data_7064427
loop_
_publ_author_name
'Zhang, Xiaoyan'
'Dou, Yanrui'
'Xu, Na'
'Tan, Hui'
'Wang, Xiuli'

_publ_section_title
;
 Unveiling the catalytic potency of copper-integrated
 [P6Mo18O73]n&#x2212;-based complexes: structural basis and enhanced
 performance in selective oxidation of aromatic alcohol
;
_journal_issue 17
_journal_name_full 'New Journal of Chemistry'
_journal_page_first 7470
_journal_page_last 7479
_journal_paper_doi 10.1039/D6NJ00261G
_journal_volume 50
_journal_year 2026
_chemical_formula_moiety
'C28 H24 Cu3 Mo36 N8 O148 P12 Sr2, 5(C14 H12 Cu N4), C10.5 H9 Cu N3, 6(C7 H7 N2), 0.5(C7 H6 N2), 31[H2O], 4[H2O]'
_chemical_formula_sum 'C154 H208 Cu9 Mo36 N44 O183 P12 Sr2'
_chemical_formula_weight 10176.21
_space_group_crystal_system triclinic
_space_group_IT_number 2
_space_group_name_Hall '-P 1'
_space_group_name_H-M_alt 'P -1'
_atom_sites_solution_hydrogens mixed
_atom_sites_solution_primary dual
_audit_creation_date 2025-03-18
_audit_creation_method
;
Olex2 1.5-alpha
(compiled 2024.02.16 svn.r378c4104 for OlexSys, GUI svn.r6928)
;
_audit_update_record
;
2025-07-21 deposited with the CCDC.	2026-04-14 downloaded from the CCDC.
;
_cell_angle_alpha 97.054(2)
_cell_angle_beta 100.416(2)
_cell_angle_gamma 91.774(2)
_cell_formula_units_Z 2
_cell_length_a 17.8685(8)
_cell_length_b 20.0947(9)
_cell_length_c 42.1985(19)
_cell_measurement_reflns_used 9828
_cell_measurement_temperature 296.15
_cell_measurement_theta_max 25.127
_cell_measurement_theta_min 1.628
_cell_volume 14767.4(12)
_computing_cell_refinement 'SAINT+ Ver. 2016.5-0 (Bruker-AXS, 2016)'
_computing_data_collection 'APEX3 Ver. 2016.5-0 (Bruker-AXS, 2016)'
_computing_data_reduction 'SAINT+ Ver. 2016.5-0 (Bruker-AXS, 2016)'
_computing_molecular_graphics 'OLEX2 (Dolomanov et al., 2009)'
_computing_publication_material 'OLEX2 (Dolomanov et al., 2009)'
_computing_structure_refinement 'XL (Sheldrick, 2015b)'
_computing_structure_solution 'XT (Sheldrick, 2015a)'
_diffrn_ambient_temperature 296.15
_diffrn_detector 'charge-coupled device (CCD) area detector'
_diffrn_detector_area_resol_mean 7.9
_diffrn_detector_type 'Bruker APEX II'
_diffrn_measured_fraction_theta_full 0.998
_diffrn_measured_fraction_theta_max 0.998
_diffrn_measurement_device 'three-circle diffractometer'
_diffrn_measurement_device_type 'Bruker APEX II Quazar'
_diffrn_measurement_method '0.5\% \w and 0.5\% \f scans'
_diffrn_radiation_collimation 'focusing mirrors'
_diffrn_radiation_detector 'Bruker APEX II'
_diffrn_radiation_monochromator 'mirror optics'
_diffrn_radiation_probe x-ray
_diffrn_radiation_type 'Mo K\a'
_diffrn_radiation_wavelength 0.71073
_diffrn_radiation_xray_symbol K-L~3~
_diffrn_reflns_av_R_equivalents 0.0696
_diffrn_reflns_av_unetI/netI 0.0429
_diffrn_reflns_Laue_measured_fraction_full 0.998
_diffrn_reflns_Laue_measured_fraction_max 0.998
_diffrn_reflns_limit_h_max 21
_diffrn_reflns_limit_h_min -21
_diffrn_reflns_limit_k_max 23
_diffrn_reflns_limit_k_min -23
_diffrn_reflns_limit_l_max 50
_diffrn_reflns_limit_l_min -50
_diffrn_reflns_number 544505
_diffrn_reflns_point_group_measured_fraction_full 0.998
_diffrn_reflns_point_group_measured_fraction_max 0.998
_diffrn_reflns_theta_full 25.000
_diffrn_reflns_theta_max 25.000
_diffrn_reflns_theta_min 1.846
_diffrn_source 'microfocus sealed X-ray tube'
_diffrn_source_current 1.4
_diffrn_source_power 0.07
_diffrn_source_type 'Incoatec I\ms'
_diffrn_source_voltage 50.0
_exptl_absorpt_coefficient_mu 2.636
_exptl_absorpt_correction_T_max 0.87
_exptl_absorpt_correction_T_min 0.86
_exptl_absorpt_correction_type multi-scan
_exptl_absorpt_process_details
;
SADABS-2016/2 (Krause et al., 2015) was used for absorption correction.
;
_exptl_crystal_colour green
_exptl_crystal_colour_primary green
_exptl_crystal_density_diffrn 2.289
_exptl_crystal_density_method 'not measured'
_exptl_crystal_description block
_exptl_crystal_F_000 9866
_exptl_crystal_size_max 0.24
_exptl_crystal_size_mid 0.22
_exptl_crystal_size_min 0.2
_refine_diff_density_max 3.842
_refine_diff_density_min -2.706
_refine_diff_density_rms 0.217
_refine_ls_extinction_method none
_refine_ls_goodness_of_fit_ref 1.057
_refine_ls_hydrogen_treatment constr
_refine_ls_matrix_type full
_refine_ls_number_parameters 3681
_refine_ls_number_reflns 51930
_refine_ls_number_restraints 1071
_refine_ls_restrained_S_all 1.076
_refine_ls_R_factor_all 0.0834
_refine_ls_R_factor_gt 0.0741
_refine_ls_shift/su_max 0.010
_refine_ls_shift/su_mean 0.000
_refine_ls_structure_factor_coef Fsqd
_refine_ls_weighting_details 'w=1/[\s^2^(Fo^2^)+(0.0699P)^2^+364.3884P] where P=(Fo^2^+2Fc^2^)/3'
_refine_ls_weighting_scheme calc
_refine_ls_wR_factor_gt 0.1972
_refine_ls_wR_factor_ref 0.2011
_reflns_Friedel_coverage 0.000
_reflns_number_gt 44605
_reflns_number_total 51930
_reflns_threshold_expression 'I > 2\s(I)'
_cod_data_source_file d6nj00261g2.cif
_cod_data_source_block 666
_cod_database_code 7064427
_shelx_shelxl_version_number 2019/3
_shelx_space_group_comment
;
The symmetry employed for this shelxl refinement is uniquely defined
by the following loop, which should always be used as a source of
symmetry information in preference to the above space-group names.
They are only intended as comments.
;
_shelx_estimated_absorpt_t_max 0.621
_shelx_estimated_absorpt_t_min 0.570
_olex2_refinement_description
;
1. Fixed Uiso
 At 1.2 times of:
  All C(H) groups, All N(H) groups
 At 1.5 times of:
  All O(H,H) groups
2. Restrained distances
 C130-C129
 2.78 with sigma of 0.01
 C131-C135
 2.78 with sigma of 0.01
 C134-C133
 2.78 with sigma of 0.01
 C129-C133 = C131-C134
 2.408 with sigma of 0.01
 C134-C130 = C135-C129
 2.408 with sigma of 0.01
 C133-C129 = C131-C130
 2.408 with sigma of 0.01
 C146-C113 = C144-C114 = C145-C143
 2.78 with sigma of 0.01
 C113-C144 = C145-C146
 2.408 with sigma of 0.01
 C144-C114 = C146-C113
 2.408 with sigma of 0.01
 C143-C113 = C114-C145
 2.408 with sigma of 0.01
 C113-C145 = C113-C114 = C143-C114 = C146-C143 = C146-C144 = C145-C144
 1.4 with sigma of 0.01
 C150-C152 = C153-C152 = C153-C154 = C155-C154 = C155-C151 = C150-C151
 1.4 with sigma of 0.01
 C151-C153 = C152-C155 = C154-C150
 2.78 with sigma of 0.01
 C151-C152 = C150-C153
 2.408 with sigma of 0.01
 C150-C155 = C151-C153
 2.408 with sigma of 0.01
 C154-C152 = C150-C153
 2.408 with sigma of 0.01
 C157-C158 = C162-C157 = C162-C161 = C160-C161 = C160-C159 = C158-C159
 1.4 with sigma of 0.01
 C158-C161 = C157-C160 = C162-C159
 2.78 with sigma of 0.01
 C161-C159 = C162-C160
 2.408 with sigma of 0.01
 C161-C157 = C162-C158
 2.408 with sigma of 0.01
 C157-C159 = C158-C160
 2.408 with sigma of 0.01
 C132-C134 = N39-C129
 2.1 with sigma of 0.01
 N39-N40 = C132-C134
 2.1 with sigma of 0.01
 N39-C129 = C134-N40
 2.1 with sigma of 0.01
3. Restrained planarity
 N24, N37, C11, C113, C114, C143, C144, C145, C146
 with sigma of 0.01
 C150, C151, C152, C153, C154, C155
 with sigma of 0.01
 N45, N46, C156, C157, C158, C159, C160, C161, C162
 with sigma of 0.01
4. Uiso/Uaniso restraints and constraints
Uanis(C108) \\sim Ueq, Uanis(C107) \\sim Ueq, Uanis(C106) \\sim Ueq,
Uanis(C111) \\sim Ueq, Uanis(C126) \\sim Ueq, Uanis(C125) \\sim Ueq: with sigma
of 0.005 and sigma for terminal atoms of 0.01
Uanis(C115) \\sim Ueq, Uanis(C117) \\sim Ueq, Uanis(C77) \\sim Ueq, Uanis(C116)
\\sim Ueq: with sigma of 0.005 and sigma for terminal atoms of 0.01
Uanis(C119) \\sim Ueq, Uanis(C118) \\sim Ueq, Uanis(C121) \\sim Ueq: with sigma
of 0.005 and sigma for terminal atoms of 0.01
Uanis(C141) \\sim Ueq, Uanis(C139) \\sim Ueq, Uanis(C142) \\sim Ueq: with sigma
of 0.005 and sigma for terminal atoms of 0.01
Uanis(C146) \\sim Ueq, Uanis(C144) \\sim Ueq, Uanis(C143) \\sim Ueq: with sigma
of 0.005 and sigma for terminal atoms of 0.01
Uanis(C151) \\sim Ueq, Uanis(C155) \\sim Ueq, Uanis(C154) \\sim Ueq,
Uanis(C153) \\sim Ueq: with sigma of 0.005 and sigma for terminal atoms of 0.01
Uanis(C153) \\sim Ueq, Uanis(C154) \\sim Ueq, Uanis(C155) \\sim Ueq,
Uanis(C151) \\sim Ueq: with sigma of 0.001 and sigma for terminal atoms of 0.002
Uanis(C161) \\sim Ueq, Uanis(C160) \\sim Ueq, Uanis(C159) \\sim Ueq,
Uanis(C158) \\sim Ueq, Uanis(C157) \\sim Ueq, Uanis(C162) \\sim Ueq,
Uanis(C156) \\sim Ueq: with sigma of 0.005 and sigma for terminal atoms of 0.01
Uanis(C161) \\sim Ueq: with sigma of 0.002 and sigma for terminal atoms of 0.004
Uanis(N39) \\sim Ueq, Uanis(N46) \\sim Ueq: with sigma of 0.005 and sigma for
terminal atoms of 0.01
5. Rigid body (RIGU) restrains
 N30, N35, C71, C72, C73, C74, C75, C76, C98
 with sigma for 1-2 distances of 0.001 and sigma for 1-3 distances of 0.001
 Cu6, N17, N19, N20, N36, C10, C17, C26, C29, C50, C52, C56, C63, C106, C107,
 C108, C109, C110, C111
 with sigma for 1-2 distances of 0.001 and sigma for 1-3 distances of 0.001
 Cu7, N27, N28, N29, N31, C35, C58, C62, C68, C70, C78, C88, C89, C122, C123,
 C124, C125, C126, C127
 with sigma for 1-2 distances of 0.001 and sigma for 1-3 distances of 0.001
 N32, N34, C90, C91, C92, C93, C94, C95, C96
 with sigma for 1-2 distances of 0.001 and sigma for 1-3 distances of 0.001
 N39, N40, C129, C130, C131, C132, C133, C134, C135
 with sigma for 1-2 distances of 0.001 and sigma for 1-3 distances of 0.001
 N41, N42, C136, C137, C138, C139, C140, C141, C142
 with sigma for 1-2 distances of 0.001 and sigma for 1-3 distances of 0.001
 N24, N37, C11, C113, C114, C143, C144, C145, C146
 with sigma for 1-2 distances of 0.001 and sigma for 1-3 distances of 0.001
 N43, N44, C149, C150, C151, C152, C153, C154, C155
 with sigma for 1-2 distances of 0.001 and sigma for 1-3 distances of 0.001
 Cu5, N32, N34, N45, N46, C90, C91, C92, C93, C94, C95, C96, C156, C157, C158,
 C159, C160, C161, C162
 with sigma for 1-2 distances of 0.001 and sigma for 1-3 distances of 0.001
6. Others
 Fixed Sof: N32(0.5) H32A(0.5) N34(0.5) C90(0.5) H90(0.5) C91(0.5) H91(0.5)
 C92(0.5) H92(0.5) C93(0.5) H93(0.5) C94(0.5) C95(0.5) C96(0.5) H96(0.5)
 N39(0.5) H39(0.5) N40(0.5) C129(0.5) C130(0.5) H130(0.5) C131(0.5) H131(0.5)
 C132(0.5) H132(0.5) C133(0.5) H133(0.5) C134(0.5) C135(0.5) H135(0.5)
7.a Rotating group:
 O1W(H1WA,H1WB), O2W(H2WA,H2WB)
7.b Aromatic/amide H refined with riding coordinates:
 N9(H9A), N10(H10), N11(H11), N14(H14), N18(H18), N37(H37), C3(H3), C4(H4),
 C6(H6), C9(H9), C11(H11A), C13(H13), C22(H22), C27(H27), C32(H32), C34(H34),
 C36(H36), C41(H41), C44(H44), C45(H45), C53(H53), C60(H60), C66(H66), C69(H69),
  C79(H79), C80(H80), C83(H83), C84(H84), C99(H99), C100(H100), C101(H101),
 C105(H105), C114(H114), C143(H143), C144(H144), C146(H146), N32(H32A),
 N46(H46), C90(H90), C91(H91), C92(H92), C93(H93), C96(H96), C156(H156),
 C159(H159), C160(H160), C161(H161), C162(H162), N17(H17), N36(H36A), C17(H17A),
  C26(H26), C50(H50), C52(H52), C56(H56), C63(H63), C106(H106), C107(H107),
 C108(H108), C109(H109), N27(H27A), N29(H29), C62(H62), C68(H68), C70(H70),
 C78(H78), C88(H88), C89(H89), C122(H122), C125(H125), C126(H126), C127(H127),
 N21(H21), N23(H23), C2(H2), C38(H38), C42(H42), C47(H47), C59(H59), C67(H67),
 C85(H85), C86(H86), C87(H87), C148(H148), N26(H26A), N44(H44A), C64(H64),
 C77(H77), C115(H115), C116(H116), C117(H117), C149(H149), C151(H151),
 C153(H153), C154(H154), C155(H155), N1(H1), N16(H16), C24(H24), C55(H55),
 C61(H61), C81(H81), C112(H112), N2(H2A), N3(H3A), C12(H12), C28(H28),
 C102(H102), C103(H103), C104(H104), N4(H4A), N6(H6A), C16(H16A), C19(H19),
 C31(H31), C46(H46A), C128(H128), N15(H15), N25(H25), C48(H48), C118(H118),
 C119(H119), C120(H120), C121(H121), N30(H30), N35(H35), C73(H73), C74(H74),
 C75(H75), C76(H76), C98(H98), N39(H39), C130(H130), C131(H131), C132(H132),
 C133(H133), C135(H135), N41(H41A), N42(H42A), C137(H137), C139(H139),
 C140(H140), C141(H141), C142(H142)
7.c Fitted hexagon refined as free rotating group:
 C90(C91,C92,C93,C94,C95), C106(C107,C108,C109,C110,C111), C122(C123,C124,C125,
 C126,C127), C71(C72,C73,C74,C75,C76)
;
_smtbx_masks_void_probe_radius 1.2
_smtbx_masks_void_truncation_radius 1.2
_olex2_submission_special_instructions 'No special instructions were received'

loop_
_space_group_symop_operation_xyz
'x, y, z'
'-x, -y, -z'

loop_
_atom_site_label
_atom_site_type_symbol
_atom_site_fract_x
_atom_site_fract_y
_atom_site_fract_z
_atom_site_U_iso_or_equiv
_atom_site_adp_type
_atom_site_occupancy
_atom_site_site_symmetry_order
_atom_site_calc_flag
_atom_site_refinement_flags_posn
_atom_site_refinement_flags_adp
_atom_site_refinement_flags_occupancy
_atom_site_disorder_assembly
_atom_site_disorder_group
Mo1 Mo 0.54673(5) 0.57833(4) 0.17664(2) 0.02539(18) Uani 1 1 d . . . . .
Mo2 Mo 0.39419(5) 0.73233(4) 0.07611(2) 0.02531(18) Uani 1 1 d . . . . .
Mo3 Mo 0.51628(5) 0.72489(4) 0.22002(2) 0.02607(19) Uani 1 1 d . . . . .
Mo4 Mo 0.18627(5) 0.71857(4) 0.04227(2) 0.02523(18) Uani 1 1 d . . . . .
Mo5 Mo 0.31355(5) 0.74016(4) 0.22695(2) 0.02609(19) Uani 1 1 d . . . . .
Mo6 Mo 0.60943(5) 0.27619(5) 0.41814(2) 0.02772(19) Uani 1 1 d . . . . .
Mo7 Mo 0.68986(5) 0.29001(5) 0.26827(2) 0.0291(2) Uani 1 1 d . . . . .
Mo8 Mo 0.10599(5) 0.71932(5) 0.19275(2) 0.02746(19) Uani 1 1 d . . . . .
Mo9 Mo 0.15826(5) 0.45180(4) 0.10629(2) 0.02668(19) Uani 1 1 d . . . . .
Mo10 Mo 0.36824(5) 0.47147(4) 0.14205(2) 0.02674(19) Uani 1 1 d . . . . .
Mo11 Mo 0.55630(5) 0.71940(4) 0.14141(2) 0.02563(18) Uani 1 1 d . . . . .
Mo12 Mo 0.45695(5) 0.44336(5) 0.32286(2) 0.02768(19) Uani 1 1 d . . . . .
Mo13 Mo 0.48812(5) 0.30164(5) 0.27615(2) 0.0290(2) Uani 1 1 d . . . . .
Mo14 Mo 0.44745(5) 0.29632(5) 0.35368(2) 0.02709(19) Uani 1 1 d . . . . .
Mo15 Mo -0.01318(5) 0.67268(5) 0.04641(2) 0.02778(19) Uani 1 1 d . . . . .
Mo16 Mo 0.84453(5) 0.56574(5) 0.39630(2) 0.0298(2) Uani 1 1 d . . . . .
Mo17 Mo -0.02873(5) 0.52536(5) 0.07843(2) 0.0292(2) Uani 1 1 d . . . . .
Mo18 Mo 0.32870(5) 0.90402(5) 0.19515(2) 0.0325(2) Uani 1 1 d . . . . .
Mo19 Mo -0.05294(5) 0.67054(5) 0.12459(2) 0.0293(2) Uani 1 1 d . . . . .
Mo20 Mo -0.03204(5) 0.81909(5) 0.09418(2) 0.0322(2) Uani 1 1 d . . . . .
Mo21 Mo 1.01517(5) 0.33794(5) 0.44894(2) 0.0320(2) Uani 1 1 d . . . . .
Mo22 Mo 0.89687(5) 0.30821(5) 0.30313(2) 0.0308(2) Uani 1 1 d . . . . .
Mo23 Mo 0.15714(5) 0.88413(5) 0.08710(2) 0.0318(2) Uani 1 1 d . . . . .
Mo24 Mo 0.81698(5) 0.28815(5) 0.45260(2) 0.0297(2) Uani 1 1 d . . . . .
Mo25 Mo 1.03131(5) 0.48952(5) 0.42148(2) 0.0325(2) Uani 1 1 d . . . . .
Mo26 Mo 0.48188(5) 0.15265(5) 0.30669(2) 0.0334(2) Uani 1 1 d . . . . .
Mo27 Mo 0.63494(5) 0.54771(5) 0.36059(2) 0.0299(2) Uani 1 1 d . . . . .
Mo28 Mo 0.67554(5) 0.12120(5) 0.29423(2) 0.0332(2) Uani 1 1 d . . . . .
Mo29 Mo 0.36671(5) 0.90028(5) 0.11956(2) 0.0333(2) Uani 1 1 d . . . . .
Mo30 Mo 0.11877(5) 0.88377(5) 0.16255(2) 0.0313(2) Uani 1 1 d . . . . .
Mo31 Mo 1.05636(5) 0.34980(5) 0.37184(2) 0.0322(2) Uani 1 1 d . . . . .
Mo32 Mo 0.52219(5) 0.86786(5) 0.18383(2) 0.0311(2) Uani 1 1 d . . . . .
Mo33 Mo 0.88458(5) 0.13888(5) 0.32885(2) 0.0346(2) Uani 1 1 d . . . . .
Mo34 Mo 0.63853(5) 0.11473(5) 0.36974(2) 0.0340(2) Uani 1 1 d . . . . .
Mo35 Mo 0.84765(5) 0.12851(5) 0.40359(2) 0.0361(2) Uani 1 1 d . . . . .
Mo36 Mo 1.03614(5) 0.19678(5) 0.39824(2) 0.0372(2) Uani 1 1 d . . . . .
Sr1 Sr 0.74693(5) 0.40043(5) 0.36834(2) 0.0251(2) Uani 1 1 d . . . . .
Sr2 Sr 0.25640(5) 0.61794(5) 0.13008(2) 0.02441(19) Uani 1 1 d . . . . .
Cu1 Cu 0.50246(9) 0.51451(10) 0.25099(4) 0.0569(4) Uani 1 1 d . . . . .
Cu2 Cu 0.03221(9) 1.04221(10) 0.21149(5) 0.0615(5) Uani 1 1 d . . . . .
Cu3 Cu 0.97003(9) -0.01066(10) 0.27683(4) 0.0592(5) Uani 1 1 d . . . . .
Cu4 Cu 0.54046(12) 0.60337(15) 0.43565(5) 0.0839(7) Uani 1 1 d . . . . .
P1 P 0.63656(13) 0.26661(13) 0.33955(6) 0.0225(5) Uani 1 1 d . . . . .
P2 P 0.43905(14) 0.58538(13) 0.10163(6) 0.0247(5) Uani 1 1 d . . . . .
P3 P 0.36739(13) 0.75248(12) 0.15487(6) 0.0207(5) Uani 1 1 d . . . . .
P4 P 0.87158(13) 0.28537(13) 0.37926(6) 0.0240(5) Uani 1 1 d . . . . .
P5 P 0.38242(14) 0.59283(13) 0.20744(6) 0.0249(5) Uani 1 1 d . . . . .
P6 P 0.13360(14) 0.56354(13) 0.05043(6) 0.0254(5) Uani 1 1 d . . . . .
P7 P 0.13145(13) 0.73169(12) 0.11578(6) 0.0222(5) Uani 1 1 d . . . . .
P8 P 0.62190(14) 0.43469(14) 0.29257(6) 0.0270(5) Uani 1 1 d . . . . .
P9 P 0.56408(14) 0.42691(14) 0.39727(6) 0.0263(5) Uani 1 1 d . . . . .
P10 P 0.07673(14) 0.56162(14) 0.15532(6) 0.0277(5) Uani 1 1 d . . . . .
P11 P 0.86907(14) 0.44568(14) 0.44851(6) 0.0283(6) Uani 1 1 d . . . . .
P12 P 0.92617(15) 0.46231(15) 0.34467(7) 0.0314(6) Uani 1 1 d . . . . .
O1 O 0.1762(4) 0.6975(3) 0.09140(16) 0.0269(15) Uani 1 1 d . . . . .
O1W O 0.5095(7) 0.5965(6) 0.2830(2) 0.076(3) Uani 1 1 d . . . . .
H1WA H 0.512727 0.631187 0.273318 0.114 Uiso 1 1 d R U . . .
H1WB H 0.551517 0.598313 0.296545 0.114 Uiso 1 1 d R U . . .
O2 O 0.3540(4) 0.7126(3) 0.12101(16) 0.0244(14) Uani 1 1 d . . . . .
O2W O 0.4986(7) 0.4340(5) 0.2190(2) 0.076(3) Uani 1 1 d . . . . .
H2WA H 0.484253 0.400019 0.227048 0.114 Uiso 1 1 d R U . . .
H2WB H 0.463685 0.437044 0.202738 0.114 Uiso 1 1 d R U . . .
O3 O 0.6500(4) 0.3019(3) 0.37408(16) 0.0266(14) Uani 1 1 d . . . . .
O4 O 0.6781(4) 0.3077(3) 0.31959(16) 0.0263(14) Uani 1 1 d . . . . .
O5 O 0.1490(3) 0.6987(3) 0.14645(15) 0.0234(14) Uani 1 1 d . . . . .
O6 O 0.4549(4) 0.7594(3) 0.16959(16) 0.0252(14) Uani 1 1 d . . . . .
O7 O 0.1481(4) 0.5409(3) 0.14202(16) 0.0265(14) Uani 1 1 d . . . . .
O8 O 0.3707(4) 0.5556(3) 0.11361(17) 0.0281(15) Uani 1 1 d . . . . .
O9 O 0.1753(4) 0.6155(3) 0.03573(16) 0.0267(14) Uani 1 1 d . . . . .
O10 O 0.6327(4) 0.4597(4) 0.38641(16) 0.0300(15) Uani 1 1 d . . . . .
O11 O 0.8541(4) 0.3228(4) 0.34985(16) 0.0295(15) Uani 1 1 d . . . . .
O12 O 0.5695(4) 0.6800(3) 0.18471(16) 0.0273(15) Uani 1 1 d . . . . .
O13 O 0.3255(4) 0.7143(3) 0.17612(16) 0.0264(14) Uani 1 1 d . . . . .
O14 O 0.4096(4) 0.6332(3) 0.07679(16) 0.0265(14) Uani 1 1 d . . . . .
O15 O 0.4899(4) 0.6278(3) 0.13301(16) 0.0261(14) Uani 1 1 d . . . . .
O16 O 0.8263(4) 0.3160(3) 0.40445(16) 0.0264(14) Uani 1 1 d . . . . .
O17 O 0.1521(4) 0.8075(4) 0.12291(17) 0.0311(16) Uani 1 1 d . . . . .
O18 O 0.5483(4) 0.2613(3) 0.32459(17) 0.0281(15) Uani 1 1 d . . . . .
O19 O 0.3336(4) 0.6405(4) 0.22520(16) 0.0299(16) Uani 1 1 d . . . . .
O20 O 0.5128(4) 0.3877(4) 0.36490(16) 0.0288(15) Uani 1 1 d . . . . .
O21 O 0.4732(4) 0.5109(3) 0.16156(17) 0.0296(15) Uani 1 1 d . . . . .
O22 O 0.8518(4) 0.2098(4) 0.37026(16) 0.0295(15) Uani 1 1 d . . . . .
O23 O 0.6679(4) 0.4625(3) 0.32566(16) 0.0258(14) Uani 1 1 d . . . . .
O24 O 0.8220(4) 0.4726(4) 0.41975(16) 0.0302(16) Uani 1 1 d . . . . .
O25 O 0.5500(4) 0.3933(4) 0.29789(16) 0.0273(15) Uani 1 1 d . . . . .
O26 O 0.1807(4) 0.5412(3) 0.08024(16) 0.0280(15) Uani 1 1 d . . . . .
O27 O 0.3367(4) 0.5599(4) 0.17517(17) 0.0296(15) Uani 1 1 d . . . . .
O28 O 0.0036(4) 0.7063(4) 0.16224(17) 0.0325(16) Uani 1 1 d . . . . .
O29 O 0.6716(4) 0.3903(4) 0.27371(16) 0.0326(16) Uani 1 1 d . . . . .
O30 O 0.4976(4) 0.7409(4) 0.10569(17) 0.0292(15) Uani 1 1 d . . . . .
O31 O 0.6638(4) 0.1950(3) 0.33871(16) 0.0273(15) Uani 1 1 d . . . . .
O32 O 0.0438(4) 0.7219(4) 0.10087(16) 0.0279(15) Uani 1 1 d . . . . .
O33 O 1.0002(4) 0.3179(4) 0.33348(17) 0.0371(18) Uani 1 1 d . . . . .
O34 O 0.5312(4) 0.5098(4) 0.33983(18) 0.0345(17) Uani 1 1 d . . . . .
O35 O 0.7939(4) 0.3057(4) 0.28353(17) 0.0322(16) Uani 1 1 d . . . . .
O36 O 0.5934(4) 0.3755(4) 0.42051(17) 0.0313(16) Uani 1 1 d . . . . .
O37 O 0.8271(4) 0.3909(4) 0.46154(16) 0.0299(15) Uani 1 1 d . . . . .
O38 O 0.4543(3) 0.6318(3) 0.20114(16) 0.0266(15) Uani 1 1 d . . . . .
O39 O 0.8547(4) 0.4789(4) 0.35871(17) 0.0303(16) Uani 1 1 d . . . . .
O40 O 0.0508(4) 0.4731(4) 0.08890(18) 0.0337(16) Uani 1 1 d . . . . .
O41 O 0.1781(4) 0.8092(3) 0.05866(17) 0.0289(15) Uani 1 1 d . . . . .
O42 O -0.0614(4) 0.6225(3) 0.07795(17) 0.0301(16) Uani 1 1 d . . . . .
O43 O 0.3405(4) 0.8235(4) 0.15349(17) 0.0306(16) Uani 1 1 d . . . . .
O44 O 0.5606(4) 0.8065(4) 0.21979(17) 0.0340(17) Uani 1 1 d . . . . .
O45 O 0.9451(4) 0.4208(4) 0.43947(17) 0.0324(16) Uani 1 1 d . . . . .
O46 O 0.4338(4) 0.3418(4) 0.31214(17) 0.0303(16) Uani 1 1 d . . . . .
O47 O 0.9597(4) 0.2942(4) 0.39415(16) 0.0282(15) Uani 1 1 d . . . . .
O48 O 0.1284(4) 0.9304(4) 0.12469(19) 0.0385(18) Uani 1 1 d . . . . .
O49 O 0.4856(4) 0.5326(4) 0.08782(18) 0.0330(16) Uani 1 1 d . . . . .
O50 O 0.7129(4) 0.2884(4) 0.43832(16) 0.0305(16) Uani 1 1 d . . . . .
O51 O 0.2626(4) 0.4740(4) 0.12506(18) 0.0319(16) Uani 1 1 d . . . . .
O52 O 0.2106(4) 0.7239(4) 0.21229(17) 0.0330(16) Uani 1 1 d . . . . .
O53 O 0.9524(4) 0.5431(4) 0.41264(18) 0.0362(17) Uani 1 1 d . . . . .
O54 O 0.1129(4) 0.8098(4) 0.18524(16) 0.0292(15) Uani 1 1 d . . . . .
O55 O 1.0972(4) 0.2739(4) 0.38377(18) 0.0371(18) Uani 1 1 d . . . . .
O56 O 1.0649(4) 0.3926(4) 0.41939(17) 0.0352(17) Uani 1 1 d . . . . .
O57 O 0.4079(4) 0.5394(4) 0.22882(18) 0.0337(17) Uani 1 1 d . . . . .
O58 O 0.3159(4) 0.8295(3) 0.21784(16) 0.0283(15) Uani 1 1 d . . . . .
O59 O 0.2900(4) 0.7189(4) 0.05649(17) 0.0302(15) Uani 1 1 d . . . . .
O60 O 0.9806(4) 0.4309(4) 0.37150(17) 0.0320(16) Uani 1 1 d . . . . .
O61 O 0.9037(4) 0.4108(4) 0.31399(17) 0.0362(17) Uani 1 1 d . . . . .
O62 O 0.4318(4) 0.7492(4) 0.23373(17) 0.0340(17) Uani 1 1 d . . . . .
O63 O 0.0574(4) 0.5900(4) 0.05833(16) 0.0283(15) Uani 1 1 d . . . . .
O64 O 0.1002(4) 0.6165(4) 0.18451(17) 0.0339(16) Uani 1 1 d . . . . .
O65 O 0.6502(4) 0.0700(3) 0.32717(18) 0.0347(17) Uani 1 1 d . . . . .
O66 O 0.0121(4) 0.8520(4) 0.13467(18) 0.0356(17) Uani 1 1 d . . . . .
O67 O 0.3796(4) 0.8240(4) 0.09079(18) 0.0320(16) Uani 1 1 d . . . . .
O68 O 0.5061(4) 0.2696(4) 0.38848(17) 0.0309(16) Uani 1 1 d . . . . .
O69 O 0.4443(4) 0.2195(4) 0.27416(17) 0.0319(16) Uani 1 1 d . . . . .
O70 O 0.5885(4) 0.8032(4) 0.16178(18) 0.0307(16) Uani 1 1 d . . . . .
O71 O 0.5173(4) 0.4772(4) 0.41276(17) 0.0327(16) Uani 1 1 d . . . . .
O72 O 0.5726(4) 0.2815(4) 0.26104(17) 0.0327(16) Uani 1 1 d . . . . .
O73 O 0.5278(4) 0.1274(4) 0.34472(19) 0.0384(18) Uani 1 1 d . . . . .
O74 O 0.4755(4) 0.8891(4) 0.14551(18) 0.0338(16) Uani 1 1 d . . . . .
O75 O 0.1147(4) 0.4991(4) 0.02464(17) 0.0319(16) Uani 1 1 d . . . . .
O76 O 0.6241(4) 0.1868(4) 0.40020(18) 0.0359(17) Uani 1 1 d . . . . .
O77 O 0.7806(4) 0.1217(4) 0.3107(2) 0.0410(19) Uani 1 1 d . . . . .
O78 O -0.0931(4) 0.7456(4) 0.11072(18) 0.0376(18) Uani 1 1 d . . . . .
O79 O 0.4166(4) 0.2143(4) 0.33147(18) 0.0367(17) Uani 1 1 d . . . . .
O80 O 0.4467(4) 0.8885(4) 0.20541(18) 0.0322(16) Uani 1 1 d . . . . .
O81 O 0.2235(4) 0.9024(4) 0.17931(18) 0.0342(17) Uani 1 1 d . . . . .
O82 O 0.8772(4) 0.0878(4) 0.36414(18) 0.0367(17) Uani 1 1 d . . . . .
O83 O 0.0694(4) 0.7074(3) 0.03525(16) 0.0273(15) Uani 1 1 d . . . . .
O84 O 0.0416(4) 0.8514(4) 0.07544(18) 0.0371(18) Uani 1 1 d . . . . .
O85 O 0.2611(4) 0.8985(4) 0.10373(18) 0.0341(17) Uani 1 1 d . . . . .
O86 O 0.0228(4) 0.5899(4) 0.12708(17) 0.0326(16) Uani 1 1 d . . . . .
O87 O 0.9334(4) 0.3001(4) 0.45991(17) 0.0343(17) Uani 1 1 d . . . . .
O88 O 0.5577(4) 0.1332(4) 0.28553(19) 0.0373(18) Uani 1 1 d . . . . .
O89 O 0.6346(4) 0.6917(4) 0.12884(18) 0.0363(17) Uani 1 1 d . . . . .
O90 O 0.6180(4) 0.5578(4) 0.15636(18) 0.0353(17) Uani 1 1 d . . . . .
O91 O -0.0647(4) 0.7463(4) 0.05329(18) 0.0370(18) Uani 1 1 d . . . . .
O92 O 0.5967(4) 0.4913(4) 0.27332(18) 0.0401(18) Uani 1 1 d . . . . .
O93 O 0.5705(4) 0.6975(4) 0.25272(17) 0.0346(17) Uani 1 1 d . . . . .
O94 O 0.9922(4) 0.1693(4) 0.35703(19) 0.0410(19) Uani 1 1 d . . . . .
O95 O 0.6895(4) 0.1987(4) 0.27463(17) 0.0338(17) Uani 1 1 d . . . . .
O96 O 0.7407(4) 0.5440(4) 0.37785(18) 0.0341(17) Uani 1 1 d . . . . .
O97 O 0.1829(4) 0.7251(4) 0.00227(17) 0.0335(16) Uani 1 1 d . . . . .
O98 O 0.3544(4) 0.9482(4) 0.16047(19) 0.0379(18) Uani 1 1 d . . . . .
O99 O 0.5833(4) 0.5622(4) 0.21543(17) 0.0338(16) Uani 1 1 d . . . . .
O100 O 0.4205(4) 0.4637(4) 0.28484(18) 0.0367(17) Uani 1 1 d . . . . .
O101 O 0.8910(4) 0.2160(4) 0.30870(17) 0.0343(17) Uani 1 1 d . . . . .
O102 O 0.3953(5) 0.9619(4) 0.1008(2) 0.046(2) Uani 1 1 d . . . . .
O103 O 0.3164(4) 0.7511(4) 0.26752(17) 0.0372(18) Uani 1 1 d . . . . .
O104 O -0.0662(4) 0.4960(4) 0.03905(19) 0.0389(18) Uani 1 1 d . . . . .
O105 O 0.4317(4) 0.3321(4) 0.24468(18) 0.0390(18) Uani 1 1 d . . . . .
O106 O 0.3683(4) 0.3208(4) 0.36704(19) 0.0380(18) Uani 1 1 d . . . . .
O107 O -0.0657(4) 0.6352(4) 0.01135(19) 0.0405(19) Uani 1 1 d . . . . .
O108 O 0.9626(4) 0.1613(4) 0.41606(19) 0.0425(19) Uani 1 1 d . . . . .
O109 O 0.1439(5) 0.9414(4) 0.0618(2) 0.046(2) Uani 1 1 d . . . . .
O110 O 0.8258(4) 0.1992(4) 0.43380(19) 0.0404(18) Uani 1 1 d . . . . .
O111 O 0.9649(5) 0.5227(4) 0.3357(2) 0.045(2) Uani 1 1 d . . . . .
O112 O 0.4297(4) 0.7405(4) 0.04284(18) 0.0381(18) Uani 1 1 d . . . . .
O113 O 0.6881(4) 0.2848(4) 0.22816(17) 0.0397(19) Uani 1 1 d . . . . .
O114 O 0.1685(5) 0.3999(4) 0.0726(2) 0.0415(19) Uani 1 1 d . . . . .
O115 O 0.0685(4) 0.7262(4) 0.22665(18) 0.0406(19) Uani 1 1 d . . . . .
O116 O 0.8894(4) 0.5062(4) 0.47604(17) 0.0374(18) Uani 1 1 d . . . . .
O117 O 0.3937(4) 0.4149(4) 0.11304(19) 0.0392(18) Uani 1 1 d . . . . .
O118 O 0.9343(4) 0.3050(5) 0.26913(19) 0.045(2) Uani 1 1 d . . . . .
O119 O 0.8191(4) 0.2773(4) 0.49201(17) 0.0397(18) Uani 1 1 d . . . . .
O120 O 0.0386(4) 0.5031(4) 0.1661(2) 0.0414(19) Uani 1 1 d . . . . .
O121 O -0.1050(4) 0.8699(4) 0.0855(2) 0.046(2) Uani 1 1 d . . . . .
O122 O 0.3664(4) 0.4234(4) 0.1727(2) 0.0411(19) Uani 1 1 d . . . . .
O123 O 0.7436(4) 0.1149(4) 0.3861(2) 0.0418(19) Uani 1 1 d . . . . .
O124 O 1.0668(4) 0.2651(4) 0.44013(18) 0.0375(18) Uani 1 1 d . . . . .
O125 O -0.0964(4) 0.4973(4) 0.0983(2) 0.0402(18) Uani 1 1 d . . . . .
O126 O 1.1319(4) 0.3928(5) 0.3630(2) 0.045(2) Uani 1 1 d . . . . .
O127 O -0.1284(4) 0.6308(4) 0.13466(19) 0.0412(19) Uani 1 1 d . . . . .
O128 O 1.0675(4) 0.5135(4) 0.46164(19) 0.0408(19) Uani 1 1 d . . . . .
O129 O 1.0993(4) 0.5214(5) 0.4030(2) 0.044(2) Uani 1 1 d . . . . .
O130 O 0.6395(5) 0.6013(4) 0.3323(2) 0.0432(19) Uani 1 1 d . . . . .
O131 O 0.8366(5) 0.6143(4) 0.4313(2) 0.047(2) Uani 1 1 d . . . . .
O132 O 0.6673(4) 0.0600(4) 0.2626(2) 0.048(2) Uani 1 1 d . . . . .
O133 O 0.3860(4) 0.4610(4) 0.34390(19) 0.0402(19) Uani 1 1 d . . . . .
O134 O 0.6078(5) 0.5973(4) 0.3912(2) 0.0430(19) Uani 1 1 d . . . . .
O135 O 1.0682(4) 0.3718(5) 0.48481(19) 0.047(2) Uani 1 1 d . . . . .
O136 O 0.5729(4) 0.2620(4) 0.45040(18) 0.0393(18) Uani 1 1 d . . . . .
O137 O 0.0813(4) 0.9450(4) 0.1855(2) 0.044(2) Uani 1 1 d . . . . .
O138 O 0.1351(4) 0.3962(4) 0.1309(2) 0.0411(18) Uani 1 1 d . . . . .
O139 O 0.8600(5) 0.0665(4) 0.4271(2) 0.052(2) Uani 1 1 d . . . . .
O140 O 0.8663(5) 0.6238(4) 0.3726(2) 0.0433(19) Uani 1 1 d . . . . .
O141 O 0.9225(4) 0.0827(5) 0.3038(2) 0.049(2) Uani 1 1 d . . . . .
O142 O 0.6067(5) 0.0488(4) 0.3862(2) 0.051(2) Uani 1 1 d . . . . .
O143 O 1.1093(4) 0.1462(5) 0.4055(2) 0.053(2) Uani 1 1 d . . . . .
O144 O 0.4134(4) 0.0917(4) 0.2913(2) 0.047(2) Uani 1 1 d . . . . .
O145 O 0.5906(4) 0.9301(4) 0.1981(2) 0.046(2) Uani 1 1 d . . . . .
O148 O 0.3381(4) 0.9671(4) 0.22623(19) 0.0401(19) Uani 1 1 d . . . . .
N5 N 0.1260(6) 1.0684(6) 0.2390(3) 0.058(3) Uani 1 1 d . . . . .
N7 N -0.0659(6) 1.0335(6) 0.1857(3) 0.052(3) Uani 1 1 d . . . . .
N8 N 1.0668(6) -0.0043(6) 0.3036(3) 0.059(3) Uani 1 1 d . . . . .
N9 N 0.7574(6) -0.0368(7) 0.2236(3) 0.065(4) Uani 1 1 d . . . . .
H9A H 0.710921 -0.025805 0.219234 0.078 Uiso 1 1 calc R U . . .
N10 N 0.7512(7) 0.5836(7) 0.4869(3) 0.059(3) Uani 1 1 d . . . . .
H10 H 0.797903 0.573542 0.487648 0.071 Uiso 1 1 calc R U . . .
N11 N -0.1649(7) 1.0007(7) 0.1477(3) 0.070(4) Uani 1 1 d . . . . .
H11 H -0.192834 0.977017 0.131112 0.084 Uiso 1 1 calc R U . . .
N12 N 0.8783(6) -0.0337(6) 0.2477(3) 0.056(3) Uani 1 1 d . . . . .
N14 N 1.1613(7) 0.0274(7) 0.3440(3) 0.071(4) Uani 1 1 d . . . . .
H14 H 1.186317 0.048324 0.361945 0.085 Uiso 1 1 calc R U . . .
N18 N 0.2469(6) 1.0722(7) 0.2613(3) 0.073(4) Uani 1 1 d . . . . .
H18 H 0.294508 1.064234 0.263569 0.087 Uiso 1 1 calc R U . . .
N22 N 0.6291(6) 0.5959(8) 0.4679(3) 0.066(4) Uani 1 1 d . . . . .
N24 N 0.4517(11) 0.6352(9) 0.4118(5) 0.125(5) Uani 1 1 d . . . . .
N37 N 0.3703(15) 0.6464(12) 0.3675(8) 0.239(17) Uani 1 1 d . . . . .
H37 H 0.349352 0.642747 0.347279 0.287 Uiso 1 1 calc R U . . .
C3 C -0.0931(7) 0.9887(7) 0.1606(3) 0.049(3) Uani 1 1 d . . . . .
H3 H -0.066229 0.953401 0.152784 0.058 Uiso 1 1 calc R U . . .
C4 C 0.1158(8) 1.1948(7) 0.3098(4) 0.058(4) Uani 1 1 d . . . . .
H4 H 0.082698 1.220676 0.320071 0.070 Uiso 1 1 calc R U . . .
C6 C 0.0877(7) 1.1559(7) 0.2809(4) 0.057(4) Uani 1 1 d . . . . .
H6 H 0.036971 1.156754 0.270933 0.069 Uiso 1 1 calc R U . . .
C7 C 0.2143(7) 1.1168(7) 0.2816(4) 0.053(3) Uani 1 1 d . . . . .
C9 C 0.1907(8) 1.1966(7) 0.3239(4) 0.059(4) Uani 1 1 d . . . . .
H9 H 0.207611 1.224454 0.343357 0.071 Uiso 1 1 calc R U . . .
C11 C 0.4314(13) 0.6222(9) 0.3796(7) 0.140(7) Uani 1 1 d . . . . .
H11A H 0.460426 0.596802 0.366948 0.168 Uiso 1 1 calc R U . . .
C13 C 0.9159(7) -0.1300(7) 0.2105(3) 0.049(3) Uani 1 1 d . . . . .
H13 H 0.966855 -0.129098 0.220502 0.059 Uiso 1 1 calc R U . . .
C14 C 0.7889(7) -0.0887(7) 0.2073(3) 0.049(3) Uani 1 1 d . . . . .
C20 C 0.7197(7) 0.6142(7) 0.5125(3) 0.049(3) Uani 1 1 d . . . . .
C22 C 0.8107(8) -0.1799(7) 0.1691(3) 0.057(4) Uani 1 1 d . . . . .
H22 H 0.793234 -0.212491 0.151423 0.068 Uiso 1 1 calc R U . . .
C27 C 1.0900(8) 0.0350(8) 0.3313(4) 0.064(4) Uani 1 1 d . . . . .
H27 H 1.059213 0.064783 0.340831 0.077 Uiso 1 1 calc R U . . .
C32 C 0.7507(8) 0.6381(10) 0.5448(4) 0.071(5) Uani 1 1 d . . . . .
H32 H 0.802052 0.635036 0.553332 0.085 Uiso 1 1 calc R U . . .
C33 C -0.1233(8) 1.0771(10) 0.1890(4) 0.076(5) Uani 1 1 d . . . . .
C34 C 0.1920(8) 1.0436(9) 0.2376(4) 0.075(5) Uani 1 1 d . . . . .
H34 H 0.199756 1.009419 0.221746 0.090 Uiso 1 1 calc R U . . .
C36 C 0.8118(7) -0.0063(9) 0.2476(4) 0.068(5) Uani 1 1 d . . . . .
H36 H 0.803743 0.029893 0.262318 0.082 Uiso 1 1 calc R U . . .
C37 C 0.6447(7) 0.6208(9) 0.5003(3) 0.060(4) Uani 1 1 d . . . . .
C41 C 0.6250(9) 0.6707(9) 0.5514(4) 0.066(4) Uani 1 1 d . . . . .
H41 H 0.593674 0.687881 0.565402 0.079 Uiso 1 1 calc R U . . .
C43 C 1.1276(8) -0.0400(8) 0.2985(4) 0.064(4) Uani 1 1 d . . . . .
C44 C 0.6959(8) 0.5729(9) 0.4613(4) 0.063(4) Uani 1 1 d . . . . .
H44 H 0.701883 0.552068 0.441015 0.076 Uiso 1 1 calc R U . . .
C45 C 0.5950(8) 0.6502(9) 0.5197(3) 0.061(4) Uani 1 1 d . . . . .
H45 H 0.544138 0.655430 0.511102 0.073 Uiso 1 1 calc R U . . .
C51 C 1.1886(9) -0.0197(10) 0.3236(5) 0.081(5) Uani 1 1 d . . . . .
C53 C 1.1360(9) -0.0868(10) 0.2727(5) 0.094(7) Uani 1 1 d . . . . .
H53 H 1.096302 -0.097692 0.255080 0.113 Uiso 1 1 calc R U . . .
C57 C -0.1862(9) 1.0553(11) 0.1647(5) 0.088(6) Uani 1 1 d . . . . .
C60 C 1.2040(13) -0.1167(13) 0.2737(8) 0.139(12) Uani 1 1 d . . . . .
H60 H 1.208459 -0.152971 0.258256 0.167 Uiso 1 1 calc R U . . .
C66 C 1.2584(11) -0.0486(14) 0.3240(9) 0.165(15) Uani 1 1 d . . . . .
H66 H 1.298867 -0.038336 0.341404 0.198 Uiso 1 1 calc R U . . .
C69 C 1.2644(16) -0.0938(16) 0.2969(9) 0.178(17) Uani 1 1 d . . . . .
H69 H 1.312139 -0.108770 0.294699 0.213 Uiso 1 1 calc R U . . .
C79 C -0.1243(12) 1.1343(12) 0.2113(6) 0.120(10) Uani 1 1 d . . . . .
H79 H -0.080883 1.151182 0.226168 0.144 Uiso 1 1 calc R U . . .
C80 C -0.2535(12) 1.0884(17) 0.1638(8) 0.165(15) Uani 1 1 d . . . . .
H80 H -0.297586 1.072920 0.149052 0.198 Uiso 1 1 calc R U . . .
C82 C 0.8660(7) -0.0861(6) 0.2216(3) 0.044(3) Uani 1 1 d . . . . .
C83 C 0.7608(8) -0.1361(8) 0.1806(3) 0.058(4) Uani 1 1 d . . . . .
H83 H 0.709741 -0.138253 0.170706 0.070 Uiso 1 1 calc R U . . .
C84 C 0.8860(8) -0.1753(7) 0.1836(4) 0.058(4) Uani 1 1 d . . . . .
H84 H 0.918753 -0.204340 0.174902 0.069 Uiso 1 1 calc R U . . .
C97 C 0.1376(7) 1.1148(7) 0.2669(3) 0.048(3) Uani 1 1 d . . . . .
C99 C 0.2423(8) 1.1584(8) 0.3103(4) 0.065(4) Uani 1 1 d . . . . .
H99 H 0.293540 1.160379 0.319889 0.078 Uiso 1 1 calc R U . . .
C100 C -0.2518(16) 1.145(2) 0.1859(9) 0.195(19) Uani 1 1 d . . . . .
H100 H -0.293493 1.172183 0.184026 0.234 Uiso 1 1 calc R U . . .
C101 C -0.1906(14) 1.1635(19) 0.2103(9) 0.20(2) Uani 1 1 d . . . . .
H101 H -0.195374 1.197399 0.226825 0.245 Uiso 1 1 calc R U . . .
C105 C 0.7024(9) 0.6660(10) 0.5631(4) 0.076(5) Uani 1 1 d . . . . .
H105 H 0.721760 0.682941 0.584656 0.091 Uiso 1 1 calc R U . . .
C113 C 0.3959(12) 0.6742(8) 0.4228(8) 0.164(9) Uani 1 1 d D . . . .
C114 C 0.3861(15) 0.7015(13) 0.4525(6) 0.226(17) Uani 1 1 d D . . . .
H114 H 0.423594 0.693914 0.469826 0.271 Uiso 1 1 calc R U . . .
C143 C 0.329(2) 0.7381(13) 0.4600(6) 0.223(9) Uani 1 1 d D U . . .
H143 H 0.325151 0.755986 0.480915 0.267 Uiso 1 1 calc R U . . .
C144 C 0.2815(14) 0.7208(14) 0.4021(8) 0.213(8) Uani 1 1 d D U . . .
H144 H 0.243065 0.729104 0.385237 0.256 Uiso 1 1 calc R U . . .
C145 C 0.3422(19) 0.6829(11) 0.3955(6) 0.34(3) Uani 1 1 d D . . . .
C146 C 0.2791(14) 0.7454(11) 0.4332(9) 0.224(8) Uani 1 1 d D U . . .
H146 H 0.237521 0.770511 0.436281 0.268 Uiso 1 1 calc R U . . .
Cu5 Cu 0.8700(2) 0.7514(2) 0.38557(10) 0.1531(15) Uani 1 1 d . . . . .
N32 N 0.7064(15) 0.7360(11) 0.3076(7) 0.067(6) Uani 0.5 1 d . . P A 1
H32A H 0.672582 0.711609 0.293525 0.080 Uiso 0.5 1 calc R U P A 1
N34 N 0.7934(15) 0.7612(11) 0.3503(7) 0.066(6) Uani 0.5 1 d . . P A 1
N45 N 0.9366(10) 0.7641(13) 0.4253(5) 0.149(7) Uani 1 1 d . . . . .
N46 N 1.0209(11) 0.7386(12) 0.4688(5) 0.149(5) Uani 1 1 d . U . . .
H46 H 1.052123 0.717927 0.481647 0.179 Uiso 1 1 calc R U . . .
C90 C 0.6960(14) 0.8544(10) 0.2893(5) 0.080(9) Uani 0.5 1 d G . P A 1
H90 H 0.660017 0.843054 0.270375 0.096 Uiso 0.5 1 calc R U P A 1
C91 C 0.7233(16) 0.9207(8) 0.2988(6) 0.085(11) Uani 0.5 1 d G . P A 1
H91 H 0.705545 0.953764 0.286144 0.102 Uiso 0.5 1 calc R U P A 1
C92 C 0.7771(16) 0.9376(7) 0.3271(6) 0.084(10) Uani 0.5 1 d G . P A 1
H92 H 0.795385 0.981964 0.333394 0.100 Uiso 0.5 1 calc R U P A 1
C93 C 0.8037(13) 0.8882(9) 0.3459(5) 0.084(11) Uani 0.5 1 d G . P A 1
H93 H 0.839698 0.899456 0.364873 0.101 Uiso 0.5 1 calc R U P A 1
C94 C 0.7764(12) 0.8218(8) 0.3365(5) 0.060(6) Uani 0.5 1 d G . P A 1
C95 C 0.7226(12) 0.8049(7) 0.3082(5) 0.058(5) Uani 0.5 1 d G . P A 1
C96 C 0.7497(18) 0.7154(14) 0.3314(9) 0.066(7) Uani 0.5 1 d . . P A 1
H96 H 0.749664 0.670521 0.334751 0.080 Uiso 0.5 1 calc R U P A 1
C156 C 0.9805(11) 0.7139(15) 0.4373(6) 0.149(5) Uani 1 1 d . U . . .
H156 H 0.982999 0.671058 0.426449 0.179 Uiso 1 1 calc R U . . .
C157 C 0.9498(10) 0.8125(11) 0.4472(4) 0.146(5) Uani 1 1 d D U . . .
C158 C 1.0016(10) 0.7951(8) 0.4734(6) 0.146(5) Uani 1 1 d D U . . .
C159 C 1.0252(10) 0.8413(12) 0.5009(5) 0.151(5) Uani 1 1 d D U . . .
H159 H 1.059719 0.829586 0.518302 0.181 Uiso 1 1 calc R U . . .
C160 C 0.9972(12) 0.9051(11) 0.5025(5) 0.158(5) Uani 1 1 d D U . . .
H160 H 1.013038 0.936057 0.520970 0.190 Uiso 1 1 calc R U . . .
C161 C 0.9453(12) 0.9227(9) 0.4763(6) 0.160(5) Uani 1 1 d D U . . .
H161 H 0.926479 0.965449 0.477339 0.192 Uiso 1 1 calc R U . . .
C162 C 0.9216(10) 0.8764(12) 0.4487(5) 0.158(5) Uani 1 1 d D U . . .
H162 H 0.887080 0.888028 0.431231 0.189 Uiso 1 1 calc R U . . .
Cu6 Cu 0.46321(11) 0.40191(14) 0.06779(5) 0.0799(6) Uani 1 1 d . . . . .
N17 N 0.2538(7) 0.4218(7) 0.0159(3) 0.060(3) Uani 1 1 d . . . . .
H17 H 0.208334 0.435373 0.014678 0.072 Uiso 1 1 calc R U . . .
N19 N 0.3749(7) 0.4059(8) 0.0357(3) 0.069(3) Uani 1 1 d . . . . .
N20 N 0.5528(8) 0.3775(7) 0.0935(4) 0.073(3) Uani 1 1 d . . . . .
N36 N 0.6462(12) 0.3793(14) 0.1358(5) 0.158(10) Uani 1 1 d . . . . .
H36A H 0.668636 0.387257 0.155777 0.190 Uiso 1 1 calc R U . . .
C10 C 0.2809(7) 0.3838(7) -0.0084(3) 0.047(2) Uani 1 1 d . . . . .
C17 C 0.2483(8) 0.3543(8) -0.0404(3) 0.057(3) Uani 1 1 d . . . . .
H17A H 0.197202 0.358212 -0.049153 0.069 Uiso 1 1 calc R U . . .
C26 C 0.3101(8) 0.4342(9) 0.0419(4) 0.065(4) Uani 1 1 d . . . . .
H26 H 0.305501 0.458779 0.061584 0.078 Uiso 1 1 calc R U . . .
C29 C 0.3564(8) 0.3748(8) 0.0039(3) 0.058(3) Uani 1 1 d . . . . .
C50 C 0.4030(9) 0.3390(10) -0.0150(4) 0.073(5) Uani 1 1 d . . . . .
H50 H 0.454050 0.333508 -0.006743 0.088 Uiso 1 1 calc R U . . .
C52 C 0.2946(9) 0.3207(10) -0.0572(4) 0.076(5) Uani 1 1 d . . . . .
H52 H 0.274261 0.301116 -0.078267 0.091 Uiso 1 1 calc R U . . .
C56 C 0.5780(12) 0.3975(12) 0.1225(5) 0.100(6) Uani 1 1 d . . . . .
H56 H 0.549770 0.424712 0.134819 0.121 Uiso 1 1 calc R U . . .
C63 C 0.3704(10) 0.3130(11) -0.0456(4) 0.090(6) Uani 1 1 d . . . . .
H63 H 0.399454 0.289541 -0.058941 0.109 Uiso 1 1 calc R U . . .
C106 C 0.7425(8) 0.3157(9) 0.1054(4) 0.119(4) Uani 1 1 d G U . . .
H106 H 0.782672 0.318398 0.123025 0.142 Uiso 1 1 calc R U . . .
C107 C 0.7511(8) 0.2839(8) 0.0752(4) 0.129(5) Uani 1 1 d G U . . .
H107 H 0.796944 0.265381 0.072610 0.155 Uiso 1 1 calc R U . . .
C108 C 0.6910(10) 0.2799(9) 0.0489(3) 0.124(5) Uani 1 1 d G U . . .
H108 H 0.696730 0.258624 0.028696 0.149 Uiso 1 1 calc R U . . .
C109 C 0.6224(9) 0.3076(9) 0.0528(3) 0.130(8) Uani 1 1 d G . . . .
H109 H 0.582242 0.304884 0.035195 0.156 Uiso 1 1 calc R U . . .
C110 C 0.6139(7) 0.3394(8) 0.0830(4) 0.102(6) Uani 1 1 d G . . . .
C111 C 0.6739(9) 0.3434(8) 0.1093(3) 0.105(4) Uani 1 1 d G U . . .
Cu7 Cu 0.3755(2) 0.23804(14) 0.10063(6) 0.1097(10) Uani 1 1 d . . . . .
N27 N 0.5151(10) 0.2678(7) 0.1871(4) 0.090(5) Uani 1 1 d . . . . .
H27A H 0.535644 0.293310 0.204576 0.108 Uiso 1 1 calc R U . . .
N28 N 0.4481(11) 0.2368(8) 0.1387(4) 0.095(5) Uani 1 1 d . . . . .
N29 N 0.2116(12) 0.2598(12) 0.0268(5) 0.122(5) Uani 1 1 d . . . . .
H29 H 0.175054 0.282513 0.018301 0.146 Uiso 1 1 calc R U . . .
N31 N 0.3028(11) 0.2346(10) 0.0640(4) 0.109(5) Uani 1 1 d . . . . .
C35 C 0.5200(10) 0.2011(8) 0.1811(4) 0.070(4) Uani 1 1 d . . . . .
C58 C 0.4804(12) 0.1800(9) 0.1504(4) 0.083(5) Uani 1 1 d . . . . .
C62 C 0.5098(14) 0.0695(10) 0.1567(6) 0.115(8) Uani 1 1 d . . . . .
H62 H 0.511257 0.025086 0.147639 0.138 Uiso 1 1 calc R U . . .
C68 C 0.2598(14) 0.2775(14) 0.0528(6) 0.113(6) Uani 1 1 d . . . . .
H68 H 0.263116 0.321307 0.063248 0.135 Uiso 1 1 calc R U . . .
C70 C 0.5452(14) 0.0892(10) 0.1885(6) 0.116(8) Uani 1 1 d . . . . .
H70 H 0.564260 0.056855 0.201371 0.139 Uiso 1 1 calc R U . . .
C78 C 0.4717(14) 0.2873(10) 0.1603(5) 0.100(7) Uani 1 1 d . . . . .
H78 H 0.460518 0.331468 0.157979 0.120 Uiso 1 1 calc R U . . .
C88 C 0.5524(12) 0.1528(9) 0.2009(5) 0.093(6) Uani 1 1 d . . . . .
H88 H 0.578156 0.165984 0.222015 0.112 Uiso 1 1 calc R U . . .
C89 C 0.4718(15) 0.1148(10) 0.1377(6) 0.120(9) Uani 1 1 d . . . . .
H89 H 0.442137 0.100701 0.117374 0.144 Uiso 1 1 calc R U . . .
C122 C 0.2021(11) 0.1492(12) -0.0116(4) 0.194(15) Uani 1 1 d G . . . .
H122 H 0.165154 0.160629 -0.028284 0.233 Uiso 1 1 calc R U . . .
C123 C 0.2302(10) 0.1965(9) 0.0152(4) 0.114(5) Uani 1 1 d G . . . .
C124 C 0.2854(10) 0.1794(9) 0.0402(4) 0.125(7) Uani 1 1 d G . . . .
C125 C 0.3124(10) 0.1152(10) 0.0383(4) 0.132(5) Uani 1 1 d G U . . .
H125 H 0.349310 0.103814 0.055040 0.158 Uiso 1 1 calc R U . . .
C126 C 0.2842(12) 0.0680(8) 0.0116(5) 0.150(6) Uani 1 1 d G U . . .
H126 H 0.302297 0.025018 0.010337 0.179 Uiso 1 1 calc R U . . .
C127 C 0.2291(13) 0.0850(11) -0.0134(4) 0.198(15) Uani 1 1 d G . . . .
H127 H 0.210219 0.053424 -0.031325 0.238 Uiso 1 1 calc R U . . .
Cu8 Cu 0.14279(11) 0.27084(9) 0.11353(5) 0.0637(5) Uani 1 1 d . . . . .
N13 N 0.0663(7) 0.2582(6) 0.0766(3) 0.056(3) Uani 1 1 d . . . . .
N21 N -0.0271(8) 0.2720(6) 0.0371(3) 0.076(4) Uani 1 1 d . . . . .
H21 H -0.061477 0.291405 0.025003 0.091 Uiso 1 1 calc R U . . .
N23 N 0.3019(7) 0.2846(6) 0.1944(3) 0.066(4) Uani 1 1 d . . . . .
H23 H 0.326906 0.307123 0.211941 0.079 Uiso 1 1 calc R U . . .
N33 N 0.2232(7) 0.2628(6) 0.1474(3) 0.061(3) Uani 1 1 d . . . . .
C2 C 0.2556(9) 0.3102(7) 0.1705(4) 0.065(4) Uani 1 1 d . . . . .
H2 H 0.247607 0.355677 0.170430 0.079 Uiso 1 1 calc R U . . .
C15 C 0.0520(8) 0.2004(7) 0.0559(3) 0.053(3) Uani 1 1 d . . . . .
C21 C -0.0082(8) 0.2077(7) 0.0309(3) 0.054(3) Uani 1 1 d . . . . .
C23 C 0.3023(8) 0.2164(6) 0.1858(3) 0.053(3) Uani 1 1 d . . . . .
C38 C -0.0345(10) 0.1586(7) 0.0054(3) 0.067(4) Uani 1 1 d . . . . .
H38 H -0.074480 0.165245 -0.011184 0.081 Uiso 1 1 calc R U . . .
C42 C 0.3410(10) 0.1650(8) 0.2016(4) 0.077(5) Uani 1 1 d . . . . .
H42 H 0.371647 0.173643 0.222079 0.092 Uiso 1 1 calc R U . . .
C47 C 0.0873(9) 0.1388(8) 0.0558(4) 0.068(4) Uani 1 1 d . . . . .
H47 H 0.126504 0.132074 0.072689 0.082 Uiso 1 1 calc R U . . .
C59 C 0.2818(12) 0.0882(8) 0.1552(5) 0.099(7) Uani 1 1 d . . . . .
H59 H 0.272909 0.043779 0.145688 0.118 Uiso 1 1 calc R U . . .
C67 C 0.3301(12) 0.1033(8) 0.1848(5) 0.098(7) Uani 1 1 d . . . . .
H67 H 0.356755 0.068781 0.193559 0.117 Uiso 1 1 calc R U . . .
C85 C 0.0018(12) 0.0979(8) 0.0055(4) 0.085(6) Uani 1 1 d . . . . .
H85 H -0.014952 0.063093 -0.011135 0.102 Uiso 1 1 calc R U . . .
C86 C 0.0158(9) 0.3004(8) 0.0647(4) 0.073(5) Uani 1 1 d . . . . .
H86 H 0.011328 0.343862 0.074386 0.087 Uiso 1 1 calc R U . . .
C87 C 0.0631(11) 0.0884(8) 0.0303(4) 0.081(5) Uani 1 1 d . . . . .
H87 H 0.087362 0.048052 0.029546 0.097 Uiso 1 1 calc R U . . .
C147 C 0.2562(8) 0.2024(7) 0.1566(4) 0.058(4) Uani 1 1 d . . . . .
C148 C 0.2456(11) 0.1393(8) 0.1392(5) 0.094(7) Uani 1 1 d . . . . .
H148 H 0.216517 0.131024 0.118361 0.113 Uiso 1 1 calc R U . . .
Cu9 Cu 0.83789(16) 0.08853(15) 0.05391(7) 0.0997(8) Uani 1 1 d . . . . .
N26 N 1.0251(9) 0.0298(7) 0.1097(4) 0.085(5) Uani 1 1 d . . . . .
H26A H 1.058810 0.000923 0.113891 0.102 Uiso 1 1 calc R U . . .
N38 N 0.9221(9) 0.0732(8) 0.0850(4) 0.090(5) Uani 1 1 d . . . . .
N43 N 0.7495(16) 0.0999(12) 0.0233(6) 0.148(6) Uani 1 1 d . . . . .
N44 N 0.6825(15) 0.1267(11) -0.0207(6) 0.145(6) Uani 1 1 d . . . . .
H44A H 0.671243 0.140224 -0.039422 0.174 Uiso 1 1 calc R U . . .
C54 C 0.9576(11) 0.1196(9) 0.1113(5) 0.073(5) Uani 1 1 d . . . . .
C64 C 0.9659(11) 0.0228(9) 0.0853(5) 0.085(6) Uani 1 1 d . . . . .
H64 H 0.956568 -0.015037 0.069750 0.102 Uiso 1 1 calc R U . . .
C65 C 1.0224(11) 0.0927(9) 0.1271(5) 0.079(5) Uani 1 1 d . . . . .
C77 C 1.0460(19) 0.1877(17) 0.1664(8) 0.151(11) Uani 1 1 d . U . . .
H77 H 1.074546 0.213575 0.184639 0.181 Uiso 1 1 calc R U . . .
C115 C 0.9346(16) 0.1832(14) 0.1227(7) 0.125(8) Uani 1 1 d . U . . .
H115 H 0.892855 0.203559 0.112167 0.150 Uiso 1 1 calc R U . . .
C116 C 1.0730(15) 0.1226(13) 0.1555(6) 0.111(7) Uani 1 1 d . U . . .
H116 H 1.116490 0.103777 0.165591 0.133 Uiso 1 1 calc R U . . .
C117 C 0.9814(18) 0.2121(16) 0.1514(8) 0.144(10) Uani 1 1 d . U . . .
H117 H 0.966635 0.252301 0.161203 0.173 Uiso 1 1 calc R U . . .
C149 C 0.7528(19) 0.1200(12) -0.0055(7) 0.132(6) Uani 1 1 d . . . . .
H149 H 0.797023 0.127912 -0.013503 0.158 Uiso 1 1 calc R U . . .
C150 C 0.6773(11) 0.1029(11) 0.0272(8) 0.186(10) Uani 1 1 d D . . . .
C151 C 0.6409(17) 0.1010(11) 0.0532(5) 0.188(6) Uani 1 1 d D U . . .
H151 H 0.671407 0.096640 0.073059 0.226 Uiso 1 1 calc R U . . .
C152 C 0.6297(18) 0.1095(12) -0.0029(6) 0.188(11) Uani 1 1 d D . . . .
C153 C 0.5525(16) 0.1133(12) -0.0028(6) 0.190(6) Uani 1 1 d D U . . .
H153 H 0.520770 0.117615 -0.022384 0.228 Uiso 1 1 calc R U . . .
C154 C 0.5195(12) 0.1111(12) 0.0235(8) 0.194(6) Uani 1 1 d D U . . .
H154 H 0.467103 0.113731 0.021892 0.232 Uiso 1 1 calc R U . . .
C155 C 0.5654(18) 0.1049(12) 0.0527(6) 0.192(6) Uani 1 1 d D U . . .
H155 H 0.545205 0.103364 0.071462 0.231 Uiso 1 1 calc R U . . .
N1 N 0.2713(6) 0.4542(6) 0.2330(3) 0.053(3) Uani 1 1 d . . . . .
H1 H 0.318960 0.465713 0.239345 0.064 Uiso 1 1 calc R U . . .
N16 N 0.1591(7) 0.4476(7) 0.2041(3) 0.065(3) Uani 1 1 d . . . . .
H16 H 0.122008 0.453956 0.188912 0.078 Uiso 1 1 calc R U . . .
C18 C 0.2298(7) 0.4125(7) 0.2474(4) 0.053(3) Uani 1 1 d . . . . .
C24 C 0.2279(9) 0.4736(9) 0.2083(4) 0.063(4) Uani 1 1 d . . . . .
H24 H 0.244050 0.502836 0.195099 0.076 Uiso 1 1 calc R U . . .
C40 C 0.1557(7) 0.4069(7) 0.2288(4) 0.059(4) Uani 1 1 d . . . . .
C55 C 0.2493(11) 0.3782(13) 0.2738(5) 0.106(8) Uani 1 1 d . . . . .
H55 H 0.298585 0.380408 0.285807 0.127 Uiso 1 1 calc R U . . .
C61 C 0.0982(10) 0.3665(11) 0.2355(6) 0.105(8) Uani 1 1 d . . . . .
H61 H 0.050170 0.360116 0.222295 0.126 Uiso 1 1 calc R U . . .
C81 C 0.1932(14) 0.3422(14) 0.2808(8) 0.147(13) Uani 1 1 d . . . . .
H81 H 0.204281 0.318823 0.298665 0.176 Uiso 1 1 calc R U . . .
C112 C 0.1176(11) 0.3362(14) 0.2634(8) 0.143(12) Uani 1 1 d . . . . .
H112 H 0.080499 0.311789 0.270712 0.171 Uiso 1 1 calc R U . . .
N2 N 0.6294(5) 0.5291(6) 0.0828(3) 0.053(3) Uani 1 1 d . . . . .
H2A H 0.588332 0.543253 0.088564 0.063 Uiso 1 1 calc R U . . .
N3 N 0.7487(6) 0.5115(7) 0.0843(3) 0.060(3) Uani 1 1 d . . . . .
H3A H 0.797143 0.513015 0.091268 0.073 Uiso 1 1 calc R U . . .
C1 C 0.6348(6) 0.4932(7) 0.0528(3) 0.040(3) Uani 1 1 d . . . . .
C8 C 0.7117(6) 0.4808(7) 0.0535(3) 0.045(3) Uani 1 1 d . . . . .
C12 C 0.7360(7) 0.4460(8) 0.0273(4) 0.060(4) Uani 1 1 d . . . . .
H12 H 0.787006 0.437482 0.027914 0.073 Uiso 1 1 calc R U . . .
C28 C 0.5795(7) 0.4706(8) 0.0260(3) 0.056(4) Uani 1 1 d . . . . .
H28 H 0.528184 0.477614 0.025618 0.067 Uiso 1 1 calc R U . . .
C102 C 0.6995(7) 0.5373(8) 0.1008(3) 0.056(4) Uani 1 1 d . . . . .
H102 H 0.711321 0.558520 0.122049 0.068 Uiso 1 1 calc R U . . .
C103 C 0.6048(8) 0.4369(8) -0.0004(3) 0.055(4) Uani 1 1 d . . . . .
H103 H 0.569541 0.421996 -0.019198 0.066 Uiso 1 1 calc R U . . .
C104 C 0.6811(8) 0.4245(9) 0.0003(4) 0.064(4) Uani 1 1 d . . . . .
H104 H 0.695447 0.401149 -0.017908 0.077 Uiso 1 1 calc R U . . .
N4 N 0.3721(5) 0.4837(6) 0.4167(2) 0.051(3) Uani 1 1 d . . . . .
H4A H 0.413799 0.472165 0.410688 0.061 Uiso 1 1 calc R U . . .
N6 N 0.2533(6) 0.5012(8) 0.4147(3) 0.074(4) Uani 1 1 d . . . . .
H6A H 0.205328 0.502102 0.407117 0.088 Uiso 1 1 calc R U . . .
C16 C 0.3034(8) 0.4754(9) 0.3984(3) 0.060(4) Uani 1 1 d . . . . .
H16A H 0.292330 0.454447 0.377025 0.072 Uiso 1 1 calc R U . . .
C19 C 0.2641(8) 0.5574(9) 0.4729(4) 0.071(5) Uani 1 1 d . . . . .
H19 H 0.213045 0.566230 0.472020 0.086 Uiso 1 1 calc R U . . .
C25 C 0.3655(6) 0.5142(7) 0.4475(3) 0.046(3) Uani 1 1 d . . . . .
C30 C 0.2890(6) 0.5271(8) 0.4464(3) 0.053(3) Uani 1 1 d . . . . .
C31 C 0.4203(7) 0.5323(8) 0.4751(3) 0.057(4) Uani 1 1 d . . . . .
H31 H 0.471665 0.525573 0.475492 0.069 Uiso 1 1 calc R U . . .
C46 C 0.3177(8) 0.5746(8) 0.5013(4) 0.064(4) Uani 1 1 d . . . . .
H46A H 0.302841 0.595273 0.519977 0.077 Uiso 1 1 calc R U . . .
C128 C 0.3938(8) 0.5608(9) 0.5017(3) 0.062(4) Uani 1 1 d . . . . .
H128 H 0.428353 0.571519 0.521106 0.075 Uiso 1 1 calc R U . . .
N15 N 0.7333(8) 0.5755(8) 0.2685(4) 0.078(4) Uani 1 1 d . . . . .
H15 H 0.685681 0.563756 0.262646 0.094 Uiso 1 1 calc R U . . .
N25 N 0.8470(8) 0.5841(8) 0.2964(3) 0.077(4) Uani 1 1 d . . . . .
H25 H 0.885559 0.579499 0.311270 0.093 Uiso 1 1 calc R U . . .
C39 C 0.7743(8) 0.6149(9) 0.2527(4) 0.068(4) Uani 1 1 d . . . . .
C48 C 0.7792(10) 0.5584(12) 0.2944(5) 0.092(7) Uani 1 1 d . . . . .
H48 H 0.764344 0.531811 0.308987 0.111 Uiso 1 1 calc R U . . .
C49 C 0.8477(8) 0.6200(9) 0.2708(4) 0.070(5) Uani 1 1 d . . . . .
C118 C 0.9050(14) 0.6544(12) 0.2603(6) 0.107(7) Uani 1 1 d . U . . .
H118 H 0.954147 0.659608 0.272459 0.129 Uiso 1 1 calc R U . . .
C119 C 0.810(2) 0.6774(17) 0.2146(9) 0.162(12) Uani 1 1 d . U . . .
H119 H 0.797230 0.696273 0.195425 0.194 Uiso 1 1 calc R U . . .
C120 C 0.7537(10) 0.6481(12) 0.2255(5) 0.100(8) Uani 1 1 d . . . . .
H120 H 0.703081 0.649584 0.215500 0.120 Uiso 1 1 calc R U . . .
C121 C 0.8869(17) 0.6819(14) 0.2302(7) 0.130(9) Uani 1 1 d . U . . .
H121 H 0.924452 0.701935 0.221342 0.156 Uiso 1 1 calc R U . . .
N30 N 0.7957(14) 0.7384(11) 0.4745(5) 0.131(6) Uani 1 1 d . . . . .
H30 H 0.827159 0.714677 0.465440 0.157 Uiso 1 1 calc R U . . .
N35 N 0.7514(17) 0.8021(18) 0.5146(7) 0.216(16) Uani 1 1 d . . . . .
H35 H 0.746987 0.822907 0.533199 0.260 Uiso 1 1 calc R U . . .
C71 C 0.6962(15) 0.7937(14) 0.4834(5) 0.175(13) Uani 1 1 d G . . . .
C72 C 0.7245(11) 0.7521(12) 0.4600(6) 0.145(8) Uani 1 1 d G . . . .
C73 C 0.6807(17) 0.7351(11) 0.4291(5) 0.194(13) Uani 1 1 d G . . . .
H73 H 0.699664 0.707199 0.413501 0.233 Uiso 1 1 calc R U . . .
C74 C 0.6087(16) 0.7597(14) 0.4216(5) 0.233(17) Uani 1 1 d G . . . .
H74 H 0.579470 0.748335 0.400957 0.280 Uiso 1 1 calc R U . . .
C75 C 0.5805(12) 0.8014(15) 0.4450(8) 0.235(18) Uani 1 1 d G . . . .
H75 H 0.532272 0.817852 0.439965 0.281 Uiso 1 1 calc R U . . .
C76 C 0.6242(16) 0.8184(16) 0.4759(7) 0.40(4) Uani 1 1 d G . . . .
H76 H 0.605269 0.846233 0.491518 0.476 Uiso 1 1 calc R U . . .
C98 C 0.809(2) 0.7691(19) 0.5062(8) 0.180(14) Uani 1 1 d . . . . .
H98 H 0.854788 0.766707 0.520440 0.216 Uiso 1 1 calc R U . . .
N39 N 0.702(3) 0.942(2) 0.3043(14) 0.182(13) Uani 0.5 1 d D U P B 2
H39 H 0.685705 0.980204 0.311211 0.219 Uiso 0.5 1 calc R U P B 2
N40 N 0.699(4) 0.852(3) 0.2734(18) 0.22(3) Uani 0.5 1 d D . P B 2
C129 C 0.764(2) 0.866(3) 0.2848(13) 0.174(14) Uani 0.5 1 d D . P B 2
C130 C 0.900(2) 0.889(3) 0.3291(12) 0.161(15) Uani 0.5 1 d D . P B 2
H130 H 0.944960 0.896356 0.344294 0.193 Uiso 0.5 1 calc R U P B 2
C131 C 0.821(3) 0.821(2) 0.2832(12) 0.160(14) Uani 0.5 1 d D . P B 2
H131 H 0.815113 0.783642 0.267480 0.192 Uiso 0.5 1 calc R U P B 2
C132 C 0.663(3) 0.884(5) 0.282(2) 0.25(3) Uani 0.5 1 d D . P B 2
H132 H 0.610473 0.877602 0.276093 0.305 Uiso 0.5 1 calc R U P B 2
C133 C 0.891(3) 0.835(3) 0.3067(17) 0.20(3) Uani 0.5 1 d D . P B 2
H133 H 0.930418 0.806190 0.306166 0.242 Uiso 0.5 1 calc R U P B 2
C134 C 0.770(2) 0.917(2) 0.3102(14) 0.160(15) Uani 0.5 1 d D . P B 2
C135 C 0.845(3) 0.9328(19) 0.3303(9) 0.136(11) Uani 0.5 1 d D . P B 2
H135 H 0.854905 0.973201 0.344018 0.163 Uiso 0.5 1 calc R U P B 2
N41 N 0.4722(12) 0.8844(8) 0.2757(5) 0.114(5) Uani 1 1 d . . . . .
H41A H 0.443545 0.862213 0.258970 0.136 Uiso 1 1 calc R U . . .
N42 N 0.5456(14) 0.9632(10) 0.3062(5) 0.147(8) Uani 1 1 d . . . . .
H42A H 0.571286 1.000471 0.313733 0.176 Uiso 1 1 calc R U . . .
C136 C 0.4947(18) 0.8559(13) 0.3050(7) 0.134(8) Uani 1 1 d . . . . .
C137 C 0.4990(14) 0.9498(10) 0.2757(6) 0.115(7) Uani 1 1 d . . . . .
H137 H 0.488520 0.977441 0.259494 0.138 Uiso 1 1 calc R U . . .
C138 C 0.5444(18) 0.9039(13) 0.3235(7) 0.135(8) Uani 1 1 d . . . . .
C139 C 0.5304(17) 0.7773(15) 0.3404(7) 0.135(5) Uani 1 1 d . U . . .
H139 H 0.525675 0.735604 0.347467 0.162 Uiso 1 1 calc R U . . .
C140 C 0.4872(17) 0.7917(12) 0.3119(7) 0.127(7) Uani 1 1 d . . . . .
H140 H 0.454473 0.759402 0.298110 0.153 Uiso 1 1 calc R U . . .
C141 C 0.5860(17) 0.8325(15) 0.3597(7) 0.134(5) Uani 1 1 d . U . . .
H141 H 0.618802 0.820832 0.377673 0.161 Uiso 1 1 calc R U . . .
C142 C 0.5932(16) 0.8960(15) 0.3537(7) 0.125(5) Uani 1 1 d . U . . .
H142 H 0.624875 0.929753 0.367065 0.150 Uiso 1 1 calc R U . . .

loop_
_atom_site_aniso_label
_atom_site_aniso_U_11
_atom_site_aniso_U_22
_atom_site_aniso_U_33
_atom_site_aniso_U_23
_atom_site_aniso_U_13
_atom_site_aniso_U_12
Mo1 0.0184(4) 0.0301(4) 0.0264(4) 0.0021(3) 0.0011(3) 0.0058(3)
Mo2 0.0208(4) 0.0292(4) 0.0244(4) 0.0027(3) 0.0010(3) 0.0016(3)
Mo3 0.0179(4) 0.0326(5) 0.0242(4) -0.0018(3) -0.0024(3) 0.0039(3)
Mo4 0.0212(4) 0.0300(4) 0.0222(4) 0.0008(3) -0.0007(3) 0.0038(3)
Mo5 0.0193(4) 0.0328(5) 0.0233(4) -0.0036(3) 0.0004(3) 0.0058(3)
Mo6 0.0220(4) 0.0382(5) 0.0229(4) 0.0045(4) 0.0044(3) -0.0024(4)
Mo7 0.0185(4) 0.0458(5) 0.0205(4) -0.0045(4) 0.0027(3) 0.0020(4)
Mo8 0.0188(4) 0.0369(5) 0.0241(4) -0.0038(4) 0.0017(3) 0.0053(3)
Mo9 0.0215(4) 0.0238(4) 0.0329(5) 0.0000(3) 0.0030(3) 0.0007(3)
Mo10 0.0214(4) 0.0244(4) 0.0334(5) 0.0014(4) 0.0038(3) 0.0035(3)
Mo11 0.0167(4) 0.0308(5) 0.0274(4) 0.0012(3) 0.0006(3) 0.0013(3)
Mo12 0.0183(4) 0.0381(5) 0.0259(4) 0.0035(4) 0.0024(3) 0.0019(3)
Mo13 0.0165(4) 0.0441(5) 0.0226(4) -0.0035(4) -0.0008(3) 0.0001(4)
Mo14 0.0164(4) 0.0364(5) 0.0274(4) 0.0011(4) 0.0042(3) -0.0031(3)
Mo15 0.0180(4) 0.0337(5) 0.0271(4) -0.0045(4) -0.0025(3) 0.0037(3)
Mo16 0.0229(4) 0.0334(5) 0.0307(5) -0.0011(4) 0.0039(3) -0.0063(4)
Mo17 0.0169(4) 0.0338(5) 0.0328(5) -0.0038(4) -0.0002(3) -0.0004(3)
Mo18 0.0249(4) 0.0277(5) 0.0378(5) -0.0099(4) -0.0038(4) 0.0058(4)
Mo19 0.0160(4) 0.0396(5) 0.0289(4) -0.0055(4) 0.0011(3) 0.0046(3)
Mo20 0.0215(4) 0.0356(5) 0.0341(5) -0.0047(4) -0.0045(4) 0.0102(4)
Mo21 0.0196(4) 0.0466(6) 0.0251(4) -0.0026(4) -0.0033(3) 0.0018(4)
Mo22 0.0175(4) 0.0506(6) 0.0218(4) -0.0057(4) 0.0040(3) 0.0009(4)
Mo23 0.0286(5) 0.0280(5) 0.0342(5) -0.0004(4) -0.0044(4) 0.0074(4)
Mo24 0.0241(4) 0.0434(5) 0.0207(4) 0.0049(4) 0.0015(3) 0.0026(4)
Mo25 0.0170(4) 0.0451(5) 0.0304(5) -0.0064(4) 0.0006(3) -0.0065(4)
Mo26 0.0191(4) 0.0373(5) 0.0391(5) -0.0058(4) 0.0005(4) -0.0036(4)
Mo27 0.0232(4) 0.0330(5) 0.0318(5) -0.0003(4) 0.0043(4) -0.0016(4)
Mo28 0.0229(4) 0.0344(5) 0.0366(5) -0.0097(4) 0.0001(4) 0.0030(4)
Mo29 0.0290(5) 0.0265(5) 0.0390(5) -0.0009(4) -0.0045(4) 0.0019(4)
Mo30 0.0250(4) 0.0307(5) 0.0322(5) -0.0084(4) -0.0032(4) 0.0095(4)
Mo31 0.0152(4) 0.0498(6) 0.0278(5) -0.0066(4) 0.0023(3) 0.0010(4)
Mo32 0.0207(4) 0.0287(5) 0.0382(5) -0.0035(4) -0.0040(4) 0.0000(3)
Mo33 0.0231(4) 0.0402(5) 0.0352(5) -0.0096(4) 0.0000(4) 0.0078(4)
Mo34 0.0287(5) 0.0312(5) 0.0395(5) 0.0036(4) 0.0006(4) -0.0018(4)
Mo35 0.0300(5) 0.0369(5) 0.0391(5) 0.0058(4) -0.0010(4) 0.0058(4)
Mo36 0.0225(5) 0.0454(6) 0.0378(5) -0.0043(4) -0.0049(4) 0.0086(4)
Sr1 0.0164(4) 0.0325(5) 0.0246(5) 0.0007(4) 0.0017(3) -0.0021(4)
Sr2 0.0178(4) 0.0256(5) 0.0272(5) -0.0008(4) -0.0004(3) 0.0032(3)
Cu1 0.0450(9) 0.0689(11) 0.0556(10) 0.0115(9) 0.0021(8) 0.0134(8)
Cu2 0.0329(8) 0.0733(12) 0.0662(11) -0.0231(9) -0.0018(8) 0.0071(8)
Cu3 0.0321(8) 0.0714(12) 0.0622(11) -0.0226(9) -0.0028(7) 0.0099(8)
Cu4 0.0509(11) 0.136(2) 0.0614(12) 0.0080(13) 0.0038(9) 0.0085(12)
P1 0.0140(11) 0.0315(13) 0.0202(12) -0.0009(10) 0.0016(9) -0.0002(9)
P2 0.0175(11) 0.0278(13) 0.0267(13) -0.0027(10) 0.0024(10) 0.0029(10)
P3 0.0159(11) 0.0226(12) 0.0215(12) -0.0006(9) 0.0003(9) 0.0013(9)
P4 0.0151(11) 0.0356(14) 0.0195(12) -0.0015(10) 0.0016(9) 0.0013(10)
P5 0.0183(12) 0.0306(13) 0.0250(12) 0.0025(10) 0.0021(10) 0.0047(10)
P6 0.0182(12) 0.0296(13) 0.0252(12) -0.0049(10) 0.0011(10) 0.0018(10)
P7 0.0178(11) 0.0249(12) 0.0209(12) -0.0027(9) -0.0012(9) 0.0053(9)
P8 0.0178(12) 0.0390(15) 0.0238(12) 0.0049(11) 0.0024(10) 0.0013(10)
P9 0.0174(12) 0.0367(14) 0.0238(12) -0.0022(11) 0.0060(10) -0.0030(10)
P10 0.0190(12) 0.0355(14) 0.0278(13) 0.0010(11) 0.0040(10) 0.0035(10)
P11 0.0196(12) 0.0412(15) 0.0211(12) -0.0047(11) 0.0026(10) -0.0029(11)
P12 0.0202(12) 0.0449(16) 0.0287(13) 0.0013(12) 0.0067(10) -0.0064(11)
O1 0.018(3) 0.033(4) 0.025(3) -0.007(3) -0.002(3) 0.003(3)
O1W 0.091(8) 0.080(8) 0.047(6) 0.012(5) -0.011(5) -0.019(6)
O2 0.019(3) 0.021(3) 0.029(4) -0.006(3) -0.001(3) 0.002(3)
O2W 0.113(9) 0.069(7) 0.036(5) 0.022(5) -0.021(5) -0.011(6)
O3 0.020(3) 0.032(4) 0.026(3) -0.002(3) 0.002(3) -0.001(3)
O4 0.021(3) 0.030(4) 0.025(3) -0.001(3) -0.002(3) -0.001(3)
O5 0.016(3) 0.027(3) 0.024(3) -0.003(3) 0.001(3) 0.005(3)
O6 0.017(3) 0.029(4) 0.028(3) 0.000(3) 0.000(3) 0.001(3)
O7 0.020(3) 0.032(4) 0.029(4) 0.004(3) 0.009(3) 0.003(3)
O8 0.021(3) 0.028(4) 0.033(4) 0.000(3) 0.003(3) 0.001(3)
O9 0.029(4) 0.023(3) 0.028(4) -0.001(3) 0.006(3) 0.003(3)
O10 0.021(3) 0.042(4) 0.028(4) 0.000(3) 0.009(3) 0.001(3)
O11 0.019(3) 0.043(4) 0.025(3) 0.000(3) 0.001(3) 0.003(3)
O12 0.017(3) 0.033(4) 0.030(4) 0.002(3) 0.001(3) -0.001(3)
O13 0.020(3) 0.031(4) 0.027(3) -0.001(3) 0.003(3) 0.002(3)
O14 0.030(4) 0.022(3) 0.026(3) 0.000(3) 0.005(3) 0.002(3)
O15 0.017(3) 0.029(4) 0.029(4) 0.002(3) -0.002(3) 0.002(3)
O16 0.018(3) 0.032(4) 0.025(3) 0.001(3) -0.003(3) 0.004(3)
O17 0.020(3) 0.033(4) 0.034(4) -0.005(3) -0.005(3) 0.006(3)
O18 0.013(3) 0.035(4) 0.033(4) -0.002(3) 0.003(3) -0.004(3)
O19 0.024(3) 0.037(4) 0.029(4) -0.002(3) 0.007(3) 0.013(3)
O20 0.024(3) 0.033(4) 0.027(4) -0.001(3) 0.004(3) -0.003(3)
O21 0.023(3) 0.030(4) 0.035(4) 0.005(3) 0.002(3) 0.009(3)
O22 0.022(3) 0.037(4) 0.027(4) -0.001(3) 0.001(3) 0.007(3)
O23 0.020(3) 0.028(4) 0.028(4) 0.006(3) 0.001(3) -0.002(3)
O24 0.022(3) 0.043(4) 0.023(3) -0.001(3) 0.003(3) -0.003(3)
O25 0.018(3) 0.040(4) 0.024(3) 0.004(3) 0.004(3) 0.001(3)
O26 0.020(3) 0.031(4) 0.029(4) -0.004(3) -0.001(3) 0.001(3)
O27 0.025(4) 0.034(4) 0.030(4) 0.002(3) 0.004(3) 0.003(3)
O28 0.021(3) 0.039(4) 0.035(4) -0.002(3) 0.001(3) 0.007(3)
O29 0.025(4) 0.050(5) 0.023(3) 0.004(3) 0.007(3) -0.001(3)
O30 0.022(3) 0.033(4) 0.030(4) 0.004(3) 0.000(3) -0.003(3)
O31 0.025(3) 0.024(3) 0.029(4) -0.001(3) 0.000(3) -0.003(3)
O32 0.014(3) 0.038(4) 0.027(4) -0.003(3) -0.003(3) 0.005(3)
O33 0.020(4) 0.058(5) 0.030(4) -0.009(3) 0.003(3) 0.008(3)
O34 0.026(4) 0.043(4) 0.033(4) 0.002(3) 0.004(3) -0.002(3)
O35 0.021(3) 0.045(4) 0.030(4) 0.001(3) 0.004(3) -0.001(3)
O36 0.031(4) 0.035(4) 0.026(4) -0.004(3) 0.007(3) -0.004(3)
O37 0.028(4) 0.041(4) 0.021(3) 0.001(3) 0.009(3) -0.003(3)
O38 0.014(3) 0.031(4) 0.032(4) 0.000(3) 0.000(3) 0.004(3)
O39 0.019(3) 0.037(4) 0.034(4) 0.002(3) 0.007(3) -0.006(3)
O40 0.023(4) 0.039(4) 0.035(4) -0.003(3) 0.001(3) -0.001(3)
O41 0.026(4) 0.028(4) 0.032(4) 0.007(3) 0.001(3) 0.001(3)
O42 0.022(3) 0.032(4) 0.032(4) -0.003(3) -0.002(3) 0.009(3)
O43 0.021(3) 0.034(4) 0.030(4) -0.014(3) -0.003(3) 0.004(3)
O44 0.024(4) 0.043(4) 0.029(4) -0.009(3) -0.002(3) 0.003(3)
O45 0.017(3) 0.049(5) 0.030(4) -0.001(3) 0.004(3) -0.001(3)
O46 0.012(3) 0.043(4) 0.032(4) -0.004(3) 0.001(3) -0.006(3)
O47 0.017(3) 0.039(4) 0.024(3) -0.002(3) -0.005(3) 0.000(3)
O48 0.036(4) 0.031(4) 0.040(4) -0.010(3) -0.009(3) 0.012(3)
O49 0.022(4) 0.036(4) 0.042(4) 0.002(3) 0.010(3) 0.012(3)
O50 0.025(4) 0.043(4) 0.024(3) 0.006(3) 0.004(3) 0.000(3)
O51 0.024(4) 0.032(4) 0.039(4) 0.002(3) 0.005(3) 0.006(3)
O52 0.024(4) 0.042(4) 0.030(4) -0.005(3) 0.002(3) 0.009(3)
O53 0.026(4) 0.046(5) 0.033(4) -0.006(3) 0.006(3) -0.006(3)
O54 0.026(4) 0.038(4) 0.022(3) 0.001(3) 0.001(3) 0.006(3)
O55 0.021(4) 0.053(5) 0.032(4) -0.004(3) -0.003(3) 0.010(3)
O56 0.018(3) 0.050(5) 0.032(4) -0.008(3) -0.002(3) 0.010(3)
O57 0.025(4) 0.043(4) 0.034(4) 0.017(3) -0.001(3) 0.007(3)
O58 0.028(4) 0.031(4) 0.026(4) 0.005(3) 0.004(3) 0.005(3)
O59 0.023(4) 0.034(4) 0.028(4) -0.002(3) -0.004(3) 0.005(3)
O60 0.021(3) 0.045(4) 0.027(4) -0.004(3) 0.001(3) 0.002(3)
O61 0.027(4) 0.052(5) 0.030(4) 0.004(3) 0.006(3) 0.000(3)
O62 0.020(3) 0.045(4) 0.032(4) -0.004(3) -0.002(3) 0.008(3)
O63 0.018(3) 0.036(4) 0.029(4) 0.002(3) 0.003(3) 0.000(3)
O64 0.032(4) 0.035(4) 0.031(4) -0.004(3) 0.001(3) 0.005(3)
O65 0.036(4) 0.022(4) 0.041(4) -0.003(3) 0.000(3) 0.000(3)
O66 0.022(4) 0.044(4) 0.036(4) -0.006(3) -0.003(3) 0.012(3)
O67 0.024(4) 0.030(4) 0.040(4) 0.004(3) 0.001(3) 0.003(3)
O68 0.025(4) 0.033(4) 0.033(4) 0.002(3) 0.003(3) -0.006(3)
O69 0.016(3) 0.041(4) 0.034(4) -0.005(3) 0.000(3) -0.004(3)
O70 0.018(3) 0.034(4) 0.039(4) 0.005(3) 0.002(3) -0.001(3)
O71 0.025(4) 0.040(4) 0.033(4) -0.001(3) 0.009(3) 0.000(3)
O72 0.022(4) 0.046(4) 0.025(4) -0.010(3) 0.003(3) -0.001(3)
O73 0.022(4) 0.045(5) 0.046(5) -0.001(4) 0.006(3) -0.008(3)
O74 0.025(4) 0.032(4) 0.042(4) 0.006(3) -0.002(3) 0.000(3)
O75 0.035(4) 0.029(4) 0.027(4) -0.009(3) 0.002(3) -0.003(3)
O76 0.029(4) 0.039(4) 0.039(4) 0.006(3) 0.002(3) 0.002(3)
O77 0.025(4) 0.047(5) 0.046(5) -0.009(4) 0.002(3) 0.002(3)
O78 0.022(4) 0.049(5) 0.035(4) -0.010(3) -0.003(3) 0.013(3)
O79 0.023(4) 0.045(5) 0.039(4) 0.000(3) 0.001(3) -0.005(3)
O80 0.025(4) 0.031(4) 0.036(4) -0.005(3) 0.000(3) 0.005(3)
O81 0.023(4) 0.033(4) 0.041(4) 0.000(3) -0.005(3) 0.004(3)
O82 0.034(4) 0.036(4) 0.037(4) 0.003(3) -0.001(3) 0.006(3)
O83 0.018(3) 0.033(4) 0.028(4) 0.002(3) -0.004(3) 0.004(3)
O84 0.030(4) 0.042(4) 0.034(4) -0.001(3) -0.004(3) 0.008(3)
O85 0.028(4) 0.027(4) 0.042(4) 0.001(3) -0.004(3) 0.005(3)
O86 0.019(3) 0.042(4) 0.032(4) -0.008(3) 0.002(3) 0.002(3)
O87 0.026(4) 0.049(5) 0.026(4) 0.007(3) -0.002(3) 0.004(3)
O88 0.026(4) 0.037(4) 0.042(4) -0.005(3) -0.004(3) 0.002(3)
O89 0.024(4) 0.045(5) 0.039(4) 0.004(3) 0.006(3) 0.002(3)
O90 0.024(4) 0.045(4) 0.037(4) 0.002(3) 0.009(3) 0.010(3)
O91 0.020(4) 0.048(5) 0.038(4) -0.004(4) -0.002(3) 0.005(3)
O92 0.031(4) 0.057(5) 0.034(4) 0.015(4) 0.003(3) 0.006(4)
O93 0.029(4) 0.042(4) 0.030(4) 0.005(3) -0.005(3) 0.007(3)
O94 0.021(4) 0.051(5) 0.044(5) -0.011(4) 0.001(3) 0.006(3)
O95 0.021(3) 0.040(4) 0.034(4) -0.012(3) 0.000(3) 0.006(3)
O96 0.020(4) 0.044(4) 0.035(4) -0.002(3) 0.003(3) -0.001(3)
O97 0.030(4) 0.043(4) 0.027(4) 0.006(3) 0.003(3) 0.001(3)
O98 0.028(4) 0.036(4) 0.041(4) -0.014(3) -0.003(3) 0.005(3)
O99 0.029(4) 0.039(4) 0.032(4) 0.010(3) -0.001(3) 0.008(3)
O100 0.028(4) 0.049(5) 0.032(4) 0.012(3) -0.001(3) -0.003(3)
O101 0.022(4) 0.045(4) 0.029(4) -0.013(3) 0.000(3) 0.004(3)
O102 0.038(5) 0.036(4) 0.058(5) 0.008(4) -0.002(4) -0.005(4)
O103 0.029(4) 0.055(5) 0.025(4) -0.005(3) 0.003(3) 0.007(3)
O104 0.026(4) 0.039(4) 0.045(5) -0.004(4) -0.003(3) -0.002(3)
O105 0.026(4) 0.056(5) 0.031(4) 0.003(4) -0.001(3) -0.003(3)
O106 0.021(4) 0.053(5) 0.041(4) 0.004(4) 0.012(3) -0.003(3)
O107 0.029(4) 0.052(5) 0.035(4) -0.006(4) -0.003(3) -0.002(3)
O108 0.032(4) 0.055(5) 0.038(4) 0.008(4) -0.003(3) 0.008(4)
O109 0.045(5) 0.038(5) 0.049(5) 0.003(4) -0.004(4) 0.009(4)
O110 0.030(4) 0.046(5) 0.040(4) -0.001(4) -0.002(3) 0.000(3)
O111 0.038(4) 0.052(5) 0.046(5) 0.005(4) 0.014(4) -0.012(4)
O112 0.034(4) 0.046(5) 0.036(4) 0.010(4) 0.007(3) 0.001(3)
O113 0.035(4) 0.064(5) 0.019(4) -0.002(3) 0.008(3) 0.007(4)
O114 0.040(4) 0.034(4) 0.046(5) -0.013(4) 0.010(4) 0.003(3)
O115 0.030(4) 0.057(5) 0.031(4) -0.012(4) 0.007(3) 0.007(4)
O116 0.034(4) 0.049(5) 0.024(4) -0.011(3) 0.004(3) -0.005(3)
O117 0.038(4) 0.031(4) 0.045(5) -0.008(3) 0.007(4) 0.008(3)
O118 0.025(4) 0.076(6) 0.033(4) -0.007(4) 0.012(3) 0.002(4)
O119 0.037(4) 0.058(5) 0.025(4) 0.010(4) 0.005(3) 0.000(4)
O120 0.034(4) 0.050(5) 0.042(4) 0.009(4) 0.009(3) -0.002(4)
O121 0.028(4) 0.051(5) 0.051(5) -0.008(4) -0.007(4) 0.018(4)
O122 0.032(4) 0.039(4) 0.053(5) 0.008(4) 0.009(4) 0.004(3)
O123 0.033(4) 0.042(5) 0.044(5) 0.000(4) -0.004(3) 0.001(3)
O124 0.024(4) 0.052(5) 0.033(4) -0.001(3) -0.003(3) 0.007(3)
O125 0.021(4) 0.051(5) 0.050(5) 0.009(4) 0.006(3) -0.003(3)
O126 0.020(4) 0.069(6) 0.045(5) -0.004(4) 0.008(3) -0.003(4)
O127 0.022(4) 0.058(5) 0.043(5) 0.003(4) 0.007(3) 0.003(3)
O128 0.034(4) 0.049(5) 0.033(4) -0.004(4) -0.002(3) -0.006(4)
O129 0.019(4) 0.069(6) 0.044(5) 0.003(4) 0.009(3) -0.006(4)
O130 0.041(5) 0.039(4) 0.049(5) 0.008(4) 0.007(4) -0.002(4)
O131 0.042(5) 0.042(5) 0.049(5) -0.018(4) 0.007(4) -0.006(4)
O132 0.033(4) 0.051(5) 0.050(5) -0.022(4) -0.003(4) 0.007(4)
O133 0.025(4) 0.060(5) 0.038(4) 0.000(4) 0.016(3) 0.010(4)
O134 0.038(4) 0.040(5) 0.047(5) -0.010(4) 0.008(4) -0.004(3)
O135 0.029(4) 0.072(6) 0.032(4) -0.009(4) -0.007(3) -0.003(4)
O136 0.039(4) 0.053(5) 0.029(4) 0.016(4) 0.009(3) -0.003(4)
O137 0.033(4) 0.038(4) 0.053(5) -0.016(4) 0.002(4) 0.016(3)
O138 0.033(4) 0.044(5) 0.046(5) 0.008(4) 0.006(4) -0.001(3)
O139 0.047(5) 0.049(5) 0.059(6) 0.025(4) -0.005(4) 0.015(4)
O140 0.038(4) 0.038(4) 0.054(5) 0.011(4) 0.007(4) -0.010(3)
O141 0.028(4) 0.058(5) 0.053(5) -0.015(4) -0.001(4) 0.014(4)
O142 0.048(5) 0.040(5) 0.068(6) 0.014(4) 0.017(4) -0.014(4)
O143 0.024(4) 0.063(6) 0.067(6) -0.001(5) -0.004(4) 0.018(4)
O144 0.027(4) 0.048(5) 0.060(5) -0.008(4) 0.002(4) -0.011(4)
O145 0.028(4) 0.038(5) 0.064(6) -0.006(4) -0.004(4) -0.005(3)
O148 0.039(4) 0.032(4) 0.040(4) -0.013(3) -0.007(3) 0.004(3)
N5 0.036(6) 0.070(8) 0.055(7) -0.029(6) 0.001(5) 0.009(5)
N7 0.034(6) 0.051(6) 0.067(7) -0.001(6) 0.004(5) 0.009(5)
N8 0.037(6) 0.067(8) 0.064(7) -0.018(6) 0.004(5) 0.015(5)
N9 0.027(5) 0.096(10) 0.062(7) -0.026(7) 0.005(5) 0.015(6)
N10 0.047(7) 0.086(9) 0.045(6) 0.008(6) 0.006(5) 0.016(6)
N11 0.049(7) 0.089(10) 0.064(8) -0.009(7) 0.004(6) -0.015(7)
N12 0.042(6) 0.064(7) 0.052(7) -0.020(6) 0.000(5) 0.011(5)
N14 0.045(7) 0.086(10) 0.065(8) -0.009(7) -0.018(6) 0.000(6)
N18 0.030(6) 0.085(9) 0.088(9) -0.037(8) 0.002(6) 0.010(6)
N22 0.035(6) 0.107(11) 0.052(7) -0.001(7) 0.003(5) -0.004(6)
N24 0.101(9) 0.127(13) 0.131(9) 0.031(8) -0.014(6) -0.074(7)
N37 0.185(19) 0.35(4) 0.161(9) 0.011(16) -0.035(10) 0.09(2)
C3 0.040(7) 0.056(8) 0.049(7) 0.003(6) 0.007(6) 0.005(6)
C4 0.056(9) 0.052(8) 0.067(9) -0.016(7) 0.024(7) 0.003(6)
C6 0.034(7) 0.068(9) 0.068(9) -0.012(7) 0.014(6) 0.011(6)
C7 0.028(6) 0.058(8) 0.067(9) -0.013(7) 0.006(6) -0.002(6)
C9 0.060(9) 0.053(8) 0.059(9) -0.017(7) 0.015(7) -0.005(7)
C11 0.105(13) 0.158(19) 0.135(9) 0.021(10) -0.030(7) -0.034(10)
C13 0.028(6) 0.057(8) 0.062(8) 0.002(6) 0.008(6) 0.009(5)
C14 0.031(6) 0.060(8) 0.052(7) -0.009(6) 0.010(5) 0.005(6)
C20 0.038(7) 0.058(8) 0.053(8) 0.011(6) 0.014(6) 0.003(6)
C22 0.059(9) 0.054(8) 0.051(8) -0.015(6) 0.009(7) -0.008(7)
C27 0.041(8) 0.073(10) 0.068(10) -0.024(8) 0.004(7) 0.007(7)
C32 0.036(7) 0.126(15) 0.049(8) 0.005(9) 0.007(6) -0.004(8)
C33 0.035(8) 0.111(14) 0.075(11) -0.011(10) 0.002(7) 0.017(8)
C34 0.033(7) 0.091(12) 0.085(11) -0.049(10) 0.007(7) 0.016(7)
C36 0.033(7) 0.094(12) 0.062(9) -0.039(8) -0.001(6) 0.016(7)
C37 0.019(6) 0.108(12) 0.053(8) 0.009(8) 0.007(5) 0.008(6)
C41 0.060(9) 0.085(11) 0.063(10) 0.021(8) 0.029(8) 0.017(8)
C43 0.033(7) 0.072(10) 0.082(11) -0.005(8) 0.005(7) 0.013(7)
C44 0.046(8) 0.092(12) 0.051(8) 0.003(8) 0.011(7) 0.007(8)
C45 0.036(7) 0.098(12) 0.051(8) 0.016(8) 0.012(6) 0.003(7)
C51 0.043(9) 0.094(13) 0.095(13) -0.016(11) 0.002(8) 0.014(8)
C53 0.048(9) 0.109(15) 0.113(15) -0.042(12) 0.014(9) 0.027(9)
C57 0.043(9) 0.113(16) 0.097(14) -0.022(12) 0.006(9) 0.010(9)
C60 0.068(14) 0.12(2) 0.20(3) -0.06(2) 0.011(16) 0.034(13)
C66 0.042(11) 0.15(2) 0.26(4) -0.05(2) -0.044(16) 0.025(13)
C69 0.094(19) 0.17(3) 0.23(4) -0.09(3) -0.01(2) 0.076(19)
C79 0.086(14) 0.127(18) 0.121(18) -0.054(15) -0.015(12) 0.063(13)
C80 0.047(12) 0.23(4) 0.18(3) -0.06(3) -0.023(14) 0.049(16)
C82 0.041(7) 0.046(7) 0.041(7) -0.006(5) 0.004(5) 0.008(5)
C83 0.034(7) 0.077(10) 0.054(8) -0.012(7) -0.003(6) -0.008(6)
C84 0.056(9) 0.047(8) 0.067(9) -0.013(7) 0.017(7) 0.006(6)
C97 0.038(7) 0.049(7) 0.052(8) -0.018(6) 0.012(6) -0.004(5)
C99 0.037(7) 0.080(11) 0.066(9) -0.022(8) 0.001(7) -0.006(7)
C100 0.083(18) 0.26(4) 0.21(4) -0.09(3) 0.03(2) 0.08(2)
C101 0.074(16) 0.26(4) 0.22(3) -0.13(3) -0.024(19) 0.09(2)
C105 0.061(10) 0.102(14) 0.058(9) -0.009(9) 0.008(8) -0.004(9)
C113 0.153(14) 0.167(19) 0.162(9) 0.025(12) 0.011(9) -0.039(13)
C114 0.237(18) 0.26(4) 0.174(9) 0.023(15) 0.028(11) 0.04(2)
C143 0.224(10) 0.227(10) 0.217(8) 0.025(5) 0.042(4) 0.016(5)
C144 0.207(9) 0.214(9) 0.218(8) 0.029(5) 0.033(4) 0.029(5)
C145 0.29(3) 0.52(7) 0.185(10) 0.002(19) -0.011(12) 0.21(4)
C146 0.223(9) 0.226(10) 0.221(9) 0.025(4) 0.041(4) 0.022(5)
Cu5 0.141(3) 0.159(3) 0.142(3) 0.038(3) -0.029(2) -0.012(3)
N32 0.073(11) 0.026(5) 0.097(10) -0.002(6) 0.011(8) 0.005(6)
N34 0.073(10) 0.034(6) 0.093(8) 0.009(6) 0.019(8) -0.013(6)
N45 0.134(13) 0.154(6) 0.149(6) 0.020(5) 0.000(8) 0.003(7)
N46 0.149(6) 0.150(5) 0.144(5) 0.021(3) 0.014(4) 0.012(4)
C90 0.108(19) 0.038(7) 0.095(12) 0.006(7) 0.016(13) 0.014(8)
C91 0.13(2) 0.037(6) 0.088(15) 0.013(8) 0.009(15) 0.010(9)
C92 0.12(2) 0.042(7) 0.085(15) 0.016(8) 0.014(14) 0.001(9)
C93 0.12(2) 0.033(5) 0.088(14) 0.011(7) -0.005(14) -0.015(7)
C94 0.076(11) 0.032(5) 0.075(9) 0.001(5) 0.026(8) -0.006(6)
C95 0.073(11) 0.025(5) 0.077(8) -0.007(5) 0.026(7) 0.007(6)
C96 0.065(12) 0.031(5) 0.100(11) 0.006(6) 0.012(9) -0.003(6)
C156 0.148(7) 0.149(5) 0.146(6) 0.019(4) 0.016(4) 0.010(4)
C157 0.144(7) 0.149(5) 0.145(5) 0.024(3) 0.021(4) 0.007(4)
C158 0.144(6) 0.148(5) 0.142(5) 0.019(3) 0.018(4) 0.007(4)
C159 0.151(7) 0.153(5) 0.146(6) 0.015(3) 0.023(4) 0.005(4)
C160 0.160(7) 0.155(5) 0.158(6) 0.017(4) 0.028(4) 0.010(4)
C161 0.160(5) 0.159(5) 0.160(5) 0.0205(19) 0.029(2) 0.010(2)
C162 0.160(7) 0.153(5) 0.159(6) 0.025(3) 0.024(4) 0.014(4)
Cu6 0.0487(11) 0.1220(19) 0.0632(12) 0.0012(12) 0.0022(9) 0.0065(11)
N17 0.049(4) 0.082(7) 0.050(4) 0.004(4) 0.013(3) 0.015(4)
N19 0.047(4) 0.099(9) 0.055(4) -0.009(5) 0.009(3) 0.008(5)
N20 0.073(5) 0.065(7) 0.075(5) 0.007(5) -0.001(4) -0.016(5)
N36 0.114(9) 0.24(2) 0.102(5) -0.022(9) -0.024(5) 0.075(13)
C10 0.038(3) 0.057(6) 0.048(3) 0.008(4) 0.014(3) -0.001(4)
C17 0.045(5) 0.077(8) 0.049(4) 0.003(4) 0.012(3) -0.004(5)
C26 0.051(5) 0.093(10) 0.050(4) -0.002(5) 0.012(3) 0.011(5)
C29 0.039(4) 0.085(8) 0.051(4) -0.001(4) 0.012(3) 0.005(4)
C50 0.047(5) 0.110(11) 0.060(5) -0.009(6) 0.017(4) 0.014(6)
C52 0.057(5) 0.107(11) 0.059(5) -0.014(6) 0.013(4) 0.005(6)
C56 0.085(8) 0.118(14) 0.082(6) -0.009(7) -0.015(5) 0.016(8)
C63 0.060(5) 0.144(16) 0.062(5) -0.019(7) 0.015(5) 0.021(7)
C106 0.108(5) 0.121(6) 0.125(5) 0.013(4) 0.018(3) 0.023(4)
C107 0.125(5) 0.132(7) 0.130(5) 0.010(4) 0.027(3) 0.019(4)
C108 0.124(6) 0.127(7) 0.124(5) 0.006(4) 0.031(4) 0.019(4)
C109 0.128(7) 0.15(2) 0.106(6) -0.006(9) 0.023(6) 0.030(10)
C110 0.103(6) 0.104(13) 0.096(5) 0.005(6) 0.012(4) 0.014(7)
C111 0.099(4) 0.107(6) 0.107(5) 0.015(4) 0.009(3) 0.015(4)
Cu7 0.156(3) 0.0903(18) 0.0735(16) 0.0020(13) -0.0009(16) 0.0253(18)
N27 0.130(11) 0.058(4) 0.073(6) -0.004(4) 0.001(6) 0.002(5)
N28 0.141(10) 0.063(5) 0.072(5) -0.005(4) 0.000(6) 0.011(6)
N29 0.112(10) 0.167(10) 0.099(8) 0.067(7) 0.016(7) 0.027(8)
N31 0.123(9) 0.128(7) 0.082(6) 0.037(5) 0.012(6) 0.036(7)
C35 0.082(9) 0.057(4) 0.067(5) -0.004(4) 0.014(5) -0.004(5)
C58 0.110(11) 0.058(4) 0.072(5) -0.005(4) 0.002(6) 0.000(5)
C62 0.136(17) 0.058(6) 0.118(10) -0.007(6) -0.048(10) -0.003(8)
C68 0.113(11) 0.137(7) 0.100(8) 0.054(6) 0.019(8) 0.035(8)
C70 0.138(18) 0.061(5) 0.117(10) -0.005(6) -0.049(10) 0.004(7)
C78 0.151(15) 0.062(4) 0.075(7) -0.006(4) -0.003(8) 0.012(6)
C88 0.115(14) 0.059(5) 0.089(7) 0.001(5) -0.013(8) -0.008(6)
C89 0.159(19) 0.061(5) 0.106(9) -0.015(5) -0.047(11) 0.012(6)
C122 0.21(3) 0.208(13) 0.131(13) 0.014(10) -0.050(17) 0.029(14)
C123 0.101(11) 0.163(10) 0.086(7) 0.051(6) 0.014(6) 0.002(7)
C124 0.138(14) 0.139(6) 0.093(8) 0.028(5) -0.001(9) 0.030(7)
C125 0.132(7) 0.128(6) 0.134(6) 0.022(4) 0.018(4) 0.016(4)
C126 0.153(8) 0.146(7) 0.145(7) 0.009(4) 0.022(4) 0.008(5)
C127 0.20(2) 0.189(12) 0.170(13) 0.000(10) -0.029(16) 0.006(14)
Cu8 0.0619(11) 0.0567(11) 0.0580(11) 0.0033(8) -0.0252(9) 0.0057(8)
N13 0.058(7) 0.044(6) 0.057(7) 0.004(5) -0.013(6) 0.000(5)
N21 0.085(9) 0.041(7) 0.080(9) 0.014(6) -0.048(8) 0.010(6)
N23 0.065(8) 0.057(7) 0.058(7) 0.001(6) -0.029(6) 0.004(6)
N33 0.053(7) 0.051(7) 0.063(7) -0.004(6) -0.027(6) 0.010(5)
C2 0.075(10) 0.031(7) 0.074(10) 0.001(7) -0.026(8) 0.006(6)
C15 0.067(9) 0.049(8) 0.038(7) 0.016(6) -0.009(6) -0.005(6)
C21 0.056(8) 0.060(9) 0.042(7) 0.019(6) -0.008(6) 0.002(7)
C23 0.058(8) 0.033(6) 0.058(8) -0.001(6) -0.013(7) 0.003(6)
C38 0.097(12) 0.051(9) 0.044(8) 0.006(7) -0.014(8) 0.001(8)
C42 0.076(11) 0.060(10) 0.075(11) 0.001(8) -0.031(9) 0.004(8)
C47 0.065(10) 0.060(9) 0.071(10) 0.021(8) -0.017(8) -0.005(8)
C59 0.109(15) 0.042(9) 0.120(17) -0.007(10) -0.036(13) 0.019(9)
C67 0.108(15) 0.047(9) 0.115(16) 0.016(10) -0.044(13) 0.007(9)
C85 0.116(15) 0.046(9) 0.073(11) -0.011(8) -0.016(10) -0.025(9)
C86 0.070(10) 0.058(9) 0.073(11) 0.006(8) -0.030(8) 0.014(8)
C87 0.102(14) 0.054(9) 0.074(11) 0.001(8) -0.016(10) 0.019(9)
C147 0.061(9) 0.046(8) 0.057(8) 0.006(6) -0.015(7) 0.008(6)
C148 0.112(15) 0.055(10) 0.084(12) -0.027(9) -0.046(11) 0.036(10)
Cu9 0.0908(18) 0.110(2) 0.1007(19) 0.0419(16) 0.0027(14) 0.0210(15)
N26 0.106(12) 0.060(9) 0.099(11) 0.030(8) 0.025(10) 0.046(8)
N38 0.076(10) 0.084(11) 0.109(13) 0.038(10) -0.002(9) 0.018(8)
N43 0.197(8) 0.117(16) 0.137(11) 0.047(12) 0.024(6) 0.056(12)
N44 0.167(7) 0.111(15) 0.156(10) 0.051(12) 0.000(7) 0.018(11)
C54 0.083(12) 0.068(11) 0.081(12) 0.039(9) 0.024(10) 0.025(9)
C64 0.091(13) 0.069(11) 0.095(14) 0.020(10) 0.007(11) 0.037(10)
C65 0.090(13) 0.070(11) 0.089(13) 0.031(10) 0.035(11) 0.012(9)
C77 0.150(12) 0.151(12) 0.150(12) 0.018(5) 0.028(5) 0.006(5)
C115 0.126(9) 0.123(9) 0.125(9) 0.017(5) 0.023(5) 0.009(5)
C116 0.112(8) 0.112(8) 0.110(8) 0.018(5) 0.021(5) 0.002(5)
C117 0.146(11) 0.141(11) 0.146(11) 0.019(5) 0.027(5) 0.009(5)
C149 0.172(7) 0.092(16) 0.125(12) 0.030(11) 0.000(8) 0.023(12)
C150 0.208(8) 0.18(3) 0.199(9) 0.099(14) 0.051(5) 0.082(14)
C151 0.189(6) 0.189(6) 0.188(6) 0.0254(13) 0.0357(14) 0.0097(11)
C152 0.186(6) 0.19(3) 0.211(9) 0.097(16) 0.031(5) 0.030(10)
C153 0.190(6) 0.190(6) 0.191(6) 0.0249(13) 0.0345(15) 0.0110(11)
C154 0.194(6) 0.194(6) 0.193(6) 0.0255(13) 0.0359(14) 0.0106(11)
C155 0.192(6) 0.193(6) 0.193(6) 0.0252(13) 0.0361(14) 0.0105(11)
N1 0.033(6) 0.071(8) 0.057(7) 0.013(6) 0.011(5) -0.007(5)
N16 0.066(8) 0.071(8) 0.052(7) 0.021(6) -0.008(6) -0.007(6)
C18 0.031(6) 0.059(8) 0.067(9) 0.017(7) -0.001(6) -0.012(6)
C24 0.055(9) 0.086(11) 0.059(9) 0.027(8) 0.025(7) 0.000(8)
C40 0.029(6) 0.061(9) 0.083(10) 0.031(8) -0.010(6) -0.005(6)
C55 0.051(10) 0.16(2) 0.112(16) 0.068(16) -0.012(10) -0.019(12)
C61 0.044(9) 0.107(15) 0.17(2) 0.086(16) -0.015(11) -0.012(9)
C81 0.095(17) 0.16(2) 0.20(3) 0.14(2) -0.012(18) 0.001(16)
C112 0.046(11) 0.17(3) 0.22(3) 0.10(2) 0.013(15) -0.031(13)
N2 0.022(5) 0.090(9) 0.044(6) -0.005(6) 0.010(4) 0.010(5)
N3 0.019(5) 0.108(10) 0.054(7) 0.003(7) 0.010(5) 0.003(5)
C1 0.018(5) 0.060(8) 0.043(7) 0.003(6) 0.009(5) 0.003(5)
C8 0.023(6) 0.068(8) 0.043(7) 0.001(6) 0.010(5) 0.009(5)
C12 0.030(7) 0.080(10) 0.071(10) -0.007(8) 0.018(6) 0.008(6)
C28 0.032(7) 0.086(11) 0.045(7) -0.008(7) 0.004(5) 0.009(6)
C102 0.036(7) 0.088(11) 0.038(7) -0.014(7) 0.004(5) -0.007(7)
C103 0.046(8) 0.083(10) 0.035(7) 0.001(7) 0.005(6) 0.005(7)
C104 0.052(8) 0.088(11) 0.056(9) -0.005(8) 0.029(7) 0.004(8)
N4 0.023(5) 0.095(9) 0.035(5) 0.001(5) 0.009(4) 0.004(5)
N6 0.019(5) 0.151(14) 0.047(7) 0.000(8) 0.007(5) -0.003(6)
C16 0.040(7) 0.104(12) 0.035(7) 0.001(7) 0.009(6) -0.003(7)
C19 0.028(7) 0.118(14) 0.068(10) -0.010(9) 0.026(7) 0.005(8)
C25 0.026(6) 0.074(9) 0.039(6) 0.005(6) 0.015(5) 0.002(6)
C30 0.020(6) 0.087(10) 0.050(7) -0.002(7) 0.011(5) 0.003(6)
C31 0.031(6) 0.090(11) 0.049(8) -0.003(7) 0.010(6) 0.001(7)
C46 0.051(8) 0.083(11) 0.058(9) -0.011(8) 0.024(7) -0.004(7)
C128 0.041(7) 0.104(12) 0.037(7) 0.000(7) 0.001(6) -0.005(7)
N15 0.047(7) 0.109(12) 0.087(10) 0.021(9) 0.028(7) -0.013(7)
N25 0.061(9) 0.119(13) 0.051(8) 0.023(8) 0.000(6) 0.003(8)
C39 0.042(8) 0.095(12) 0.066(10) 0.017(9) 0.003(7) -0.002(8)
C48 0.058(11) 0.146(19) 0.092(14) 0.067(14) 0.028(10) 0.008(11)
C49 0.032(7) 0.103(13) 0.073(10) 0.030(9) -0.002(7) -0.018(7)
C118 0.103(8) 0.108(8) 0.111(8) 0.022(5) 0.016(5) 0.002(5)
C119 0.162(13) 0.163(13) 0.161(13) 0.026(5) 0.028(5) 0.008(5)
C120 0.051(10) 0.139(19) 0.117(16) 0.078(15) -0.008(10) -0.014(11)
C121 0.127(10) 0.133(10) 0.132(10) 0.023(5) 0.025(5) 0.002(5)
N30 0.172(14) 0.130(15) 0.105(10) 0.046(10) 0.037(9) 0.047(11)
N35 0.180(18) 0.32(4) 0.141(11) -0.010(15) 0.008(10) 0.14(2)
C71 0.168(15) 0.21(3) 0.147(12) 0.033(14) 0.008(10) 0.081(17)
C72 0.175(14) 0.130(19) 0.131(10) 0.037(11) 0.011(9) 0.031(12)
C73 0.25(2) 0.15(3) 0.159(12) 0.020(15) -0.034(13) 0.043(18)
C74 0.24(2) 0.17(3) 0.232(19) -0.02(2) -0.079(17) 0.03(2)
C75 0.22(2) 0.20(4) 0.24(2) 0.01(2) -0.066(16) 0.07(2)
C76 0.25(3) 0.58(9) 0.27(2) -0.13(4) -0.10(2) 0.25(4)
C98 0.175(15) 0.25(3) 0.117(11) 0.009(14) 0.017(10) 0.112(18)
N39 0.183(13) 0.181(14) 0.182(14) 0.023(5) 0.033(5) 0.011(5)
N40 0.168(17) 0.22(3) 0.26(4) -0.03(3) 0.034(18) 0.002(16)
C129 0.168(16) 0.16(2) 0.19(2) 0.029(18) 0.039(15) -0.003(14)
C130 0.178(15) 0.11(3) 0.21(3) 0.06(2) 0.052(17) -0.005(16)
C131 0.16(2) 0.14(2) 0.20(3) 0.055(19) 0.066(17) -0.016(16)
C132 0.172(15) 0.25(4) 0.31(6) -0.07(4) 0.027(15) 0.012(11)
C133 0.18(2) 0.15(3) 0.26(4) 0.01(3) 0.03(2) 0.02(3)
C134 0.172(13) 0.139(19) 0.18(2) 0.048(17) 0.047(12) -0.011(10)
C135 0.170(14) 0.10(2) 0.16(2) 0.068(15) 0.054(12) -0.014(12)
N41 0.132(13) 0.066(6) 0.125(8) -0.016(5) -0.002(7) -0.005(7)
N42 0.202(18) 0.084(7) 0.119(9) -0.012(6) -0.042(10) -0.021(9)
C136 0.168(16) 0.083(7) 0.132(9) -0.005(6) -0.005(9) -0.003(8)
C137 0.144(16) 0.067(7) 0.109(8) -0.025(6) -0.015(9) -0.015(8)
C138 0.171(16) 0.085(7) 0.126(8) -0.009(6) -0.013(9) 0.002(8)
C139 0.139(7) 0.129(6) 0.135(7) 0.020(4) 0.020(4) 0.004(4)
C140 0.159(15) 0.085(7) 0.129(8) -0.002(7) 0.012(9) 0.007(8)
C141 0.139(7) 0.130(5) 0.131(6) 0.020(4) 0.015(4) 0.007(4)
C142 0.125(7) 0.126(5) 0.120(6) 0.014(4) 0.015(4) 0.007(4)

loop_
_atom_type_symbol
_atom_type_description
_atom_type_scat_dispersion_real
_atom_type_scat_dispersion_imag
_atom_type_scat_source
C C 0.0033 0.0016 'International Tables Vol C Tables 4.2.6.8 and 6.1.1.4'
H H 0.0000 0.0000 'International Tables Vol C Tables 4.2.6.8 and 6.1.1.4'
Cu Cu 0.3201 1.2651 'International Tables Vol C Tables 4.2.6.8 and 6.1.1.4'
Mo Mo -1.6832 0.6857 'International Tables Vol C Tables 4.2.6.8 and 6.1.1.4'
N N 0.0061 0.0033 'International Tables Vol C Tables 4.2.6.8 and 6.1.1.4'
O O 0.0106 0.0060 'International Tables Vol C Tables 4.2.6.8 and 6.1.1.4'
P P 0.1023 0.0942 'International Tables Vol C Tables 4.2.6.8 and 6.1.1.4'
Sr Sr -1.5307 3.2498 'International Tables Vol C Tables 4.2.6.8 and 6.1.1.4'

loop_
_geom_angle_atom_site_label_1
_geom_angle_atom_site_label_2
_geom_angle_atom_site_label_3
_geom_angle
_geom_angle_site_symmetry_1
_geom_angle_site_symmetry_3
_geom_angle_publ_flag
O12 Mo1 O15 69.2(2) . . ?
O12 Mo1 O38 69.2(2) . . ?
O15 Mo1 O38 82.6(2) . . ?
O21 Mo1 O12 145.4(3) . . ?
O21 Mo1 O15 84.9(3) . . ?
O21 Mo1 O38 85.4(3) . . ?
O90 Mo1 O12 97.8(3) . . ?
O90 Mo1 O15 88.6(3) . . ?
O90 Mo1 O21 104.3(3) . . ?
O90 Mo1 O38 166.3(3) . . ?
O90 Mo1 O99 102.7(4) . . ?
O99 Mo1 O12 97.1(3) . . ?
O99 Mo1 O15 163.6(3) . . ?
O99 Mo1 O21 103.5(3) . . ?
O99 Mo1 O38 84.0(3) . . ?
O14 Mo2 O2 77.4(2) . . ?
O14 Mo2 O30 82.3(3) . . ?
O30 Mo2 O2 83.0(3) . . ?
O59 Mo2 O2 84.5(3) . . ?
O59 Mo2 O14 93.9(3) . . ?
O59 Mo2 O30 167.5(3) . . ?
O59 Mo2 O67 90.7(3) . . ?
O67 Mo2 O2 84.1(3) . . ?
O67 Mo2 O14 160.4(3) . . ?
O67 Mo2 O30 89.1(3) . . ?
O112 Mo2 O2 174.2(3) . . ?
O112 Mo2 O14 97.4(3) . . ?
O112 Mo2 O30 94.0(3) . . ?
O112 Mo2 O59 98.3(3) . . ?
O112 Mo2 O67 100.8(4) . . ?
O12 Mo3 O6 73.3(2) . . ?
O12 Mo3 O38 73.3(3) . . ?
O38 Mo3 O6 83.7(2) . . ?
O44 Mo3 O6 75.8(3) . . ?
O44 Mo3 O12 93.5(3) . . ?
O44 Mo3 O38 158.2(3) . . ?
O62 Mo3 O6 84.3(3) . . ?
O62 Mo3 O12 150.3(3) . . ?
O62 Mo3 O38 85.4(3) . . ?
O62 Mo3 O44 99.7(3) . . ?
O93 Mo3 O6 171.4(3) . . ?
O93 Mo3 O12 98.6(3) . . ?
O93 Mo3 O38 96.8(3) . . ?
O93 Mo3 O44 102.4(3) . . ?
O93 Mo3 O62 104.3(4) . . ?
O9 Mo4 O1 78.5(3) . . ?
O9 Mo4 O83 81.5(3) . . ?
O41 Mo4 O1 85.2(3) . . ?
O41 Mo4 O9 161.6(3) . . ?
O41 Mo4 O83 87.8(3) . . ?
O59 Mo4 O1 85.9(3) . . ?
O59 Mo4 O9 92.4(3) . . ?
O59 Mo4 O41 94.9(3) . . ?
O59 Mo4 O83 167.2(3) . . ?
O83 Mo4 O1 81.8(3) . . ?
O97 Mo4 O1 170.9(3) . . ?
O97 Mo4 O9 94.7(3) . . ?
O97 Mo4 O41 100.5(3) . . ?
O97 Mo4 O59 100.5(3) . . ?
O97 Mo4 O83 91.3(3) . . ?
O19 Mo5 O13 78.3(3) . . ?
O19 Mo5 O62 82.1(3) . . ?
O52 Mo5 O13 86.3(3) . . ?
O52 Mo5 O19 93.2(3) . . ?
O52 Mo5 O58 95.4(3) . . ?
O52 Mo5 O62 167.8(3) . . ?
O58 Mo5 O13 84.9(3) . . ?
O58 Mo5 O19 160.6(3) . . ?
O58 Mo5 O62 85.9(3) . . ?
O62 Mo5 O13 81.8(3) . . ?
O103 Mo5 O13 170.2(3) . . ?
O103 Mo5 O19 93.9(3) . . ?
O103 Mo5 O52 100.2(3) . . ?
O103 Mo5 O58 101.7(4) . . ?
O103 Mo5 O62 91.3(3) . . ?
O36 Mo6 O3 78.0(3) . . ?
O36 Mo6 O68 82.5(3) . . ?
O50 Mo6 O3 85.0(3) . . ?
O50 Mo6 O36 94.0(3) . . ?
O50 Mo6 O68 168.1(3) . . ?
O50 Mo6 O76 91.2(3) . . ?
O68 Mo6 O3 83.1(3) . . ?
O76 Mo6 O3 82.8(3) . . ?
O76 Mo6 O36 159.5(3) . . ?
O76 Mo6 O68 88.3(3) . . ?
O136 Mo6 O3 174.7(3) . . ?
O136 Mo6 O36 97.8(4) . . ?
O136 Mo6 O50 98.5(3) . . ?
O136 Mo6 O68 93.3(3) . . ?
O136 Mo6 O76 101.0(4) . . ?
O29 Mo7 O4 78.6(3) . . ?
O29 Mo7 O72 82.5(3) . . ?
O35 Mo7 O4 86.0(3) . . ?
O35 Mo7 O29 92.2(3) . . ?
O35 Mo7 O72 167.9(3) . . ?
O35 Mo7 O95 94.4(3) . . ?
O72 Mo7 O4 82.3(3) . . ?
O95 Mo7 O4 84.4(3) . . ?
O95 Mo7 O29 161.2(3) . . ?
O95 Mo7 O72 87.6(3) . . ?
O113 Mo7 O4 171.1(3) . . ?
O113 Mo7 O29 94.4(4) . . ?
O113 Mo7 O35 99.8(3) . . ?
O113 Mo7 O72 91.5(3) . . ?
O113 Mo7 O95 101.7(4) . . ?
O28 Mo8 O5 82.3(3) . . ?
O28 Mo8 O64 81.9(3) . . ?
O52 Mo8 O5 84.3(3) . . ?
O52 Mo8 O28 166.4(3) . . ?
O52 Mo8 O64 93.0(3) . . ?
O54 Mo8 O5 84.2(3) . . ?
O54 Mo8 O28 89.8(3) . . ?
O54 Mo8 O52 91.0(3) . . ?
O54 Mo8 O64 160.5(3) . . ?
O64 Mo8 O5 77.3(3) . . ?
O115 Mo8 O5 173.5(3) . . ?
O115 Mo8 O28 94.5(3) . . ?
O115 Mo8 O52 98.7(3) . . ?
O115 Mo8 O54 101.5(4) . . ?
O115 Mo8 O64 96.7(4) . . ?
O7 Mo9 O26 75.9(2) . . ?
O40 Mo9 O7 81.0(3) . . ?
O40 Mo9 O26 79.9(3) . . ?
O51 Mo9 O7 78.9(3) . . ?
O51 Mo9 O26 79.8(3) . . ?
O51 Mo9 O40 154.4(3) . . ?
O114 Mo9 O7 164.7(3) . . ?
O114 Mo9 O26 88.8(3) . . ?
O114 Mo9 O40 95.2(3) . . ?
O114 Mo9 O51 100.0(3) . . ?
O114 Mo9 O138 101.9(4) . . ?
O138 Mo9 O7 93.3(3) . . ?
O138 Mo9 O26 168.9(3) . . ?
O138 Mo9 O40 96.0(3) . . ?
O138 Mo9 O51 100.9(3) . . ?
O8 Mo10 O27 76.4(3) . . ?
O21 Mo10 O8 81.1(3) . . ?
O21 Mo10 O27 81.1(3) . . ?
O51 Mo10 O8 80.1(3) . . ?
O51 Mo10 O21 155.4(3) . . ?
O51 Mo10 O27 79.2(3) . . ?
O117 Mo10 O8 94.0(3) . . ?
O117 Mo10 O21 97.1(3) . . ?
O117 Mo10 O27 170.4(3) . . ?
O117 Mo10 O51 99.9(3) . . ?
O117 Mo10 O122 101.2(4) . . ?
O122 Mo10 O8 164.2(3) . . ?
O122 Mo10 O21 92.8(3) . . ?
O122 Mo10 O27 88.3(3) . . ?
O122 Mo10 O51 101.2(3) . . ?
O12 Mo11 O6 72.2(2) . . ?
O12 Mo11 O15 72.6(3) . . ?
O15 Mo11 O6 83.1(2) . . ?
O30 Mo11 O6 85.7(3) . . ?
O30 Mo11 O12 151.0(3) . . ?
O30 Mo11 O15 86.6(3) . . ?
O30 Mo11 O70 99.5(3) . . ?
O70 Mo11 O6 73.8(3) . . ?
O70 Mo11 O12 92.3(3) . . ?
O70 Mo11 O15 155.5(3) . . ?
O89 Mo11 O6 169.7(3) . . ?
O89 Mo11 O12 98.8(3) . . ?
O89 Mo11 O15 99.0(3) . . ?
O89 Mo11 O30 104.4(3) . . ?
O89 Mo11 O70 102.3(3) . . ?
O20 Mo12 O25 82.1(2) . . ?
O34 Mo12 O20 85.1(3) . . ?
O34 Mo12 O25 84.9(3) . . ?
O34 Mo12 O46 145.1(3) . . ?
O46 Mo12 O20 68.7(3) . . ?
O46 Mo12 O25 69.4(3) . . ?
O100 Mo12 O20 163.2(3) . . ?
O100 Mo12 O25 84.7(3) . . ?
O100 Mo12 O34 103.9(3) . . ?
O100 Mo12 O46 97.0(3) . . ?
O133 Mo12 O20 87.8(3) . . ?
O133 Mo12 O25 165.8(3) . . ?
O133 Mo12 O34 104.2(4) . . ?
O133 Mo12 O46 97.8(4) . . ?
O133 Mo12 O100 103.2(4) . . ?
O25 Mo13 O18 83.4(2) . . ?
O46 Mo13 O18 73.6(3) . . ?
O46 Mo13 O25 73.3(3) . . ?
O69 Mo13 O18 75.4(3) . . ?
O69 Mo13 O25 157.6(3) . . ?
O69 Mo13 O46 93.3(3) . . ?
O72 Mo13 O18 85.9(3) . . ?
O72 Mo13 O25 85.0(3) . . ?
O72 Mo13 O46 151.4(3) . . ?
O72 Mo13 O69 100.7(3) . . ?
O105 Mo13 O18 170.1(3) . . ?
O105 Mo13 O25 98.0(3) . . ?
O105 Mo13 O46 97.3(3) . . ?
O105 Mo13 O69 101.6(4) . . ?
O105 Mo13 O72 104.0(4) . . ?
O20 Mo14 O18 83.5(2) . . ?
O46 Mo14 O18 72.3(3) . . ?
O46 Mo14 O20 72.8(3) . . ?
O68 Mo14 O18 85.9(3) . . ?
O68 Mo14 O20 87.0(3) . . ?
O68 Mo14 O46 151.5(3) . . ?
O68 Mo14 O79 98.3(3) . . ?
O79 Mo14 O18 73.5(3) . . ?
O79 Mo14 O20 155.9(3) . . ?
O79 Mo14 O46 92.9(3) . . ?
O106 Mo14 O18 169.6(3) . . ?
O106 Mo14 O20 99.3(3) . . ?
O106 Mo14 O46 98.8(3) . . ?
O106 Mo14 O68 104.2(4) . . ?
O106 Mo14 O79 102.1(4) . . ?
O42 Mo15 O32 72.7(3) . . ?
O42 Mo15 O63 72.2(3) . . ?
O63 Mo15 O32 83.4(2) . . ?
O83 Mo15 O32 85.0(3) . . ?
O83 Mo15 O42 149.3(3) . . ?
O83 Mo15 O63 84.8(3) . . ?
O83 Mo15 O91 101.0(3) . . ?
O91 Mo15 O32 75.9(3) . . ?
O91 Mo15 O42 93.8(3) . . ?
O91 Mo15 O63 157.8(3) . . ?
O107 Mo15 O32 170.2(3) . . ?
O107 Mo15 O42 98.6(3) . . ?
O107 Mo15 O63 98.3(3) . . ?
O107 Mo15 O83 104.8(4) . . ?
O107 Mo15 O91 100.7(4) . . ?
O39 Mo16 O24 75.2(3) . . ?
O53 Mo16 O24 80.1(3) . . ?
O53 Mo16 O39 80.5(3) . . ?
O96 Mo16 O24 78.9(3) . . ?
O96 Mo16 O39 79.1(3) . . ?
O96 Mo16 O53 153.8(3) . . ?
O131 Mo16 O24 89.2(4) . . ?
O131 Mo16 O39 164.1(4) . . ?
O131 Mo16 O53 94.3(4) . . ?
O131 Mo16 O96 101.0(4) . . ?
O131 Mo16 O140 102.5(4) . . ?
O140 Mo16 O24 168.1(3) . . ?
O140 Mo16 O39 93.0(3) . . ?
O140 Mo16 O53 96.5(4) . . ?
O140 Mo16 O96 100.7(4) . . ?
O40 Mo17 O42 144.8(3) . . ?
O40 Mo17 O63 85.1(3) . . ?
O40 Mo17 O86 84.2(3) . . ?
O42 Mo17 O63 69.1(3) . . ?
O42 Mo17 O86 69.6(3) . . ?
O86 Mo17 O63 83.2(3) . . ?
O104 Mo17 O40 104.3(3) . . ?
O104 Mo17 O42 97.9(3) . . ?
O104 Mo17 O63 86.7(3) . . ?
O104 Mo17 O86 166.1(3) . . ?
O104 Mo17 O125 101.9(4) . . ?
O125 Mo17 O40 104.0(4) . . ?
O125 Mo17 O42 97.6(3) . . ?
O125 Mo17 O63 165.2(3) . . ?
O125 Mo17 O86 86.2(3) . . ?
O58 Mo18 O43 84.1(3) . . ?
O58 Mo18 O80 86.3(3) . . ?
O58 Mo18 O98 155.5(3) . . ?
O80 Mo18 O43 78.4(2) . . ?
O81 Mo18 O43 89.7(3) . . ?
O81 Mo18 O58 91.1(3) . . ?
O81 Mo18 O80 168.0(3) . . ?
O81 Mo18 O98 93.8(3) . . ?
O98 Mo18 O43 72.0(3) . . ?
O98 Mo18 O80 84.0(3) . . ?
O148 Mo18 O43 168.9(3) . . ?
O148 Mo18 O58 99.8(4) . . ?
O148 Mo18 O80 91.4(3) . . ?
O148 Mo18 O81 100.6(3) . . ?
O148 Mo18 O98 102.8(4) . . ?
O28 Mo19 O32 84.7(3) . . ?
O28 Mo19 O42 150.2(3) . . ?
O28 Mo19 O78 99.5(3) . . ?
O28 Mo19 O86 85.6(3) . . ?
O42 Mo19 O32 72.6(3) . . ?
O42 Mo19 O86 73.0(3) . . ?
O78 Mo19 O32 74.6(3) . . ?
O78 Mo19 O42 92.9(3) . . ?
O78 Mo19 O86 156.6(3) . . ?
O86 Mo19 O32 83.3(3) . . ?
O127 Mo19 O28 105.0(4) . . ?
O127 Mo19 O32 170.3(3) . . ?
O127 Mo19 O42 98.5(3) . . ?
O127 Mo19 O78 102.5(4) . . ?
O127 Mo19 O86 98.0(3) . . ?
O66 Mo20 O32 87.3(3) . . ?
O66 Mo20 O78 91.5(3) . . ?
O66 Mo20 O84 95.2(3) . . ?
O66 Mo20 O91 157.1(3) . . ?
O78 Mo20 O32 70.2(3) . . ?
O78 Mo20 O91 75.9(3) . . ?
O84 Mo20 O32 86.6(3) . . ?
O84 Mo20 O78 155.5(3) . . ?
O84 Mo20 O91 89.4(3) . . ?
O91 Mo20 O32 70.6(3) . . ?
O121 Mo20 O32 163.7(3) . . ?
O121 Mo20 O66 103.5(4) . . ?
O121 Mo20 O78 97.0(4) . . ?
O121 Mo20 O84 104.2(4) . . ?
O121 Mo20 O91 97.0(3) . . ?
O45 Mo21 O47 83.8(3) . . ?
O56 Mo21 O45 72.8(3) . . ?
O56 Mo21 O47 73.2(3) . . ?
O87 Mo21 O45 85.7(3) . . ?
O87 Mo21 O47 86.1(3) . . ?
O87 Mo21 O56 151.4(3) . . ?
O87 Mo21 O124 100.4(4) . . ?
O124 Mo21 O45 157.9(3) . . ?
O124 Mo21 O47 75.5(3) . . ?
O124 Mo21 O56 93.5(3) . . ?
O135 Mo21 O45 98.7(4) . . ?
O135 Mo21 O47 169.7(3) . . ?
O135 Mo21 O56 97.9(4) . . ?
O135 Mo21 O87 104.0(4) . . ?
O135 Mo21 O124 100.4(4) . . ?
O33 Mo22 O11 82.6(3) . . ?
O33 Mo22 O61 82.0(3) . . ?
O35 Mo22 O11 85.0(3) . . ?
O35 Mo22 O33 167.5(3) . . ?
O35 Mo22 O61 93.1(3) . . ?
O35 Mo22 O101 92.2(3) . . ?
O61 Mo22 O11 77.8(3) . . ?
O101 Mo22 O11 83.7(3) . . ?
O101 Mo22 O33 88.8(3) . . ?
O101 Mo22 O61 160.2(3) . . ?
O118 Mo22 O11 174.0(4) . . ?
O118 Mo22 O33 94.1(3) . . ?
O118 Mo22 O35 98.0(3) . . ?
O118 Mo22 O61 96.8(4) . . ?
O118 Mo22 O101 101.3(4) . . ?
O41 Mo23 O17 84.5(3) . . ?
O41 Mo23 O48 157.1(3) . . ?
O41 Mo23 O84 88.3(3) . . ?
O48 Mo23 O17 72.9(3) . . ?
O48 Mo23 O84 83.6(3) . . ?
O84 Mo23 O17 78.8(3) . . ?
O85 Mo23 O17 88.4(3) . . ?
O85 Mo23 O41 89.5(3) . . ?
O85 Mo23 O48 93.6(3) . . ?
O85 Mo23 O84 167.1(3) . . ?
O109 Mo23 O17 169.3(3) . . ?
O109 Mo23 O41 100.4(4) . . ?
O109 Mo23 O48 101.2(4) . . ?
O109 Mo23 O84 91.8(4) . . ?
O109 Mo23 O85 101.1(4) . . ?
O37 Mo24 O16 77.9(3) . . ?
O37 Mo24 O87 81.6(3) . . ?
O50 Mo24 O16 85.4(3) . . ?
O50 Mo24 O37 92.0(3) . . ?
O50 Mo24 O87 167.0(3) . . ?
O50 Mo24 O110 95.1(3) . . ?
O87 Mo24 O16 82.2(3) . . ?
O110 Mo24 O16 85.4(3) . . ?
O110 Mo24 O37 161.2(3) . . ?
O110 Mo24 O87 87.8(3) . . ?
O119 Mo24 O16 171.1(3) . . ?
O119 Mo24 O37 94.7(3) . . ?
O119 Mo24 O50 99.9(3) . . ?
O119 Mo24 O87 91.9(3) . . ?
O119 Mo24 O110 101.2(4) . . ?
O53 Mo25 O45 85.6(3) . . ?
O53 Mo25 O56 145.7(3) . . ?
O53 Mo25 O60 84.5(3) . . ?
O56 Mo25 O45 69.3(3) . . ?
O56 Mo25 O60 70.2(3) . . ?
O60 Mo25 O45 83.4(3) . . ?
O128 Mo25 O45 85.6(3) . . ?
O128 Mo25 O53 104.1(4) . . ?
O128 Mo25 O56 97.1(3) . . ?
O128 Mo25 O60 165.5(4) . . ?
O128 Mo25 O129 102.5(4) . . ?
O129 Mo25 O45 165.6(4) . . ?
O129 Mo25 O53 103.6(4) . . ?
O129 Mo25 O56 97.6(4) . . ?
O129 Mo25 O60 86.5(3) . . ?
O69 Mo26 O18 69.9(2) . . ?
O73 Mo26 O18 87.4(3) . . ?
O73 Mo26 O69 156.3(3) . . ?
O73 Mo26 O79 89.3(3) . . ?
O79 Mo26 O18 70.2(3) . . ?
O79 Mo26 O69 77.0(3) . . ?
O88 Mo26 O18 86.2(3) . . ?
O88 Mo26 O69 89.5(3) . . ?
O88 Mo26 O73 95.9(3) . . ?
O88 Mo26 O79 155.6(3) . . ?
O144 Mo26 O18 162.6(3) . . ?
O144 Mo26 O69 96.3(4) . . ?
O144 Mo26 O73 104.5(4) . . ?
O144 Mo26 O79 96.9(4) . . ?
O144 Mo26 O88 104.7(4) . . ?
O10 Mo27 O23 76.0(2) . . ?
O34 Mo27 O10 81.6(3) . . ?
O34 Mo27 O23 81.1(3) . . ?
O96 Mo27 O10 79.6(3) . . ?
O96 Mo27 O23 79.0(3) . . ?
O96 Mo27 O34 155.4(3) . . ?
O130 Mo27 O10 165.2(3) . . ?
O130 Mo27 O23 89.4(3) . . ?
O130 Mo27 O34 94.1(4) . . ?
O130 Mo27 O96 100.0(4) . . ?
O134 Mo27 O10 91.7(3) . . ?
O134 Mo27 O23 167.6(3) . . ?
O134 Mo27 O34 96.2(3) . . ?
O134 Mo27 O96 100.1(4) . . ?
O134 Mo27 O130 102.9(4) . . ?
O65 Mo28 O31 71.8(3) . . ?
O65 Mo28 O88 82.3(3) . . ?
O77 Mo28 O31 88.6(3) . . ?
O77 Mo28 O65 92.6(3) . . ?
O77 Mo28 O88 167.5(3) . . ?
O77 Mo28 O95 91.1(3) . . ?
O88 Mo28 O31 79.0(3) . . ?
O95 Mo28 O31 85.0(3) . . ?
O95 Mo28 O65 156.4(3) . . ?
O95 Mo28 O88 89.3(3) . . ?
O132 Mo28 O31 168.4(4) . . ?
O132 Mo28 O65 100.2(4) . . ?
O132 Mo28 O77 100.3(4) . . ?
O132 Mo28 O88 91.8(3) . . ?
O132 Mo28 O95 102.1(4) . . ?
O67 Mo29 O43 84.9(3) . . ?
O67 Mo29 O74 88.4(3) . . ?
O67 Mo29 O85 92.8(3) . . ?
O67 Mo29 O98 155.4(3) . . ?
O74 Mo29 O43 78.9(3) . . ?
O85 Mo29 O43 87.3(3) . . ?
O85 Mo29 O74 166.0(3) . . ?
O85 Mo29 O98 91.1(3) . . ?
O98 Mo29 O43 71.0(3) . . ?
O98 Mo29 O74 82.2(3) . . ?
O102 Mo29 O43 170.3(3) . . ?
O102 Mo29 O67 101.5(4) . . ?
O102 Mo29 O74 93.9(3) . . ?
O102 Mo29 O85 99.5(4) . . ?
O102 Mo29 O98 101.7(4) . . ?
O48 Mo30 O17 71.5(3) . . ?
O48 Mo30 O66 82.9(3) . . ?
O54 Mo30 O17 85.0(3) . . ?
O54 Mo30 O48 156.1(3) . . ?
O54 Mo30 O66 88.5(3) . . ?
O54 Mo30 O81 93.5(3) . . ?
O66 Mo30 O17 78.8(3) . . ?
O81 Mo30 O17 88.2(3) . . ?
O81 Mo30 O48 90.0(3) . . ?
O81 Mo30 O66 166.6(3) . . ?
O137 Mo30 O17 168.3(3) . . ?
O137 Mo30 O48 100.1(4) . . ?
O137 Mo30 O54 102.6(4) . . ?
O137 Mo30 O66 92.3(3) . . ?
O137 Mo30 O81 100.1(3) . . ?
O33 Mo31 O47 85.0(3) . . ?
O33 Mo31 O55 100.1(4) . . ?
O33 Mo31 O56 150.5(3) . . ?
O33 Mo31 O60 85.7(3) . . ?
O55 Mo31 O47 74.8(3) . . ?
O55 Mo31 O56 92.4(3) . . ?
O55 Mo31 O60 157.0(3) . . ?
O56 Mo31 O47 72.6(3) . . ?
O56 Mo31 O60 73.1(3) . . ?
O60 Mo31 O47 83.6(3) . . ?
O126 Mo31 O33 104.9(4) . . ?
O126 Mo31 O47 170.0(3) . . ?
O126 Mo31 O55 102.7(4) . . ?
O126 Mo31 O56 98.1(4) . . ?
O126 Mo31 O60 97.2(4) . . ?
O44 Mo32 O6 70.8(2) . . ?
O70 Mo32 O6 71.2(2) . . ?
O70 Mo32 O44 77.0(3) . . ?
O74 Mo32 O6 87.9(3) . . ?
O74 Mo32 O44 158.0(3) . . ?
O74 Mo32 O70 91.4(3) . . ?
O74 Mo32 O80 96.5(3) . . ?
O80 Mo32 O6 84.4(3) . . ?
O80 Mo32 O44 86.9(3) . . ?
O80 Mo32 O70 154.1(3) . . ?
O145 Mo32 O6 163.1(3) . . ?
O145 Mo32 O44 95.2(4) . . ?
O145 Mo32 O70 96.9(3) . . ?
O145 Mo32 O74 104.8(4) . . ?
O145 Mo32 O80 104.7(4) . . ?
O77 Mo33 O22 89.3(3) . . ?
O77 Mo33 O82 92.4(4) . . ?
O77 Mo33 O94 168.1(3) . . ?
O82 Mo33 O22 72.1(3) . . ?
O82 Mo33 O94 82.9(3) . . ?
O94 Mo33 O22 78.9(3) . . ?
O101 Mo33 O22 85.0(3) . . ?
O101 Mo33 O77 92.7(3) . . ?
O101 Mo33 O82 156.4(3) . . ?
O101 Mo33 O94 87.5(3) . . ?
O141 Mo33 O22 169.0(3) . . ?
O141 Mo33 O77 99.6(4) . . ?
O141 Mo33 O82 101.0(4) . . ?
O141 Mo33 O94 92.0(3) . . ?
O141 Mo33 O101 100.8(4) . . ?
O65 Mo34 O31 71.7(3) . . ?
O65 Mo34 O73 82.5(3) . . ?
O73 Mo34 O31 79.6(3) . . ?
O76 Mo34 O31 85.4(3) . . ?
O76 Mo34 O65 156.3(3) . . ?
O76 Mo34 O73 87.5(3) . . ?
O76 Mo34 O123 93.3(3) . . ?
O123 Mo34 O31 88.5(3) . . ?
O123 Mo34 O65 92.1(3) . . ?
O123 Mo34 O73 168.0(3) . . ?
O142 Mo34 O31 168.6(4) . . ?
O142 Mo34 O65 100.6(4) . . ?
O142 Mo34 O73 91.2(4) . . ?
O142 Mo34 O76 101.1(4) . . ?
O142 Mo34 O123 100.3(4) . . ?
O82 Mo35 O22 72.0(3) . . ?
O82 Mo35 O108 83.4(3) . . ?
O108 Mo35 O22 79.1(3) . . ?
O110 Mo35 O22 84.8(3) . . ?
O110 Mo35 O82 156.5(3) . . ?
O110 Mo35 O108 88.7(3) . . ?
O123 Mo35 O22 87.5(3) . . ?
O123 Mo35 O82 93.0(3) . . ?
O123 Mo35 O108 166.6(3) . . ?
O123 Mo35 O110 89.7(3) . . ?
O139 Mo35 O22 170.1(4) . . ?
O139 Mo35 O82 101.9(4) . . ?
O139 Mo35 O108 92.6(4) . . ?
O139 Mo35 O110 100.5(4) . . ?
O139 Mo35 O123 100.8(4) . . ?
O55 Mo36 O47 70.2(3) . . ?
O94 Mo36 O47 86.5(3) . . ?
O94 Mo36 O55 90.7(3) . . ?
O94 Mo36 O108 95.9(4) . . ?
O94 Mo36 O124 155.8(3) . . ?
O108 Mo36 O47 86.5(3) . . ?
O108 Mo36 O55 155.3(3) . . ?
O108 Mo36 O124 88.9(3) . . ?
O124 Mo36 O47 70.1(3) . . ?
O124 Mo36 O55 75.9(3) . . ?
O143 Mo36 O47 163.5(4) . . ?
O143 Mo36 O55 96.8(4) . . ?
O143 Mo36 O94 104.3(4) . . ?
O143 Mo36 O108 104.5(4) . . ?
O143 Mo36 O124 97.4(4) . . ?
P9 Sr1 P12 152.61(7) . . ?
O3 Sr1 P9 55.88(15) . . ?
O3 Sr1 P12 151.42(15) . . ?
O3 Sr1 O4 54.8(2) . . ?
O3 Sr1 O11 96.9(2) . . ?
O3 Sr1 O16 72.8(2) . . ?
O3 Sr1 O96 132.4(2) . . ?
O4 Sr1 P9 91.06(15) . . ?
O4 Sr1 P12 106.82(15) . . ?
O4 Sr1 O16 97.3(2) . . ?
O4 Sr1 O96 131.3(2) . . ?
O10 Sr1 P9 19.28(17) . . ?
O10 Sr1 P12 133.39(17) . . ?
O10 Sr1 O3 74.9(2) . . ?
O10 Sr1 O4 102.2(2) . . ?
O10 Sr1 O11 171.9(2) . . ?
O10 Sr1 O16 121.4(2) . . ?
O10 Sr1 O24 82.7(2) . . ?
O10 Sr1 O96 57.4(2) . . ?
O11 Sr1 P9 152.67(17) . . ?
O11 Sr1 P12 54.70(16) . . ?
O11 Sr1 O4 72.4(2) . . ?
O11 Sr1 O16 54.7(2) . . ?
O11 Sr1 O96 130.7(2) . . ?
O16 Sr1 P9 108.26(15) . . ?
O16 Sr1 P12 90.24(15) . . ?
O16 Sr1 O96 131.4(2) . . ?
O23 Sr1 P9 75.33(15) . . ?
O23 Sr1 P12 90.16(15) . . ?
O23 Sr1 O3 102.4(2) . . ?
O23 Sr1 O4 72.5(2) . . ?
O23 Sr1 O10 64.8(2) . . ?
O23 Sr1 O11 117.8(2) . . ?
O23 Sr1 O16 169.4(2) . . ?
O23 Sr1 O24 117.0(2) . . ?
O23 Sr1 O39 82.0(2) . . ?
O23 Sr1 O96 58.8(2) . . ?
O24 Sr1 P9 91.28(16) . . ?
O24 Sr1 P12 74.56(16) . . ?
O24 Sr1 O3 119.8(2) . . ?
O24 Sr1 O4 170.4(2) . . ?
O24 Sr1 O11 101.8(2) . . ?
O24 Sr1 O16 73.2(2) . . ?
O24 Sr1 O96 58.3(2) . . ?
O39 Sr1 P9 134.40(17) . . ?
O39 Sr1 P12 18.28(17) . . ?
O39 Sr1 O3 169.7(2) . . ?
O39 Sr1 O4 119.2(2) . . ?
O39 Sr1 O10 115.3(2) . . ?
O39 Sr1 O11 72.8(2) . . ?
O39 Sr1 O16 101.2(2) . . ?
O39 Sr1 O24 64.7(2) . . ?
O39 Sr1 O96 57.9(2) . . ?
O96 Sr1 P9 76.57(15) . . ?
O96 Sr1 P12 76.05(15) . . ?
O1 Sr2 O51 131.6(2) . . ?
O2 Sr2 O1 73.4(2) . . ?
O2 Sr2 O5 97.6(2) . . ?
O2 Sr2 O13 55.3(2) . . ?
O2 Sr2 O51 131.8(2) . . ?
O5 Sr2 O1 54.5(2) . . ?
O5 Sr2 O51 130.6(2) . . ?
O7 Sr2 O1 101.2(2) . . ?
O7 Sr2 O2 170.8(2) . . ?
O7 Sr2 O5 73.3(2) . . ?
O7 Sr2 O13 119.5(2) . . ?
O7 Sr2 O51 57.3(2) . . ?
O8 Sr2 O1 121.6(2) . . ?
O8 Sr2 O2 74.2(2) . . ?
O8 Sr2 O5 171.8(2) . . ?
O8 Sr2 O7 114.9(2) . . ?
O8 Sr2 O13 101.9(2) . . ?
O8 Sr2 O27 64.6(2) . . ?
O8 Sr2 O51 57.6(2) . . ?
O13 Sr2 O1 97.6(2) . . ?
O13 Sr2 O5 72.61(19) . . ?
O13 Sr2 O51 130.8(2) . . ?
O26 Sr2 O1 72.7(2) . . ?
O26 Sr2 O2 119.2(2) . . ?
O26 Sr2 O5 101.6(2) . . ?
O26 Sr2 O7 64.7(2) . . ?
O26 Sr2 O8 82.9(2) . . ?
O26 Sr2 O13 170.2(2) . . ?
O26 Sr2 O27 117.2(2) . . ?
O26 Sr2 O51 58.9(2) . . ?
O27 Sr2 O1 169.7(2) . . ?
O27 Sr2 O2 102.3(2) . . ?
O27 Sr2 O5 118.1(2) . . ?
O27 Sr2 O7 81.8(2) . . ?
O27 Sr2 O13 72.6(2) . . ?
O27 Sr2 O51 58.3(2) . . ?
O2W Cu1 O1W 178.2(5) . . ?
O57 Cu1 O1W 90.4(4) . . ?
O57 Cu1 O2W 90.7(4) . . ?
O92 Cu1 O1W 88.7(4) . . ?
O92 Cu1 O2W 90.2(4) . . ?
O92 Cu1 O57 179.0(4) . . ?
N5 Cu2 N7 168.9(5) . . ?
N12 Cu3 N8 169.1(5) . . ?
N24 Cu4 N22 162.8(8) . . ?
O3 P1 O4 108.2(4) . . ?
O3 P1 O18 110.0(4) . . ?
O3 P1 O31 110.8(4) . . ?
O4 P1 O18 109.1(4) . . ?
O4 P1 O31 111.3(4) . . ?
O31 P1 O18 107.4(4) . . ?
O8 P2 O14 108.6(4) . . ?
O8 P2 O15 105.3(4) . . ?
O14 P2 O15 109.2(4) . . ?
O49 P2 O8 112.6(4) . . ?
O49 P2 O14 111.7(4) . . ?
O49 P2 O15 109.2(4) . . ?
O2 P3 O6 110.0(4) . . ?
O2 P3 O13 107.8(4) . . ?
O13 P3 O6 109.7(4) . . ?
O43 P3 O2 110.9(4) . . ?
O43 P3 O6 106.8(4) . . ?
O43 P3 O13 111.6(4) . . ?
O11 P4 O16 107.7(4) . . ?
O11 P4 O22 111.8(4) . . ?
O11 P4 O47 109.8(4) . . ?
O16 P4 O22 111.1(4) . . ?
O16 P4 O47 109.4(4) . . ?
O22 P4 O47 107.2(4) . . ?
O19 P5 O38 110.6(4) . . ?
O27 P5 O19 110.6(4) . . ?
O27 P5 O38 109.0(4) . . ?
O57 P5 O19 108.0(4) . . ?
O57 P5 O27 109.6(4) . . ?
O57 P5 O38 109.1(4) . . ?
O9 P6 O63 110.7(4) . . ?
O9 P6 O75 108.0(4) . . ?
O26 P6 O9 113.4(4) . . ?
O26 P6 O63 110.0(4) . . ?
O26 P6 O75 106.2(4) . . ?
O63 P6 O75 108.2(4) . . ?
O1 P7 O17 111.2(4) . . ?
O1 P7 O32 108.9(4) . . ?
O5 P7 O1 107.8(4) . . ?
O5 P7 O17 111.0(4) . . ?
O5 P7 O32 110.2(4) . . ?
O17 P7 O32 107.8(4) . . ?
O23 P8 O25 108.2(4) . . ?
O23 P8 O29 109.4(4) . . ?
O29 P8 O25 111.1(4) . . ?
O92 P8 O23 110.3(4) . . ?
O92 P8 O25 109.7(4) . . ?
O92 P8 O29 108.2(4) . . ?
O10 P9 Sr1 33.6(3) . . ?
O10 P9 O20 105.9(4) . . ?
O10 P9 O36 108.9(4) . . ?
O20 P9 Sr1 94.3(3) . . ?
O36 P9 Sr1 83.8(3) . . ?
O36 P9 O20 109.0(4) . . ?
O71 P9 Sr1 145.1(3) . . ?
O71 P9 O10 112.7(4) . . ?
O71 P9 O20 109.0(4) . . ?
O71 P9 O36 111.2(4) . . ?
O7 P10 O64 108.8(4) . . ?
O7 P10 O86 106.4(4) . . ?
O64 P10 O86 110.4(4) . . ?
O120 P10 O7 111.1(4) . . ?
O120 P10 O64 109.0(5) . . ?
O120 P10 O86 111.1(4) . . ?
O24 P11 O37 113.8(4) . . ?
O24 P11 O45 109.7(4) . . ?
O24 P11 O116 106.5(4) . . ?
O37 P11 O45 111.0(4) . . ?
O37 P11 O116 108.0(4) . . ?
O45 P11 O116 107.6(4) . . ?
O39 P12 Sr1 31.8(3) . . ?
O39 P12 O60 106.1(4) . . ?
O39 P12 O61 108.9(4) . . ?
O60 P12 Sr1 94.9(3) . . ?
O61 P12 Sr1 85.9(3) . . ?
O61 P12 O60 110.1(4) . . ?
O111 P12 Sr1 143.4(4) . . ?
O111 P12 O39 113.0(5) . . ?
O111 P12 O60 110.4(5) . . ?
O111 P12 O61 108.4(5) . . ?
Mo4 O1 Sr2 130.2(3) . . ?
P7 O1 Mo4 130.7(4) . . ?
P7 O1 Sr2 98.4(3) . . ?
Cu1 O1W H1WA 109.4 . . ?
Cu1 O1W H1WB 109.7 . . ?
H1WA O1W H1WB 104.2 . . ?
Mo2 O2 Sr2 130.0(3) . . ?
P3 O2 Mo2 131.1(4) . . ?
P3 O2 Sr2 98.6(3) . . ?
Cu1 O2W H2WA 109.2 . . ?
Cu1 O2W H2WB 109.4 . . ?
H2WA O2W H2WB 104.4 . . ?
Mo6 O3 Sr1 129.3(3) . . ?
P1 O3 Mo6 131.4(4) . . ?
P1 O3 Sr1 99.1(3) . . ?
Mo7 O4 Sr1 130.9(3) . . ?
P1 O4 Mo7 131.1(4) . . ?
P1 O4 Sr1 97.6(3) . . ?
Mo8 O5 Sr2 131.0(3) . . ?
P7 O5 Mo8 129.8(4) . . ?
P7 O5 Sr2 98.9(3) . . ?
Mo3 O6 Mo11 92.7(2) . . ?
Mo3 O6 Mo32 90.6(2) . . ?
Mo32 O6 Mo11 89.5(2) . . ?
P3 O6 Mo3 126.8(4) . . ?
P3 O6 Mo11 125.5(4) . . ?
P3 O6 Mo32 121.3(4) . . ?
Mo9 O7 Sr2 98.4(2) . . ?
P10 O7 Mo9 127.1(4) . . ?
P10 O7 Sr2 128.2(4) . . ?
Mo10 O8 Sr2 99.0(3) . . ?
P2 O8 Mo10 127.9(4) . . ?
P2 O8 Sr2 127.6(4) . . ?
P6 O9 Mo4 134.6(4) . . ?
Mo27 O10 Sr1 99.1(2) . . ?
P9 O10 Mo27 128.0(4) . . ?
P9 O10 Sr1 127.2(4) . . ?
Mo22 O11 Sr1 130.9(3) . . ?
P4 O11 Mo22 129.7(4) . . ?
P4 O11 Sr1 99.1(3) . . ?
Mo1 O12 Mo11 110.6(3) . . ?
Mo3 O12 Mo1 111.8(3) . . ?
Mo3 O12 Mo11 117.6(3) . . ?
Mo5 O13 Sr2 131.4(3) . . ?
P3 O13 Mo5 130.2(4) . . ?
P3 O13 Sr2 97.9(3) . . ?
P2 O14 Mo2 138.5(4) . . ?
Mo11 O15 Mo1 99.8(3) . . ?
P2 O15 Mo1 122.0(4) . . ?
P2 O15 Mo11 134.3(4) . . ?
Mo24 O16 Sr1 130.9(3) . . ?
P4 O16 Mo24 130.4(4) . . ?
P4 O16 Sr1 98.2(3) . . ?
Mo23 O17 Mo30 94.6(3) . . ?
P7 O17 Mo23 129.1(4) . . ?
P7 O17 Mo30 128.1(4) . . ?
Mo13 O18 Mo14 93.1(2) . . ?
Mo13 O18 Mo26 90.5(2) . . ?
Mo26 O18 Mo14 90.1(2) . . ?
P1 O18 Mo13 127.0(4) . . ?
P1 O18 Mo14 125.5(4) . . ?
P1 O18 Mo26 120.4(4) . . ?
P5 O19 Mo5 135.2(5) . . ?
Mo14 O20 Mo12 100.2(3) . . ?
P9 O20 Mo12 121.7(4) . . ?
P9 O20 Mo14 134.6(4) . . ?
Mo1 O21 Mo10 155.8(4) . . ?
Mo33 O22 Mo35 94.6(3) . . ?
P4 O22 Mo33 128.2(4) . . ?
P4 O22 Mo35 129.2(4) . . ?
Mo27 O23 Sr1 97.4(2) . . ?
P8 O23 Mo27 126.0(4) . . ?
P8 O23 Sr1 129.2(4) . . ?
Mo16 O24 Sr1 97.5(2) . . ?
P11 O24 Mo16 129.6(4) . . ?
P11 O24 Sr1 125.4(4) . . ?
Mo13 O25 Mo12 98.8(3) . . ?
P8 O25 Mo12 121.9(4) . . ?
P8 O25 Mo13 136.5(4) . . ?
Mo9 O26 Sr2 97.5(2) . . ?
P6 O26 Mo9 128.8(4) . . ?
P6 O26 Sr2 126.6(4) . . ?
Mo10 O27 Sr2 96.9(2) . . ?
P5 O27 Mo10 127.6(4) . . ?
P5 O27 Sr2 127.6(4) . . ?
Mo19 O28 Mo8 149.6(4) . . ?
P8 O29 Mo7 134.5(4) . . ?
Mo11 O30 Mo2 148.0(4) . . ?
Mo34 O31 Mo28 95.6(2) . . ?
P1 O31 Mo28 128.1(4) . . ?
P1 O31 Mo34 128.3(4) . . ?
Mo15 O32 Mo20 89.8(2) . . ?
Mo19 O32 Mo15 93.0(2) . . ?
Mo19 O32 Mo20 90.1(2) . . ?
P7 O32 Mo15 126.9(4) . . ?
P7 O32 Mo19 126.3(4) . . ?
P7 O32 Mo20 120.0(4) . . ?
Mo31 O33 Mo22 148.8(4) . . ?
Mo12 O34 Mo27 156.2(5) . . ?
Mo7 O35 Mo22 169.5(5) . . ?
P9 O36 Mo6 138.5(4) . . ?
P11 O37 Mo24 134.8(4) . . ?
Mo3 O38 Mo1 98.7(3) . . ?
P5 O38 Mo1 122.3(4) . . ?
P5 O38 Mo3 136.7(4) . . ?
Mo16 O39 Sr1 98.7(2) . . ?
P12 O39 Mo16 126.0(4) . . ?
P12 O39 Sr1 129.9(4) . . ?
Mo17 O40 Mo9 157.3(4) . . ?
Mo4 O41 Mo23 158.8(4) . . ?
Mo15 O42 Mo17 112.9(3) . . ?
Mo15 O42 Mo19 116.7(3) . . ?
Mo17 O42 Mo19 110.8(3) . . ?
Mo18 O43 Mo29 94.1(3) . . ?
P3 O43 Mo18 129.1(4) . . ?
P3 O43 Mo29 128.5(4) . . ?
Mo3 O44 Mo32 122.3(3) . . ?
Mo21 O45 Mo25 99.3(3) . . ?
P11 O45 Mo21 136.0(5) . . ?
P11 O45 Mo25 123.0(4) . . ?
Mo12 O46 Mo14 111.1(3) . . ?
Mo13 O46 Mo12 111.3(3) . . ?
Mo13 O46 Mo14 116.8(3) . . ?
Mo21 O47 Mo31 93.3(2) . . ?
Mo21 O47 Mo36 90.1(2) . . ?
Mo31 O47 Mo36 90.0(2) . . ?
P4 O47 Mo21 126.2(4) . . ?
P4 O47 Mo31 126.4(4) . . ?
P4 O47 Mo36 120.4(4) . . ?
Mo23 O48 Mo30 121.1(4) . . ?
Mo24 O50 Mo6 169.8(4) . . ?
Mo9 O51 Sr2 97.7(3) . . ?
Mo10 O51 Mo9 165.0(4) . . ?
Mo10 O51 Sr2 97.2(3) . . ?
Mo5 O52 Mo8 170.0(5) . . ?
Mo25 O53 Mo16 156.9(4) . . ?
Mo30 O54 Mo8 159.1(4) . . ?
Mo31 O55 Mo36 123.9(4) . . ?
Mo21 O56 Mo31 116.3(4) . . ?
Mo25 O56 Mo21 112.3(3) . . ?
Mo25 O56 Mo31 110.7(4) . . ?
P5 O57 Cu1 135.4(5) . . ?
Mo5 O58 Mo18 159.5(4) . . ?
Mo4 O59 Mo2 170.1(4) . . ?
Mo31 O60 Mo25 98.9(3) . . ?
P12 O60 Mo25 122.9(4) . . ?
P12 O60 Mo31 135.2(4) . . ?
P12 O61 Mo22 136.8(5) . . ?
Mo3 O62 Mo5 148.1(4) . . ?
Mo15 O63 Mo17 99.3(3) . . ?
P6 O63 Mo15 136.4(4) . . ?
P6 O63 Mo17 122.9(4) . . ?
P10 O64 Mo8 137.2(5) . . ?
Mo28 O65 Mo34 120.9(4) . . ?
Mo20 O66 Mo30 141.0(4) . . ?
Mo29 O67 Mo2 158.7(4) . . ?
Mo14 O68 Mo6 147.4(4) . . ?
Mo13 O69 Mo26 123.4(3) . . ?
Mo11 O70 Mo32 124.6(3) . . ?
Mo13 O72 Mo7 147.8(4) . . ?
Mo26 O73 Mo34 139.1(4) . . ?
Mo32 O74 Mo29 140.8(4) . . ?
Mo34 O76 Mo6 159.7(5) . . ?
Mo28 O77 Mo33 169.8(5) . . ?
Mo19 O78 Mo20 124.1(4) . . ?
Mo14 O79 Mo26 125.5(4) . . ?
Mo32 O80 Mo18 138.8(4) . . ?
Mo18 O81 Mo30 169.6(4) . . ?
Mo33 O82 Mo35 121.3(4) . . ?
Mo15 O83 Mo4 149.0(4) . . ?
Mo20 O84 Mo23 140.0(4) . . ?
Mo23 O85 Mo29 172.3(4) . . ?
Mo19 O86 Mo17 99.0(3) . . ?
P10 O86 Mo17 123.0(4) . . ?
P10 O86 Mo19 134.6(4) . . ?
Mo21 O87 Mo24 147.8(4) . . ?
Mo26 O88 Mo28 140.9(4) . . ?
Mo15 O91 Mo20 122.8(4) . . ?
P8 O92 Cu1 134.2(5) . . ?
Mo36 O94 Mo33 140.2(4) . . ?
Mo28 O95 Mo7 159.2(4) . . ?
Mo16 O96 Mo27 164.6(5) . . ?
Mo16 O96 Sr1 98.3(3) . . ?
Mo27 O96 Sr1 97.1(3) . . ?
Mo18 O98 Mo29 122.8(4) . . ?
Mo33 O101 Mo22 160.0(4) . . ?
Mo36 O108 Mo35 139.8(4) . . ?
Mo24 O110 Mo35 158.4(5) . . ?
Mo35 O123 Mo34 171.7(5) . . ?
Mo21 O124 Mo36 123.5(4) . . ?
C34 N5 Cu2 127.8(9) . . ?
C34 N5 C97 105.7(11) . . ?
C97 N5 Cu2 126.3(8) . . ?
C3 N7 Cu2 128.6(9) . . ?
C3 N7 C33 106.2(12) . . ?
C33 N7 Cu2 125.1(10) . . ?
C27 N8 Cu3 127.8(9) . . ?
C27 N8 C43 105.3(12) . . ?
C43 N8 Cu3 126.8(10) . . ?
C14 N9 H9A 126.0 . . ?
C36 N9 H9A 126.0 . . ?
C36 N9 C14 108.0(11) . . ?
C20 N10 H10 126.5 . . ?
C44 N10 H10 126.5 . . ?
C44 N10 C20 107.0(12) . . ?
C3 N11 H11 125.5 . . ?
C57 N11 H11 125.5 . . ?
C57 N11 C3 109.1(13) . . ?
C36 N12 Cu3 128.1(9) . . ?
C36 N12 C82 105.9(10) . . ?
C82 N12 Cu3 126.0(8) . . ?
C27 N14 H14 126.2 . . ?
C27 N14 C51 107.7(13) . . ?
C51 N14 H14 126.2 . . ?
C7 N18 H18 126.0 . . ?
C34 N18 H18 126.0 . . ?
C34 N18 C7 108.0(11) . . ?
C37 N22 Cu4 129.9(10) . . ?
C44 N22 Cu4 124.3(10) . . ?
C44 N22 C37 105.0(11) . . ?
C11 N24 Cu4 123(2) . . ?
C11 N24 C113 107(2) . . ?
C113 N24 Cu4 130(2) . . ?
C11 N37 H37 127.3 . . ?
C11 N37 C145 105(3) . . ?
C145 N37 H37 127.3 . . ?
N7 C3 N11 111.1(12) . . ?
N7 C3 H3 124.5 . . ?
N11 C3 H3 124.5 . . ?
C6 C4 H4 119.1 . . ?
C9 C4 H4 119.1 . . ?
C9 C4 C6 121.8(13) . . ?
C4 C6 H6 121.0 . . ?
C4 C6 C97 117.9(13) . . ?
C97 C6 H6 121.0 . . ?
N18 C7 C97 104.7(11) . . ?
N18 C7 C99 133.9(12) . . ?
C99 C7 C97 121.4(12) . . ?
C4 C9 H9 119.0 . . ?
C4 C9 C99 121.9(13) . . ?
C99 C9 H9 119.0 . . ?
N24 C11 H11A 122.2 . . ?
N37 C11 N24 116(3) . . ?
N37 C11 H11A 122.2 . . ?
C82 C13 H13 122.0 . . ?
C82 C13 C84 116.0(12) . . ?
C84 C13 H13 122.0 . . ?
N9 C14 C82 106.3(11) . . ?
N9 C14 C83 133.6(12) . . ?
C83 C14 C82 120.0(12) . . ?
C32 C20 N10 132.7(13) . . ?
C37 C20 N10 106.4(12) . . ?
C37 C20 C32 120.8(13) . . ?
C83 C22 H22 120.0 . . ?
C84 C22 H22 120.0 . . ?
C84 C22 C83 120.0(12) . . ?
N8 C27 H27 123.7 . . ?
N14 C27 N8 112.6(13) . . ?
N14 C27 H27 123.7 . . ?
C20 C32 H32 121.7 . . ?
C105 C32 C20 116.6(14) . . ?
C105 C32 H32 121.7 . . ?
N7 C33 C57 108.0(15) . . ?
N7 C33 C79 130.2(15) . . ?
C79 C33 C57 121.8(16) . . ?
N5 C34 N18 112.8(12) . . ?
N5 C34 H34 123.6 . . ?
N18 C34 H34 123.6 . . ?
N9 C36 H36 124.0 . . ?
N12 C36 N9 112.0(12) . . ?
N12 C36 H36 124.0 . . ?
N22 C37 C45 128.4(12) . . ?
C20 C37 N22 109.6(12) . . ?
C20 C37 C45 121.9(13) . . ?
C45 C41 H41 119.8 . . ?
C45 C41 C105 120.4(14) . . ?
C105 C41 H41 119.8 . . ?
N8 C43 C51 109.0(14) . . ?
N8 C43 C53 130.1(14) . . ?
C53 C43 C51 120.8(14) . . ?
N10 C44 N22 112.0(13) . . ?
N10 C44 H44 124.0 . . ?
N22 C44 H44 124.0 . . ?
C37 C45 H45 121.6 . . ?
C41 C45 C37 116.7(13) . . ?
C41 C45 H45 121.6 . . ?
N14 C51 C43 105.3(13) . . ?
N14 C51 C66 134.2(19) . . ?
C43 C51 C66 120.4(19) . . ?
C43 C53 H53 120.7 . . ?
C60 C53 C43 118.6(19) . . ?
C60 C53 H53 120.7 . . ?
N11 C57 C33 105.6(15) . . ?
N11 C57 C80 134.7(19) . . ?
C80 C57 C33 119.5(19) . . ?
C53 C60 H60 120.0 . . ?
C69 C60 C53 120(2) . . ?
C69 C60 H60 120.0 . . ?
C51 C66 H66 121.9 . . ?
C51 C66 C69 116(2) . . ?
C69 C66 H66 121.9 . . ?
C60 C69 C66 123(2) . . ?
C60 C69 H69 118.6 . . ?
C66 C69 H69 118.6 . . ?
C33 C79 H79 121.6 . . ?
C101 C79 C33 117(2) . . ?
C101 C79 H79 121.6 . . ?
C57 C80 H80 121.6 . . ?
C100 C80 C57 117(2) . . ?
C100 C80 H80 121.6 . . ?
C13 C82 N12 130.3(12) . . ?
C13 C82 C14 122.1(12) . . ?
C14 C82 N12 107.6(10) . . ?
C14 C83 H83 120.9 . . ?
C22 C83 C14 118.3(12) . . ?
C22 C83 H83 120.9 . . ?
C13 C84 H84 118.2 . . ?
C22 C84 C13 123.6(13) . . ?
C22 C84 H84 118.2 . . ?
N5 C97 C6 131.5(12) . . ?
N5 C97 C7 108.7(11) . . ?
C6 C97 C7 119.8(12) . . ?
C7 C99 H99 121.5 . . ?
C9 C99 C7 117.0(13) . . ?
C9 C99 H99 121.5 . . ?
C80 C100 H100 119.1 . . ?
C101 C100 C80 122(2) . . ?
C101 C100 H100 119.1 . . ?
C79 C101 C100 122(2) . . ?
C79 C101 H101 118.8 . . ?
C100 C101 H101 118.8 . . ?
C32 C105 C41 123.3(15) . . ?
C32 C105 H105 118.3 . . ?
C41 C105 H105 118.3 . . ?
C114 C113 N24 133(3) . . ?
C114 C113 C145 119.7(6) . . ?
C145 C113 N24 107(3) . . ?
C113 C114 H114 116.1 . . ?
C143 C114 C113 127.9(7) . . ?
C143 C114 H114 116.1 . . ?
C114 C143 H143 124.7 . . ?
C114 C143 C146 110.6(7) . . ?
C146 C143 H143 124.7 . . ?
C145 C144 H144 120.3 . . ?
C146 C144 H144 120.3 . . ?
C146 C144 C145 119.4(6) . . ?
C113 C145 N37 105(3) . . ?
C113 C145 C144 114.7(5) . . ?
C144 C145 N37 140(3) . . ?
C143 C146 C144 127.8(7) . . ?
C143 C146 H146 116.1 . . ?
C144 C146 H146 116.1 . . ?
N45 Cu5 N34 164.1(11) . . ?
C95 N32 H32A 125.5 . . ?
C96 N32 H32A 125.5 . . ?
C96 N32 C95 109(2) . . ?
C94 N34 Cu5 126.4(17) . . ?
C96 N34 Cu5 128(2) . . ?
C96 N34 C94 105(3) . . ?
C156 N45 Cu5 123(2) . . ?
C157 N45 Cu5 132(2) . . ?
C157 N45 C156 105(2) . . ?
C156 N46 H46 128.0 . . ?
C158 N46 H46 128.0 . . ?
C158 N46 C156 104(2) . . ?
C91 C90 H90 120.0 . . ?
C91 C90 C95 120.0 . . ?
C95 C90 H90 120.0 . . ?
C90 C91 H91 120.0 . . ?
C90 C91 C92 120.0 . . ?
C92 C91 H91 120.0 . . ?
C91 C92 H92 120.0 . . ?
C91 C92 C93 120.0 . . ?
C93 C92 H92 120.0 . . ?
C92 C93 H93 120.0 . . ?
C94 C93 C92 120.0 . . ?
C94 C93 H93 120.0 . . ?
C93 C94 N34 132.6(16) . . ?
C95 C94 N34 107.4(16) . . ?
C95 C94 C93 120.0 . . ?
C90 C95 N32 136.2(18) . . ?
C94 C95 N32 103.7(17) . . ?
C94 C95 C90 120.0 . . ?
N32 C96 N34 115(3) . . ?
N32 C96 H96 122.5 . . ?
N34 C96 H96 122.5 . . ?
N45 C156 N46 109(3) . . ?
N45 C156 H156 125.7 . . ?
N46 C156 H156 125.7 . . ?
N45 C157 C158 109(2) . . ?
N45 C157 C162 131(2) . . ?
C162 C157 C158 120.0(5) . . ?
N46 C158 C157 113(2) . . ?
N46 C158 C159 127(2) . . ?
C159 C158 C157 120.1(5) . . ?
C158 C159 H159 119.9 . . ?
C158 C159 C160 120.2(5) . . ?
C160 C159 H159 119.9 . . ?
C159 C160 H160 120.0 . . ?
C159 C160 C161 119.9(5) . . ?
C161 C160 H160 120.0 . . ?
C160 C161 H161 120.0 . . ?
C162 C161 C160 120.0(5) . . ?
C162 C161 H161 120.0 . . ?
C157 C162 C161 119.9(5) . . ?
C157 C162 H162 120.1 . . ?
C161 C162 H162 120.1 . . ?
N20 Cu6 N19 165.8(6) . . ?
C10 N17 H17 125.7 . . ?
C26 N17 H17 125.7 . . ?
C26 N17 C10 108.5(12) . . ?
C26 N19 Cu6 123.7(10) . . ?
C26 N19 C29 105.2(12) . . ?
C29 N19 Cu6 130.5(10) . . ?
C56 N20 Cu6 127.5(15) . . ?
C56 N20 C110 103.8(16) . . ?
C110 N20 Cu6 128.1(11) . . ?
C56 N36 H36A 127.8 . . ?
C56 N36 C111 104.4(18) . . ?
C111 N36 H36A 127.8 . . ?
N17 C10 C17 134.3(13) . . ?
N17 C10 C29 106.1(12) . . ?
C29 C10 C17 119.6(13) . . ?
C10 C17 H17A 121.8 . . ?
C52 C17 C10 116.5(14) . . ?
C52 C17 H17A 121.8 . . ?
N17 C26 N19 110.7(13) . . ?
N17 C26 H26 124.6 . . ?
N19 C26 H26 124.6 . . ?
N19 C29 C50 128.9(13) . . ?
C10 C29 N19 109.5(12) . . ?
C10 C29 C50 121.6(14) . . ?
C29 C50 H50 121.5 . . ?
C63 C50 C29 117.0(15) . . ?
C63 C50 H50 121.5 . . ?
C17 C52 H52 117.7 . . ?
C17 C52 C63 124.5(16) . . ?
C63 C52 H52 117.7 . . ?
N20 C56 N36 119(2) . . ?
N20 C56 H56 120.7 . . ?
N36 C56 H56 120.7 . . ?
C50 C63 C52 120.7(16) . . ?
C50 C63 H63 119.6 . . ?
C52 C63 H63 119.6 . . ?
C107 C106 H106 120.0 . . ?
C107 C106 C111 120.0 . . ?
C111 C106 H106 120.0 . . ?
C106 C107 H107 120.0 . . ?
C108 C107 C106 120.0 . . ?
C108 C107 H107 120.0 . . ?
C107 C108 H108 120.0 . . ?
C109 C108 C107 120.0 . . ?
C109 C108 H108 120.0 . . ?
C108 C109 H109 120.0 . . ?
C108 C109 C110 120.0 . . ?
C110 C109 H109 120.0 . . ?
C109 C110 N20 132.0(12) . . ?
C111 C110 N20 107.7(12) . . ?
C111 C110 C109 120.0 . . ?
C106 C111 N36 134.9(13) . . ?
C110 C111 N36 105.1(13) . . ?
C110 C111 C106 120.0 . . ?
N31 Cu7 N28 176.7(9) . . ?
C35 N27 H27A 126.5 . . ?
C35 N27 C78 107.0(15) . . ?
C78 N27 H27A 126.5 . . ?
C58 N28 Cu7 126.5(12) . . ?
C78 N28 Cu7 126.0(15) . . ?
C78 N28 C58 107.2(17) . . ?
C68 N29 H29 127.2 . . ?
C68 N29 C123 106(2) . . ?
C123 N29 H29 127.2 . . ?
C68 N31 Cu7 132(2) . . ?
C68 N31 C124 103(2) . . ?
C124 N31 Cu7 124.8(14) . . ?
N27 C35 C58 108.0(16) . . ?
N27 C35 C88 132.4(16) . . ?
C58 C35 C88 119.4(16) . . ?
C35 C58 N28 106.3(15) . . ?
C89 C58 N28 130.9(18) . . ?
C89 C58 C35 122.5(19) . . ?
C70 C62 H62 119.2 . . ?
C70 C62 C89 121.6(19) . . ?
C89 C62 H62 119.2 . . ?
N29 C68 H68 120.8 . . ?
N31 C68 N29 118(3) . . ?
N31 C68 H68 120.8 . . ?
C62 C70 H70 119.5 . . ?
C88 C70 C62 121(2) . . ?
C88 C70 H70 119.5 . . ?
N27 C78 H78 124.4 . . ?
N28 C78 N27 111.2(18) . . ?
N28 C78 H78 124.4 . . ?
C35 C88 H88 120.7 . . ?
C70 C88 C35 118.6(19) . . ?
C70 C88 H88 120.7 . . ?
C58 C89 C62 116.5(19) . . ?
C58 C89 H89 121.8 . . ?
C62 C89 H89 121.8 . . ?
C123 C122 H122 120.0 . . ?
C123 C122 C127 120.0 . . ?
C127 C122 H122 120.0 . . ?
N29 C123 C122 135.8(16) . . ?
N29 C123 C124 103.8(16) . . ?
C122 C123 C124 120.0 . . ?
C123 C124 N31 108.6(15) . . ?
C125 C124 N31 131.4(15) . . ?
C125 C124 C123 120.0 . . ?
C124 C125 H125 120.0 . . ?
C126 C125 C124 120.0 . . ?
C126 C125 H125 120.0 . . ?
C125 C126 H126 120.0 . . ?
C125 C126 C127 120.0 . . ?
C127 C126 H126 120.0 . . ?
C122 C127 H127 120.0 . . ?
C126 C127 C122 120.0 . . ?
C126 C127 H127 120.0 . . ?
N33 Cu8 N13 166.7(5) . . ?
C15 N13 Cu8 124.2(9) . . ?
C86 N13 Cu8 130.1(10) . . ?
C86 N13 C15 105.7(12) . . ?
C21 N21 H21 125.4 . . ?
C86 N21 H21 125.4 . . ?
C86 N21 C21 109.3(11) . . ?
C2 N23 H23 125.8 . . ?
C2 N23 C23 108.4(11) . . ?
C23 N23 H23 125.8 . . ?
C2 N33 Cu8 127.3(10) . . ?
C2 N33 C147 104.7(11) . . ?
C147 N33 Cu8 127.6(9) . . ?
N23 C2 H2 124.3 . . ?
N33 C2 N23 111.5(12) . . ?
N33 C2 H2 124.3 . . ?
N13 C15 C21 109.7(13) . . ?
N13 C15 C47 131.5(13) . . ?
C21 C15 C47 118.8(13) . . ?
N21 C21 C15 104.5(12) . . ?
N21 C21 C38 131.6(13) . . ?
C38 C21 C15 123.7(14) . . ?
N23 C23 C42 132.4(12) . . ?
C147 C23 N23 106.2(12) . . ?
C147 C23 C42 121.4(13) . . ?
C21 C38 H38 121.7 . . ?
C21 C38 C85 116.6(14) . . ?
C85 C38 H38 121.7 . . ?
C23 C42 H42 122.3 . . ?
C67 C42 C23 115.4(14) . . ?
C67 C42 H42 122.3 . . ?
C15 C47 H47 120.4 . . ?
C87 C47 C15 119.2(14) . . ?
C87 C47 H47 120.4 . . ?
C67 C59 H59 119.6 . . ?
C67 C59 C148 120.8(16) . . ?
C148 C59 H59 119.6 . . ?
C42 C67 C59 123.6(16) . . ?
C42 C67 H67 118.2 . . ?
C59 C67 H67 118.2 . . ?
C38 C85 H85 119.2 . . ?
C38 C85 C87 121.6(14) . . ?
C87 C85 H85 119.2 . . ?
N13 C86 H86 124.6 . . ?
N21 C86 N13 110.7(14) . . ?
N21 C86 H86 124.6 . . ?
C47 C87 C85 120.0(15) . . ?
C47 C87 H87 120.0 . . ?
C85 C87 H87 120.0 . . ?
C23 C147 N33 109.1(12) . . ?
C23 C147 C148 123.3(13) . . ?
C148 C147 N33 127.5(13) . . ?
C59 C148 H148 122.4 . . ?
C147 C148 C59 115.2(15) . . ?
C147 C148 H148 122.4 . . ?
N38 Cu9 N43 176.7(10) . . ?
C64 N26 H26A 126.5 . . ?
C64 N26 C65 107.1(15) . . ?
C65 N26 H26A 126.5 . . ?
C54 N38 Cu9 125.7(12) . . ?
C64 N38 Cu9 129.2(16) . . ?
C64 N38 C54 104.6(16) . . ?
C149 N43 Cu9 122(2) . . ?
C150 N43 Cu9 129(2) . . ?
C150 N43 C149 107(3) . . ?
C149 N44 H44A 124.1 . . ?
C149 N44 C152 112(3) . . ?
C152 N44 H44A 124.1 . . ?
N38 C54 C115 129.3(19) . . ?
C65 C54 N38 109.2(16) . . ?
C65 C54 C115 121(2) . . ?
N26 C64 H64 122.9 . . ?
N38 C64 N26 114.2(18) . . ?
N38 C64 H64 122.9 . . ?
N26 C65 C54 104.9(18) . . ?
N26 C65 C116 128.0(19) . . ?
C54 C65 C116 127(2) . . ?
C116 C77 H77 118.4 . . ?
C117 C77 H77 118.4 . . ?
C117 C77 C116 123(3) . . ?
C54 C115 H115 123.8 . . ?
C117 C115 C54 112(3) . . ?
C117 C115 H115 123.8 . . ?
C65 C116 C77 109(2) . . ?
C65 C116 H116 125.5 . . ?
C77 C116 H116 125.5 . . ?
C77 C117 C115 127(3) . . ?
C77 C117 H117 116.7 . . ?
C115 C117 H117 116.7 . . ?
N43 C149 H149 125.9 . . ?
N44 C149 N43 108(3) . . ?
N44 C149 H149 125.9 . . ?
N43 C150 C151 134(3) . . ?
N43 C150 C152 110(3) . . ?
C151 C150 C152 115.7(5) . . ?
C150 C151 H151 116.7 . . ?
C155 C151 C150 126.6(7) . . ?
C155 C151 H151 116.7 . . ?
N44 C152 C150 101(3) . . ?
N44 C152 C153 140(2) . . ?
C153 C152 C150 116.7(5) . . ?
C152 C153 H153 117.4 . . ?
C154 C153 C152 125.3(7) . . ?
C154 C153 H153 117.4 . . ?
C153 C154 H154 120.9 . . ?
C153 C154 C155 118.3(7) . . ?
C155 C154 H154 120.9 . . ?
C151 C155 C154 117.5(7) . . ?
C151 C155 H155 121.3 . . ?
C154 C155 H155 121.3 . . ?
C18 N1 H1 125.3 . . ?
C24 N1 H1 125.3 . . ?
C24 N1 C18 109.5(12) . . ?
C24 N16 H16 126.0 . . ?
C24 N16 C40 108.1(12) . . ?
C40 N16 H16 126.0 . . ?
N1 C18 C40 105.8(12) . . ?
N1 C18 C55 132.3(13) . . ?
C55 C18 C40 121.9(13) . . ?
N1 C24 N16 111.8(13) . . ?
N1 C24 H24 124.1 . . ?
N16 C24 H24 124.1 . . ?
C18 C40 N16 104.8(12) . . ?
C61 C40 N16 132.8(14) . . ?
C61 C40 C18 122.4(14) . . ?
C18 C55 H55 122.4 . . ?
C81 C55 C18 115.2(17) . . ?
C81 C55 H55 122.4 . . ?
C40 C61 H61 122.6 . . ?
C40 C61 C112 114.7(16) . . ?
C112 C61 H61 122.6 . . ?
C55 C81 H81 117.4 . . ?
C55 C81 C112 125(2) . . ?
C112 C81 H81 117.4 . . ?
C61 C112 C81 120.4(19) . . ?
C61 C112 H112 119.8 . . ?
C81 C112 H112 119.8 . . ?
C1 N2 H2A 126.2 . . ?
C102 N2 H2A 126.2 . . ?
C102 N2 C1 107.6(10) . . ?
C8 N3 H3A 124.8 . . ?
C102 N3 H3A 124.8 . . ?
C102 N3 C8 110.3(10) . . ?
N2 C1 C8 107.4(10) . . ?
C28 C1 N2 131.1(10) . . ?
C28 C1 C8 121.5(11) . . ?
C1 C8 N3 104.2(10) . . ?
C12 C8 N3 134.1(11) . . ?
C12 C8 C1 121.6(12) . . ?
C8 C12 H12 121.5 . . ?
C8 C12 C104 116.9(12) . . ?
C104 C12 H12 121.5 . . ?
C1 C28 H28 121.9 . . ?
C1 C28 C103 116.3(12) . . ?
C103 C28 H28 121.9 . . ?
N2 C102 H102 124.8 . . ?
N3 C102 N2 110.4(11) . . ?
N3 C102 H102 124.8 . . ?
C28 C103 H103 118.9 . . ?
C28 C103 C104 122.2(13) . . ?
C104 C103 H103 118.9 . . ?
C12 C104 C103 121.4(13) . . ?
C12 C104 H104 119.3 . . ?
C103 C104 H104 119.3 . . ?
C16 N4 H4A 125.7 . . ?
C16 N4 C25 108.5(10) . . ?
C25 N4 H4A 125.7 . . ?
C16 N6 H6A 124.9 . . ?
C16 N6 C30 110.1(11) . . ?
C30 N6 H6A 124.9 . . ?
N4 C16 H16A 125.1 . . ?
N6 C16 N4 109.8(12) . . ?
N6 C16 H16A 125.1 . . ?
C30 C19 H19 121.2 . . ?
C30 C19 C46 117.6(12) . . ?
C46 C19 H19 121.2 . . ?
N4 C25 C30 107.0(11) . . ?
C31 C25 N4 130.6(11) . . ?
C31 C25 C30 122.3(12) . . ?
C19 C30 N6 134.2(12) . . ?
C19 C30 C25 121.3(13) . . ?
C25 C30 N6 104.5(11) . . ?
C25 C31 H31 122.3 . . ?
C128 C31 C25 115.5(12) . . ?
C128 C31 H31 122.3 . . ?
C19 C46 H46A 120.2 . . ?
C128 C46 C19 119.7(13) . . ?
C128 C46 H46A 120.2 . . ?
C31 C128 C46 123.5(13) . . ?
C31 C128 H128 118.2 . . ?
C46 C128 H128 118.2 . . ?
C39 N15 H15 125.5 . . ?
C48 N15 H15 125.5 . . ?
C48 N15 C39 109.0(14) . . ?
C48 N25 H25 125.6 . . ?
C48 N25 C49 108.8(14) . . ?
C49 N25 H25 125.6 . . ?
N15 C39 C49 105.0(14) . . ?
N15 C39 C120 132.5(15) . . ?
C49 C39 C120 122.4(16) . . ?
N15 C48 H48 125.0 . . ?
N25 C48 N15 110.1(15) . . ?
N25 C48 H48 125.0 . . ?
N25 C49 C39 107.1(13) . . ?
N25 C49 C118 133.1(16) . . ?
C118 C49 C39 119.7(17) . . ?
C49 C118 H118 120.7 . . ?
C49 C118 C121 119(2) . . ?
C121 C118 H118 120.7 . . ?
C120 C119 H119 117.8 . . ?
C120 C119 C121 124(3) . . ?
C121 C119 H119 117.8 . . ?
C39 C120 H120 121.5 . . ?
C119 C120 C39 117(2) . . ?
C119 C120 H120 121.5 . . ?
C118 C121 H121 121.3 . . ?
C119 C121 C118 117(3) . . ?
C119 C121 H121 121.3 . . ?
C72 N30 H30 125.8 . . ?
C72 N30 C98 108(2) . . ?
C98 N30 H30 125.8 . . ?
C71 N35 H35 129.4 . . ?
C98 N35 H35 129.4 . . ?
C98 N35 C71 101(3) . . ?
C72 C71 N35 110(2) . . ?
C72 C71 C76 120.0 . . ?
C76 C71 N35 130(2) . . ?
N30 C72 C71 106(2) . . ?
N30 C72 C73 134(2) . . ?
C73 C72 C71 120.0 . . ?
C72 C73 H73 120.0 . . ?
C72 C73 C74 120.0 . . ?
C74 C73 H73 120.0 . . ?
C73 C74 H74 120.0 . . ?
C75 C74 C73 120.0 . . ?
C75 C74 H74 120.0 . . ?
C74 C75 H75 120.0 . . ?
C74 C75 C76 120.0 . . ?
C76 C75 H75 120.0 . . ?
C71 C76 H76 120.0 . . ?
C75 C76 C71 120.0 . . ?
C75 C76 H76 120.0 . . ?
N30 C98 H98 122.8 . . ?
N35 C98 N30 114(3) . . ?
N35 C98 H98 122.8 . . ?
C132 N39 H39 131.6 . . ?
C134 N39 H39 131.6 . . ?
C134 N39 C132 97(3) . . ?
C132 N40 C129 114(2) . . ?
N40 C129 C131 124(4) . . ?
N40 C129 C134 110(3) . . ?
C134 C129 C131 121.3(13) . . ?
C133 C130 H130 119.3 . . ?
C133 C130 C135 121.4(9) . . ?
C135 C130 H130 119.3 . . ?
C129 C131 H131 121.3 . . ?
C129 C131 C133 117.5(12) . . ?
C133 C131 H131 121.3 . . ?
N39 C132 H132 123.1 . . ?
N40 C132 N39 114(4) . . ?
N40 C132 H132 123.2 . . ?
C130 C133 C131 121.1(10) . . ?
C130 C133 H133 119.4 . . ?
C131 C133 H133 119.4 . . ?
N39 C134 C129 102(3) . . ?
N39 C134 C135 140(3) . . ?
C129 C134 C135 116.8(16) . . ?
C130 C135 C134 120.0(11) . . ?
C130 C135 H135 120.0 . . ?
C134 C135 H135 120.0 . . ?
C136 N41 H41A 121.8 . . ?
C137 N41 H41A 121.8 . . ?
C137 N41 C136 116(2) . . ?
C137 N42 H42A 125.2 . . ?
C137 N42 C138 110(2) . . ?
C138 N42 H42A 125.2 . . ?
C138 C136 N41 103(2) . . ?
C138 C136 C140 124(3) . . ?
C140 C136 N41 131(2) . . ?
N41 C137 N42 102(2) . . ?
N41 C137 H137 129.1 . . ?
N42 C137 H137 129.1 . . ?
C136 C138 N42 109(3) . . ?
C136 C138 C142 125(3) . . ?
C142 C138 N42 125(2) . . ?
C140 C139 H139 121.5 . . ?
C140 C139 C141 117(3) . . ?
C141 C139 H139 121.5 . . ?
C136 C140 C139 117(3) . . ?
C136 C140 H140 121.7 . . ?
C139 C140 H140 121.7 . . ?
C139 C141 H141 116.4 . . ?
C142 C141 C139 127(3) . . ?
C142 C141 H141 116.4 . . ?
C138 C142 H142 125.3 . . ?
C141 C142 C138 109(3) . . ?
C141 C142 H142 125.3 . . ?

loop_
_geom_bond_atom_site_label_1
_geom_bond_atom_site_label_2
_geom_bond_distance
_geom_bond_site_symmetry_2
_geom_bond_publ_flag
Mo1 O12 2.045(7) . ?
Mo1 O15 2.290(7) . ?
Mo1 O21 1.828(7) . ?
Mo1 O38 2.325(6) . ?
Mo1 O90 1.692(7) . ?
Mo1 O99 1.723(7) . ?
Mo2 O2 2.218(7) . ?
Mo2 O14 2.022(7) . ?
Mo2 O30 2.024(7) . ?
Mo2 O59 1.893(7) . ?
Mo2 O67 1.912(7) . ?
Mo2 O112 1.666(8) . ?
Mo3 O6 2.404(7) . ?
Mo3 O12 2.044(7) . ?
Mo3 O38 2.133(7) . ?
Mo3 O44 1.800(8) . ?
Mo3 O62 1.774(7) . ?
Mo3 O93 1.697(7) . ?
Mo4 O1 2.203(7) . ?
Mo4 O9 2.054(7) . ?
Mo4 O41 1.887(7) . ?
Mo4 O59 1.841(7) . ?
Mo4 O83 2.058(6) . ?
Mo4 O97 1.700(7) . ?
Mo5 O13 2.195(7) . ?
Mo5 O19 2.040(7) . ?
Mo5 O52 1.837(7) . ?
Mo5 O58 1.882(7) . ?
Mo5 O62 2.079(7) . ?
Mo5 O103 1.690(7) . ?
Mo6 O3 2.225(7) . ?
Mo6 O36 2.017(7) . ?
Mo6 O50 1.886(7) . ?
Mo6 O68 2.026(7) . ?
Mo6 O76 1.906(8) . ?
Mo6 O136 1.663(7) . ?
Mo7 O4 2.200(7) . ?
Mo7 O29 2.043(8) . ?
Mo7 O35 1.857(7) . ?
Mo7 O72 2.061(7) . ?
Mo7 O95 1.887(8) . ?
Mo7 O113 1.677(7) . ?
Mo8 O5 2.223(6) . ?
Mo8 O28 2.028(7) . ?
Mo8 O52 1.896(7) . ?
Mo8 O54 1.887(7) . ?
Mo8 O64 2.049(7) . ?
Mo8 O115 1.679(7) . ?
Mo9 O7 2.228(7) . ?
Mo9 O26 2.280(7) . ?
Mo9 O40 2.007(7) . ?
Mo9 O51 1.906(7) . ?
Mo9 O114 1.700(7) . ?
Mo9 O138 1.703(8) . ?
Mo10 O8 2.195(7) . ?
Mo10 O21 2.004(7) . ?
Mo10 O27 2.273(7) . ?
Mo10 O51 1.898(7) . ?
Mo10 O117 1.700(7) . ?
Mo10 O122 1.709(8) . ?
Mo11 O6 2.444(6) . ?
Mo11 O12 2.057(7) . ?
Mo11 O15 2.115(7) . ?
Mo11 O30 1.782(7) . ?
Mo11 O70 1.820(7) . ?
Mo11 O89 1.671(7) . ?
Mo12 O20 2.305(7) . ?
Mo12 O25 2.316(7) . ?
Mo12 O34 1.835(7) . ?
Mo12 O46 2.048(7) . ?
Mo12 O100 1.722(7) . ?
Mo12 O133 1.697(7) . ?
Mo13 O18 2.378(7) . ?
Mo13 O25 2.132(7) . ?
Mo13 O46 2.045(7) . ?
Mo13 O69 1.791(7) . ?
Mo13 O72 1.781(7) . ?
Mo13 O105 1.705(8) . ?
Mo14 O18 2.431(7) . ?
Mo14 O20 2.101(7) . ?
Mo14 O46 2.054(7) . ?
Mo14 O68 1.793(7) . ?
Mo14 O79 1.810(8) . ?
Mo14 O106 1.680(7) . ?
Mo15 O32 2.414(6) . ?
Mo15 O42 2.054(8) . ?
Mo15 O63 2.171(7) . ?
Mo15 O83 1.775(7) . ?
Mo15 O91 1.787(7) . ?
Mo15 O107 1.678(7) . ?
Mo16 O24 2.279(7) . ?
Mo16 O39 2.244(7) . ?
Mo16 O53 2.013(8) . ?
Mo16 O96 1.892(7) . ?
Mo16 O131 1.699(8) . ?
Mo16 O140 1.707(8) . ?
Mo17 O40 1.815(7) . ?
Mo17 O42 2.056(7) . ?
Mo17 O63 2.323(7) . ?
Mo17 O86 2.309(7) . ?
Mo17 O104 1.700(8) . ?
Mo17 O125 1.710(8) . ?
Mo18 O43 2.283(6) . ?
Mo18 O58 1.904(7) . ?
Mo18 O80 2.115(7) . ?
Mo18 O81 1.876(7) . ?
Mo18 O98 1.918(9) . ?
Mo18 O148 1.690(7) . ?
Mo19 O28 1.776(7) . ?
Mo19 O32 2.413(7) . ?
Mo19 O42 2.061(7) . ?
Mo19 O78 1.807(8) . ?
Mo19 O86 2.143(7) . ?
Mo19 O127 1.691(8) . ?
Mo20 O32 2.428(7) . ?
Mo20 O66 1.784(7) . ?
Mo20 O78 2.070(9) . ?
Mo20 O84 1.797(8) . ?
Mo20 O91 2.103(7) . ?
Mo20 O121 1.696(7) . ?
Mo21 O45 2.148(8) . ?
Mo21 O47 2.391(6) . ?
Mo21 O56 2.057(8) . ?
Mo21 O87 1.786(8) . ?
Mo21 O124 1.790(8) . ?
Mo21 O135 1.686(7) . ?
Mo22 O11 2.230(7) . ?
Mo22 O33 2.037(7) . ?
Mo22 O35 1.873(7) . ?
Mo22 O61 2.051(8) . ?
Mo22 O101 1.897(8) . ?
Mo22 O118 1.684(7) . ?
Mo23 O17 2.296(8) . ?
Mo23 O41 1.898(7) . ?
Mo23 O48 1.899(8) . ?
Mo23 O84 2.098(8) . ?
Mo23 O85 1.863(7) . ?
Mo23 O109 1.657(8) . ?
Mo24 O16 2.206(7) . ?
Mo24 O37 2.049(7) . ?
Mo24 O50 1.848(7) . ?
Mo24 O87 2.049(7) . ?
Mo24 O110 1.887(8) . ?
Mo24 O119 1.697(7) . ?
Mo25 O45 2.324(7) . ?
Mo25 O53 1.813(8) . ?
Mo25 O56 2.052(8) . ?
Mo25 O60 2.300(7) . ?
Mo25 O128 1.705(7) . ?
Mo25 O129 1.706(8) . ?
Mo26 O18 2.420(7) . ?
Mo26 O69 2.077(8) . ?
Mo26 O73 1.805(8) . ?
Mo26 O79 2.050(8) . ?
Mo26 O88 1.781(8) . ?
Mo26 O144 1.686(8) . ?
Mo27 O10 2.190(7) . ?
Mo27 O23 2.282(7) . ?
Mo27 O34 1.986(7) . ?
Mo27 O96 1.906(7) . ?
Mo27 O130 1.713(8) . ?
Mo27 O134 1.686(8) . ?
Mo28 O31 2.290(7) . ?
Mo28 O65 1.936(8) . ?
Mo28 O77 1.880(7) . ?
Mo28 O88 2.097(7) . ?
Mo28 O95 1.881(8) . ?
Mo28 O132 1.683(8) . ?
Mo29 O43 2.322(8) . ?
Mo29 O67 1.882(7) . ?
Mo29 O74 2.085(7) . ?
Mo29 O85 1.883(7) . ?
Mo29 O98 1.923(7) . ?
Mo29 O102 1.664(8) . ?
Mo30 O17 2.300(7) . ?
Mo30 O48 1.979(9) . ?
Mo30 O54 1.875(7) . ?
Mo30 O66 2.087(7) . ?
Mo30 O81 1.885(7) . ?
Mo30 O137 1.700(7) . ?
Mo31 O33 1.776(7) . ?
Mo31 O47 2.417(7) . ?
Mo31 O55 1.799(8) . ?
Mo31 O56 2.061(7) . ?
Mo31 O60 2.150(7) . ?
Mo31 O126 1.702(8) . ?
Mo32 O6 2.410(7) . ?
Mo32 O44 2.105(8) . ?
Mo32 O70 2.038(7) . ?
Mo32 O74 1.788(7) . ?
Mo32 O80 1.791(7) . ?
Mo32 O145 1.695(8) . ?
Mo33 O22 2.289(7) . ?
Mo33 O77 1.881(7) . ?
Mo33 O82 1.930(8) . ?
Mo33 O94 2.100(7) . ?
Mo33 O101 1.868(8) . ?
Mo33 O141 1.693(8) . ?
Mo34 O31 2.282(7) . ?
Mo34 O65 1.957(7) . ?
Mo34 O73 2.105(7) . ?
Mo34 O76 1.872(8) . ?
Mo34 O123 1.879(8) . ?
Mo34 O142 1.699(8) . ?
Mo35 O22 2.291(7) . ?
Mo35 O82 1.931(8) . ?
Mo35 O108 2.090(8) . ?
Mo35 O110 1.888(8) . ?
Mo35 O123 1.871(8) . ?
Mo35 O139 1.680(8) . ?
Mo36 O47 2.428(7) . ?
Mo36 O55 2.082(9) . ?
Mo36 O94 1.785(8) . ?
Mo36 O108 1.798(8) . ?
Mo36 O124 2.078(8) . ?
Mo36 O143 1.688(8) . ?
Sr1 P9 3.720(3) . ?
Sr1 P12 3.744(3) . ?
Sr1 O3 2.652(7) . ?
Sr1 O4 2.686(6) . ?
Sr1 O10 2.580(7) . ?
Sr1 O11 2.671(7) . ?
Sr1 O16 2.686(7) . ?
Sr1 O23 2.557(7) . ?
Sr1 O24 2.582(7) . ?
Sr1 O39 2.572(7) . ?
Sr1 O96 2.873(8) . ?
Sr2 O1 2.686(7) . ?
Sr2 O2 2.650(7) . ?
Sr2 O5 2.682(6) . ?
Sr2 O7 2.599(7) . ?
Sr2 O8 2.585(7) . ?
Sr2 O13 2.666(7) . ?
Sr2 O26 2.583(6) . ?
Sr2 O27 2.588(7) . ?
Sr2 O51 2.881(7) . ?
Cu1 O1W 1.983(11) . ?
Cu1 O2W 1.965(11) . ?
Cu1 O57 1.892(7) . ?
Cu1 O92 1.877(8) . ?
Cu2 N5 1.877(10) . ?
Cu2 N7 1.879(11) . ?
Cu3 N8 1.877(11) . ?
Cu3 N12 1.870(11) . ?
Cu4 N22 1.916(12) . ?
Cu4 N24 1.89(2) . ?
P1 O3 1.514(7) . ?
P1 O4 1.518(7) . ?
P1 O18 1.585(7) . ?
P1 O31 1.532(7) . ?
P2 O8 1.534(7) . ?
P2 O14 1.542(7) . ?
P2 O15 1.596(7) . ?
P2 O49 1.495(7) . ?
P3 O2 1.524(7) . ?
P3 O6 1.571(6) . ?
P3 O13 1.527(7) . ?
P3 O43 1.524(7) . ?
P4 O11 1.519(7) . ?
P4 O16 1.531(7) . ?
P4 O22 1.532(8) . ?
P4 O47 1.582(7) . ?
P5 O19 1.533(7) . ?
P5 O27 1.517(7) . ?
P5 O38 1.564(7) . ?
P5 O57 1.514(7) . ?
P6 O9 1.520(7) . ?
P6 O26 1.507(7) . ?
P6 O63 1.553(7) . ?
P6 O75 1.572(7) . ?
P7 O1 1.526(7) . ?
P7 O5 1.513(7) . ?
P7 O17 1.536(7) . ?
P7 O32 1.575(6) . ?
P8 O23 1.517(7) . ?
P8 O25 1.574(7) . ?
P8 O29 1.532(8) . ?
P8 O92 1.511(8) . ?
P9 O10 1.541(7) . ?
P9 O20 1.601(7) . ?
P9 O36 1.550(8) . ?
P9 O71 1.496(7) . ?
P10 O7 1.533(7) . ?
P10 O64 1.536(7) . ?
P10 O86 1.568(8) . ?
P10 O120 1.499(8) . ?
P11 O24 1.515(7) . ?
P11 O37 1.525(7) . ?
P11 O45 1.557(7) . ?
P11 O116 1.560(7) . ?
P12 O39 1.532(7) . ?
P12 O60 1.563(8) . ?
P12 O61 1.538(8) . ?
P12 O111 1.499(8) . ?
O1W H1WA 0.8551 . ?
O1W H1WB 0.8543 . ?
O2W H2WA 0.8509 . ?
O2W H2WB 0.8508 . ?
N5 C34 1.302(16) . ?
N5 C97 1.389(15) . ?
N7 C3 1.311(17) . ?
N7 C33 1.385(18) . ?
N8 C27 1.320(17) . ?
N8 C43 1.356(17) . ?
N9 H9A 0.8600 . ?
N9 C14 1.371(16) . ?
N9 C36 1.341(17) . ?
N10 H10 0.8600 . ?
N10 C20 1.395(17) . ?
N10 C44 1.318(18) . ?
N11 H11 0.8600 . ?
N11 C3 1.341(18) . ?
N11 C57 1.34(2) . ?
N12 C36 1.325(16) . ?
N12 C82 1.407(15) . ?
N14 H14 0.8600 . ?
N14 C27 1.310(18) . ?
N14 C51 1.36(2) . ?
N18 H18 0.8600 . ?
N18 C7 1.379(17) . ?
N18 C34 1.328(18) . ?
N22 C37 1.372(18) . ?
N22 C44 1.357(18) . ?
N24 C11 1.33(3) . ?
N24 C113 1.40(3) . ?
N37 H37 0.8600 . ?
N37 C11 1.26(3) . ?
N37 C145 1.49(4) . ?
C3 H3 0.9300 . ?
C4 H4 0.9300 . ?
C4 C6 1.367(19) . ?
C4 C9 1.36(2) . ?
C6 H6 0.9300 . ?
C6 C97 1.394(17) . ?
C7 C97 1.396(17) . ?
C7 C99 1.386(19) . ?
C9 H9 0.9300 . ?
C9 C99 1.38(2) . ?
C11 H11A 0.9300 . ?
C13 H13 0.9300 . ?
C13 C82 1.376(17) . ?
C13 C84 1.377(19) . ?
C14 C82 1.397(17) . ?
C14 C83 1.390(18) . ?
C20 C32 1.39(2) . ?
C20 C37 1.362(17) . ?
C22 H22 0.9300 . ?
C22 C83 1.38(2) . ?
C22 C84 1.37(2) . ?
C27 H27 0.9300 . ?
C32 H32 0.9300 . ?
C32 C105 1.35(2) . ?
C33 C57 1.40(2) . ?
C33 C79 1.40(2) . ?
C34 H34 0.9300 . ?
C36 H36 0.9300 . ?
C37 C45 1.407(19) . ?
C41 H41 0.9300 . ?
C41 C45 1.36(2) . ?
C41 C105 1.39(2) . ?
C43 C51 1.39(2) . ?
C43 C53 1.38(2) . ?
C44 H44 0.9300 . ?
C45 H45 0.9300 . ?
C51 C66 1.39(3) . ?
C53 H53 0.9300 . ?
C53 C60 1.37(2) . ?
C57 C80 1.39(3) . ?
C60 H60 0.9300 . ?
C60 C69 1.35(3) . ?
C66 H66 0.9300 . ?
C66 C69 1.39(4) . ?
C69 H69 0.9300 . ?
C79 H79 0.9300 . ?
C79 C101 1.34(3) . ?
C80 H80 0.9300 . ?
C80 C100 1.38(4) . ?
C83 H83 0.9300 . ?
C84 H84 0.9300 . ?
C99 H99 0.9300 . ?
C100 H100 0.9300 . ?
C100 C101 1.37(4) . ?
C101 H101 0.9300 . ?
C105 H105 0.9300 . ?
C113 C114 1.349(8) . ?
C113 C145 1.391(8) . ?
C114 H114 0.9300 . ?
C114 C143 1.332(9) . ?
C143 H143 0.9300 . ?
C143 C146 1.337(9) . ?
C144 H144 0.9300 . ?
C144 C145 1.392(8) . ?
C144 C146 1.354(9) . ?
C146 H146 0.9300 . ?
Cu5 N34 1.86(3) . ?
Cu5 N45 1.86(2) . ?
N32 H32A 0.8600 . ?
N32 C95 1.40(3) . ?
N32 C96 1.27(4) . ?
N34 C94 1.43(3) . ?
N34 C96 1.28(4) . ?
N45 C156 1.38(3) . ?
N45 C157 1.24(3) . ?
N46 H46 0.8600 . ?
N46 C156 1.41(3) . ?
N46 C158 1.20(3) . ?
C90 H90 0.9300 . ?
C90 C91 1.3900 . ?
C90 C95 1.3900 . ?
C91 H91 0.9300 . ?
C91 C92 1.3900 . ?
C92 H92 0.9300 . ?
C92 C93 1.3900 . ?
C93 H93 0.9300 . ?
C93 C94 1.3900 . ?
C94 C95 1.3900 . ?
C96 H96 0.9300 . ?
C156 H156 0.9300 . ?
C157 C158 1.394(8) . ?
C157 C162 1.392(8) . ?
C158 C159 1.387(8) . ?
C159 H159 0.9300 . ?
C159 C160 1.388(8) . ?
C160 H160 0.9300 . ?
C160 C161 1.398(8) . ?
C161 H161 0.9300 . ?
C161 C162 1.392(8) . ?
C162 H162 0.9300 . ?
Cu6 N19 1.896(13) . ?
Cu6 N20 1.880(14) . ?
N17 H17 0.8600 . ?
N17 C10 1.371(17) . ?
N17 C26 1.341(18) . ?
N19 C26 1.359(19) . ?
N19 C29 1.385(18) . ?
N20 C56 1.24(2) . ?
N20 C110 1.454(19) . ?
N36 H36A 0.8600 . ?
N36 C56 1.33(3) . ?
N36 C111 1.43(2) . ?
C10 C17 1.419(19) . ?
C10 C29 1.379(18) . ?
C17 H17A 0.9300 . ?
C17 C52 1.33(2) . ?
C26 H26 0.9300 . ?
C29 C50 1.41(2) . ?
C50 H50 0.9300 . ?
C50 C63 1.35(2) . ?
C52 H52 0.9300 . ?
C52 C63 1.37(2) . ?
C56 H56 0.9300 . ?
C63 H63 0.9300 . ?
C106 H106 0.9300 . ?
C106 C107 1.3900 . ?
C106 C111 1.3900 . ?
C107 H107 0.9300 . ?
C107 C108 1.3900 . ?
C108 H108 0.9300 . ?
C108 C109 1.3900 . ?
C109 H109 0.9300 . ?
C109 C110 1.3900 . ?
C110 C111 1.3900 . ?
Cu7 N28 1.877(16) . ?
Cu7 N31 1.822(18) . ?
N27 H27A 0.8600 . ?
N27 C35 1.34(2) . ?
N27 C78 1.36(2) . ?
N28 C58 1.40(2) . ?
N28 C78 1.28(2) . ?
N29 H29 0.8600 . ?
N29 C68 1.27(3) . ?
N29 C123 1.38(3) . ?
N31 C68 1.25(3) . ?
N31 C124 1.39(2) . ?
C35 C58 1.37(2) . ?
C35 C88 1.43(3) . ?
C58 C89 1.35(2) . ?
C62 H62 0.9300 . ?
C62 C70 1.38(3) . ?
C62 C89 1.40(3) . ?
C68 H68 0.9300 . ?
C70 H70 0.9300 . ?
C70 C88 1.31(2) . ?
C78 H78 0.9300 . ?
C88 H88 0.9300 . ?
C89 H89 0.9300 . ?
C122 H122 0.9300 . ?
C122 C123 1.3900 . ?
C122 C127 1.3900 . ?
C123 C124 1.3900 . ?
C124 C125 1.3900 . ?
C125 H125 0.9300 . ?
C125 C126 1.3900 . ?
C126 H126 0.9300 . ?
C126 C127 1.3900 . ?
C127 H127 0.9300 . ?
Cu8 N13 1.863(11) . ?
Cu8 N33 1.862(10) . ?
N13 C15 1.354(17) . ?
N13 C86 1.331(18) . ?
N21 H21 0.8600 . ?
N21 C21 1.351(18) . ?
N21 C86 1.326(18) . ?
N23 H23 0.8600 . ?
N23 C2 1.346(17) . ?
N23 C23 1.375(17) . ?
N33 C2 1.314(17) . ?
N33 C147 1.431(17) . ?
C2 H2 0.9300 . ?
C15 C21 1.391(17) . ?
C15 C47 1.41(2) . ?
C21 C38 1.37(2) . ?
C23 C42 1.43(2) . ?
C23 C147 1.345(18) . ?
C38 H38 0.9300 . ?
C38 C85 1.40(2) . ?
C42 H42 0.9300 . ?
C42 C67 1.34(2) . ?
C47 H47 0.9300 . ?
C47 C87 1.38(2) . ?
C59 H59 0.9300 . ?
C59 C67 1.38(2) . ?
C59 C148 1.41(2) . ?
C67 H67 0.9300 . ?
C85 H85 0.9300 . ?
C85 C87 1.41(2) . ?
C86 H86 0.9300 . ?
C87 H87 0.9300 . ?
C147 C148 1.37(2) . ?
C148 H148 0.9300 . ?
Cu9 N38 1.868(15) . ?
Cu9 N43 1.89(2) . ?
N26 H26A 0.8600 . ?
N26 C64 1.33(2) . ?
N26 C65 1.39(2) . ?
N38 C54 1.40(2) . ?
N38 C64 1.30(2) . ?
N43 C149 1.34(3) . ?
N43 C150 1.33(3) . ?
N44 H44A 0.8600 . ?
N44 C149 1.32(3) . ?
N44 C152 1.37(3) . ?
C54 C65 1.39(2) . ?
C54 C115 1.41(3) . ?
C64 H64 0.9300 . ?
C65 C116 1.42(3) . ?
C77 H77 0.9300 . ?
C77 C116 1.46(4) . ?
C77 C117 1.35(4) . ?
C115 H115 0.9300 . ?
C115 C117 1.39(4) . ?
C116 H116 0.9300 . ?
C117 H117 0.9300 . ?
C149 H149 0.9300 . ?
C150 C151 1.376(8) . ?
C150 C152 1.416(8) . ?
C151 H151 0.9300 . ?
C151 C155 1.351(9) . ?
C152 C153 1.385(8) . ?
C153 H153 0.9300 . ?
C153 C154 1.353(9) . ?
C154 H154 0.9300 . ?
C154 C155 1.372(9) . ?
C155 H155 0.9300 . ?
N1 H1 0.8600 . ?
N1 C18 1.371(17) . ?
N1 C24 1.291(18) . ?
N16 H16 0.8600 . ?
N16 C24 1.293(19) . ?
N16 C40 1.409(18) . ?
C18 C40 1.406(17) . ?
C18 C55 1.38(2) . ?
C24 H24 0.9300 . ?
C40 C61 1.38(2) . ?
C55 H55 0.9300 . ?
C55 C81 1.32(3) . ?
C61 H61 0.9300 . ?
C61 C112 1.39(3) . ?
C81 H81 0.9300 . ?
C81 C112 1.41(3) . ?
C112 H112 0.9300 . ?
N2 H2A 0.8600 . ?
N2 C1 1.396(15) . ?
N2 C102 1.337(16) . ?
N3 H3A 0.8600 . ?
N3 C8 1.405(16) . ?
N3 C102 1.298(17) . ?
C1 C8 1.400(15) . ?
C1 C28 1.381(17) . ?
C8 C12 1.378(18) . ?
C12 H12 0.9300 . ?
C12 C104 1.38(2) . ?
C28 H28 0.9300 . ?
C28 C103 1.385(18) . ?
C102 H102 0.9300 . ?
C103 H103 0.9300 . ?
C103 C104 1.389(19) . ?
C104 H104 0.9300 . ?
N4 H4A 0.8600 . ?
N4 C16 1.322(16) . ?
N4 C25 1.392(15) . ?
N6 H6A 0.8600 . ?
N6 C16 1.307(18) . ?
N6 C30 1.402(17) . ?
C16 H16A 0.9300 . ?
C19 H19 0.9300 . ?
C19 C30 1.360(19) . ?
C19 C46 1.39(2) . ?
C25 C30 1.392(16) . ?
C25 C31 1.381(18) . ?
C31 H31 0.9300 . ?
C31 C128 1.365(19) . ?
C46 H46A 0.9300 . ?
C46 C128 1.39(2) . ?
C128 H128 0.9300 . ?
N15 H15 0.8600 . ?
N15 C39 1.37(2) . ?
N15 C48 1.33(2) . ?
N25 H25 0.8600 . ?
N25 C48 1.29(2) . ?
N25 C49 1.37(2) . ?
C39 C49 1.39(2) . ?
C39 C120 1.40(2) . ?
C48 H48 0.9300 . ?
C49 C118 1.38(3) . ?
C118 H118 0.9300 . ?
C118 C121 1.43(3) . ?
C119 H119 0.9300 . ?
C119 C120 1.32(4) . ?
C119 C121 1.41(4) . ?
C120 H120 0.9300 . ?
C121 H121 0.9300 . ?
N30 H30 0.8600 . ?
N30 C72 1.36(3) . ?
N30 C98 1.38(3) . ?
N35 H35 0.8600 . ?
N35 C71 1.48(3) . ?
N35 C98 1.32(3) . ?
C71 C72 1.3900 . ?
C71 C76 1.3900 . ?
C72 C73 1.3900 . ?
C73 H73 0.9300 . ?
C73 C74 1.3900 . ?
C74 H74 0.9300 . ?
C74 C75 1.3900 . ?
C75 H75 0.9300 . ?
C75 C76 1.3900 . ?
C76 H76 0.9300 . ?
C98 H98 0.9300 . ?
N39 H39 0.8600 . ?
N39 C132 1.48(6) . ?
N39 C134 1.33(5) . ?
N40 C129 1.19(5) . ?
N40 C132 1.01(9) . ?
C129 C131 1.38(4) . ?
C129 C134 1.38(4) . ?
C130 H130 0.9300 . ?
C130 C133 1.33(4) . ?
C130 C135 1.34(4) . ?
C131 H131 0.9300 . ?
C131 C133 1.44(4) . ?
C132 H132 0.9300 . ?
C133 H133 0.9300 . ?
C134 C135 1.45(4) . ?
C135 H135 0.9300 . ?
N41 H41A 0.8600 . ?
N41 C136 1.42(3) . ?
N41 C137 1.38(3) . ?
N42 H42A 0.8600 . ?
N42 C137 1.39(3) . ?
N42 C138 1.48(3) . ?
C136 C138 1.36(3) . ?
C136 C140 1.37(3) . ?
C137 H137 0.9300 . ?
C138 C142 1.44(3) . ?
C139 H139 0.9300 . ?
C139 C140 1.37(3) . ?
C139 C141 1.52(4) . ?
C140 H140 0.9300 . ?
C141 H141 0.9300 . ?
C141 C142 1.34(3) . ?
C142 H142 0.9300 . ?

loop_
_geom_hbond_atom_site_label_D
_geom_hbond_atom_site_label_H
_geom_hbond_atom_site_label_A
_geom_hbond_distance_DH
_geom_hbond_distance_HA
_geom_hbond_distance_DA
_geom_hbond_angle_DHA
_geom_hbond_site_symmetry_A
_geom_hbond_publ_flag
N23 H23 O105 0.86 2.12 2.896(13) 149.4 . yes
N26 H26A O48 0.86 1.96 2.814(15) 174.9 1_645 yes
N16 H16 O120 0.86 1.98 2.793(15) 156.5 . yes
N2 H2A O49 0.86 1.84 2.619(12) 150.4 . yes
N3 H3A O125 0.86 1.91 2.754(12) 165.4 1_655 yes
N4 H4A O71 0.86 1.83 2.636(12) 154.4 . yes
N6 H6A O129 0.86 1.93 2.758(13) 162.0 1_455 yes
N25 H25 O111 0.86 2.06 2.850(16) 152.4 . yes
N39 H39 O65 0.86 2.01 2.87(4) 178.5 1_565 yes
N42 H42A O65 0.86 1.91 2.75(2) 164.6 1_565 yes

loop_
_geom_torsion_atom_site_label_1
_geom_torsion_atom_site_label_2
_geom_torsion_atom_site_label_3
_geom_torsion_atom_site_label_4
_geom_torsion
_geom_torsion_site_symmetry_1
_geom_torsion_site_symmetry_2
_geom_torsion_site_symmetry_3
_geom_torsion_site_symmetry_4
_geom_torsion_publ_flag
Sr1 P9 O10 Mo27 147.5(8) . . . . ?
Sr1 P9 O20 Mo12 -94.8(4) . . . . ?
Sr1 P9 O20 Mo14 110.8(5) . . . . ?
Sr1 P9 O36 Mo6 -71.8(6) . . . . ?
Sr1 P12 O39 Mo16 148.5(8) . . . . ?
Sr1 P12 O60 Mo25 -93.8(4) . . . . ?
Sr1 P12 O60 Mo31 110.2(5) . . . . ?
Sr1 P12 O61 Mo22 -69.7(6) . . . . ?
Cu2 N5 C34 N18 -178.2(13) . . . . ?
Cu2 N5 C97 C6 -4(3) . . . . ?
Cu2 N5 C97 C7 176.0(11) . . . . ?
Cu2 N7 C3 N11 -177.4(10) . . . . ?
Cu2 N7 C33 C57 177.6(13) . . . . ?
Cu2 N7 C33 C79 -2(3) . . . . ?
Cu3 N8 C27 N14 -179.9(12) . . . . ?
Cu3 N8 C43 C51 179.1(13) . . . . ?
Cu3 N8 C43 C53 3(3) . . . . ?
Cu3 N12 C36 N9 -178.2(12) . . . . ?
Cu3 N12 C82 C13 -3(2) . . . . ?
Cu3 N12 C82 C14 176.5(10) . . . . ?
Cu4 N22 C37 C20 -168.7(11) . . . . ?
Cu4 N22 C37 C45 11(3) . . . . ?
Cu4 N22 C44 N10 169.1(11) . . . . ?
Cu4 N24 C11 N37 179.3(11) . . . . ?
Cu4 N24 C113 C114 0.1(16) . . . . ?
Cu4 N24 C113 C145 -179.2(12) . . . . ?
O1 Mo4 O41 Mo23 -15.6(11) . . . . ?
O1 P7 O5 Mo8 -179.6(4) . . . . ?
O1 P7 O5 Sr2 5.7(4) . . . . ?
O1 P7 O17 Mo23 49.9(6) . . . . ?
O1 P7 O17 Mo30 -170.0(4) . . . . ?
O1 P7 O32 Mo15 -6.5(6) . . . . ?
O1 P7 O32 Mo19 122.9(5) . . . . ?
O1 P7 O32 Mo20 -121.8(4) . . . . ?
O1W Cu1 O57 P5 71.7(8) . . . . ?
O1W Cu1 O92 P8 114.5(8) . . . . ?
O2 P3 O6 Mo3 -123.2(4) . . . . ?
O2 P3 O6 Mo11 3.9(6) . . . . ?
O2 P3 O6 Mo32 118.7(4) . . . . ?
O2 P3 O13 Mo5 -177.6(4) . . . . ?
O2 P3 O13 Sr2 -5.4(4) . . . . ?
O2 P3 O43 Mo18 170.9(4) . . . . ?
O2 P3 O43 Mo29 -49.1(6) . . . . ?
O2W Cu1 O57 P5 -106.9(7) . . . . ?
O2W Cu1 O92 P8 -66.9(8) . . . . ?
O3 Mo6 O50 Mo24 -61(2) . . . . ?
O3 P1 O4 Mo7 178.1(4) . . . . ?
O3 P1 O4 Sr1 4.8(4) . . . . ?
O3 P1 O18 Mo13 123.7(5) . . . . ?
O3 P1 O18 Mo14 -4.5(6) . . . . ?
O3 P1 O18 Mo26 -119.4(4) . . . . ?
O3 P1 O31 Mo28 -170.4(4) . . . . ?
O3 P1 O31 Mo34 48.7(6) . . . . ?
O4 Mo7 O35 Mo22 59(2) . . . . ?
O4 Mo7 O95 Mo28 15.5(11) . . . . ?
O4 P1 O3 Mo6 179.5(5) . . . . ?
O4 P1 O3 Sr1 -4.9(4) . . . . ?
O4 P1 O18 Mo13 5.1(6) . . . . ?
O4 P1 O18 Mo14 -123.1(5) . . . . ?
O4 P1 O18 Mo26 122.1(4) . . . . ?
O4 P1 O31 Mo28 -50.0(6) . . . . ?
O4 P1 O31 Mo34 169.2(4) . . . . ?
O5 Mo8 O54 Mo30 20.4(11) . . . . ?
O5 P7 O1 Mo4 -176.9(4) . . . . ?
O5 P7 O1 Sr2 -5.7(4) . . . . ?
O5 P7 O17 Mo23 169.9(4) . . . . ?
O5 P7 O17 Mo30 -50.0(6) . . . . ?
O5 P7 O32 Mo15 -124.5(5) . . . . ?
O5 P7 O32 Mo19 4.8(6) . . . . ?
O5 P7 O32 Mo20 120.1(4) . . . . ?
O6 Mo3 O44 Mo32 6.9(4) . . . . ?
O6 Mo3 O62 Mo5 54.6(8) . . . . ?
O6 Mo11 O30 Mo2 -52.7(8) . . . . ?
O6 Mo11 O70 Mo32 -9.3(4) . . . . ?
O6 Mo32 O74 Mo29 61.5(6) . . . . ?
O6 Mo32 O80 Mo18 -69.0(6) . . . . ?
O6 P3 O2 Mo2 -60.4(6) . . . . ?
O6 P3 O2 Sr2 125.0(3) . . . . ?
O6 P3 O13 Mo5 62.7(6) . . . . ?
O6 P3 O13 Sr2 -125.1(3) . . . . ?
O6 P3 O43 Mo18 -69.3(6) . . . . ?
O6 P3 O43 Mo29 70.8(5) . . . . ?
O7 P10 O64 Mo8 94.9(7) . . . . ?
O7 P10 O86 Mo17 63.1(5) . . . . ?
O7 P10 O86 Mo19 -142.4(6) . . . . ?
O8 Mo10 O51 Mo9 137.3(17) . . . . ?
O8 Mo10 O51 Sr2 -38.2(2) . . . . ?
O8 P2 O14 Mo2 94.8(7) . . . . ?
O8 P2 O15 Mo1 63.8(5) . . . . ?
O8 P2 O15 Mo11 -143.3(5) . . . . ?
O9 Mo4 O41 Mo23 11.9(18) . . . . ?
O9 P6 O26 Mo9 -166.8(4) . . . . ?
O9 P6 O26 Sr2 49.5(6) . . . . ?
O9 P6 O63 Mo15 13.3(7) . . . . ?
O9 P6 O63 Mo17 176.4(4) . . . . ?
O10 P9 O20 Mo12 -62.7(5) . . . . ?
O10 P9 O20 Mo14 142.9(5) . . . . ?
O10 P9 O36 Mo6 -94.5(7) . . . . ?
O11 Mo22 O35 Mo7 -59(2) . . . . ?
O11 Mo22 O101 Mo33 -17.9(12) . . . . ?
O11 P4 O16 Mo24 177.6(4) . . . . ?
O11 P4 O16 Sr1 5.5(4) . . . . ?
O11 P4 O22 Mo33 49.1(6) . . . . ?
O11 P4 O22 Mo35 -170.0(4) . . . . ?
O11 P4 O47 Mo21 123.8(5) . . . . ?
O11 P4 O47 Mo31 -5.1(6) . . . . ?
O11 P4 O47 Mo36 -120.8(4) . . . . ?
O12 Mo1 O21 Mo10 1.1(14) . . . . ?
O12 Mo3 O44 Mo32 78.7(4) . . . . ?
O12 Mo3 O62 Mo5 13.9(13) . . . . ?
O12 Mo11 O30 Mo2 -12.8(12) . . . . ?
O12 Mo11 O70 Mo32 -80.1(4) . . . . ?
O13 Mo5 O58 Mo18 -10.9(11) . . . . ?
O13 P3 O2 Mo2 -179.9(4) . . . . ?
O13 P3 O2 Sr2 5.4(4) . . . . ?
O13 P3 O6 Mo3 -4.8(6) . . . . ?
O13 P3 O6 Mo11 122.3(4) . . . . ?
O13 P3 O6 Mo32 -122.9(4) . . . . ?
O13 P3 O43 Mo18 50.6(6) . . . . ?
O13 P3 O43 Mo29 -169.3(4) . . . . ?
O14 P2 O8 Mo10 168.1(4) . . . . ?
O14 P2 O8 Sr2 -43.7(5) . . . . ?
O14 P2 O15 Mo1 -179.7(4) . . . . ?
O14 P2 O15 Mo11 -26.9(6) . . . . ?
O15 Mo1 O21 Mo10 -39.9(10) . . . . ?
O15 Mo11 O30 Mo2 30.7(8) . . . . ?
O15 Mo11 O70 Mo32 -29.4(10) . . . . ?
O15 P2 O8 Mo10 -75.1(5) . . . . ?
O15 P2 O8 Sr2 73.1(5) . . . . ?
O15 P2 O14 Mo2 -19.6(7) . . . . ?
O16 Mo24 O50 Mo6 63(2) . . . . ?
O16 Mo24 O110 Mo35 16.4(12) . . . . ?
O16 P4 O11 Mo22 -179.7(4) . . . . ?
O16 P4 O11 Sr1 -5.6(4) . . . . ?
O16 P4 O22 Mo33 169.4(4) . . . . ?
O16 P4 O22 Mo35 -49.8(6) . . . . ?
O16 P4 O47 Mo21 5.8(6) . . . . ?
O16 P4 O47 Mo31 -123.0(5) . . . . ?
O16 P4 O47 Mo36 121.3(4) . . . . ?
O17 Mo23 O41 Mo4 13.7(11) . . . . ?
O17 Mo23 O48 Mo30 1.1(4) . . . . ?
O17 Mo30 O54 Mo8 -17.1(11) . . . . ?
O17 Mo30 O81 Mo18 -47(3) . . . . ?
O17 P7 O1 Mo4 -55.0(6) . . . . ?
O17 P7 O1 Sr2 116.2(3) . . . . ?
O17 P7 O5 Mo8 58.4(6) . . . . ?
O17 P7 O5 Sr2 -116.3(3) . . . . ?
O17 P7 O32 Mo15 114.2(5) . . . . ?
O17 P7 O32 Mo19 -116.4(5) . . . . ?
O17 P7 O32 Mo20 -1.1(5) . . . . ?
O18 Mo13 O69 Mo26 -8.1(4) . . . . ?
O18 Mo13 O72 Mo7 -50.9(8) . . . . ?
O18 Mo14 O68 Mo6 53.8(8) . . . . ?
O18 Mo14 O79 Mo26 8.1(4) . . . . ?
O18 Mo26 O73 Mo34 -62.7(6) . . . . ?
O18 Mo26 O88 Mo28 63.7(7) . . . . ?
O18 P1 O3 Mo6 60.4(6) . . . . ?
O18 P1 O3 Sr1 -124.0(3) . . . . ?
O18 P1 O4 Mo7 -62.2(6) . . . . ?
O18 P1 O4 Sr1 124.5(3) . . . . ?
O18 P1 O31 Mo28 69.4(5) . . . . ?
O18 P1 O31 Mo34 -71.4(5) . . . . ?
O19 Mo5 O58 Mo18 19.2(18) . . . . ?
O19 P5 O27 Mo10 -167.9(5) . . . . ?
O19 P5 O27 Sr2 50.3(6) . . . . ?
O19 P5 O38 Mo1 177.5(4) . . . . ?
O19 P5 O38 Mo3 18.8(7) . . . . ?
O19 P5 O57 Cu1 -115.2(7) . . . . ?
O20 Mo12 O34 Mo27 38.5(10) . . . . ?
O20 Mo14 O68 Mo6 -29.9(8) . . . . ?
O20 Mo14 O79 Mo26 26.2(11) . . . . ?
O20 P9 O10 Mo27 74.3(5) . . . . ?
O20 P9 O10 Sr1 -73.2(5) . . . . ?
O20 P9 O36 Mo6 20.6(8) . . . . ?
O21 Mo10 O51 Mo9 177.9(13) . . . . ?
O21 Mo10 O51 Sr2 2.4(8) . . . . ?
O22 Mo33 O77 Mo28 44(3) . . . . ?
O22 Mo33 O101 Mo22 14.5(12) . . . . ?
O22 Mo35 O110 Mo24 -14.4(12) . . . . ?
O22 P4 O11 Mo22 -57.5(6) . . . . ?
O22 P4 O11 Sr1 116.7(3) . . . . ?
O22 P4 O16 Mo24 54.9(6) . . . . ?
O22 P4 O16 Sr1 -117.1(3) . . . . ?
O22 P4 O47 Mo21 -114.7(5) . . . . ?
O22 P4 O47 Mo31 116.5(5) . . . . ?
O22 P4 O47 Mo36 0.8(5) . . . . ?
O23 P8 O25 Mo12 63.4(5) . . . . ?
O23 P8 O25 Mo13 -140.2(5) . . . . ?
O23 P8 O29 Mo7 92.7(6) . . . . ?
O23 P8 O92 Cu1 -128.1(7) . . . . ?
O24 Mo16 O96 Mo27 142.8(17) . . . . ?
O24 Mo16 O96 Sr1 -38.8(2) . . . . ?
O24 P11 O37 Mo24 91.6(7) . . . . ?
O24 P11 O45 Mo21 -141.0(6) . . . . ?
O24 P11 O45 Mo25 57.1(5) . . . . ?
O25 Mo12 O34 Mo27 -43.9(10) . . . . ?
O25 Mo13 O69 Mo26 -28.1(10) . . . . ?
O25 Mo13 O72 Mo7 32.8(8) . . . . ?
O25 P8 O23 Mo27 -72.2(5) . . . . ?
O25 P8 O23 Sr1 70.5(5) . . . . ?
O25 P8 O29 Mo7 -26.6(7) . . . . ?
O25 P8 O92 Cu1 -9.0(8) . . . . ?
O26 P6 O9 Mo4 -89.9(6) . . . . ?
O26 P6 O63 Mo15 139.4(5) . . . . ?
O26 P6 O63 Mo17 -57.5(5) . . . . ?
O27 Mo10 O51 Mo9 -144.8(18) . . . . ?
O27 Mo10 O51 Sr2 39.7(2) . . . . ?
O27 P5 O19 Mo5 -91.5(6) . . . . ?
O27 P5 O38 Mo1 -60.7(5) . . . . ?
O27 P5 O38 Mo3 140.6(5) . . . . ?
O27 P5 O57 Cu1 124.3(7) . . . . ?
O28 Mo8 O54 Mo30 -61.9(11) . . . . ?
O28 Mo19 O78 Mo20 72.3(5) . . . . ?
O29 Mo7 O35 Mo22 138(2) . . . . ?
O29 Mo7 O95 Mo28 -9.0(18) . . . . ?
O29 P8 O23 Mo27 166.7(4) . . . . ?
O29 P8 O23 Sr1 -50.6(6) . . . . ?
O29 P8 O25 Mo12 -176.5(4) . . . . ?
O29 P8 O25 Mo13 -20.2(7) . . . . ?
O29 P8 O92 Cu1 112.3(7) . . . . ?
O30 Mo11 O70 Mo32 73.4(5) . . . . ?
O31 Mo28 O77 Mo33 -44(3) . . . . ?
O31 Mo28 O95 Mo7 -13.6(11) . . . . ?
O31 Mo34 O76 Mo6 13.4(12) . . . . ?
O31 P1 O3 Mo6 -58.3(6) . . . . ?
O31 P1 O3 Sr1 117.4(3) . . . . ?
O31 P1 O4 Mo7 56.2(6) . . . . ?
O31 P1 O4 Sr1 -117.1(3) . . . . ?
O31 P1 O18 Mo13 -115.7(5) . . . . ?
O31 P1 O18 Mo14 116.1(5) . . . . ?
O31 P1 O18 Mo26 1.3(5) . . . . ?
O32 Mo15 O83 Mo4 52.2(7) . . . . ?
O32 Mo15 O91 Mo20 8.9(4) . . . . ?
O32 Mo19 O28 Mo8 -53.1(9) . . . . ?
O32 Mo19 O78 Mo20 -9.4(4) . . . . ?
O32 Mo20 O66 Mo30 62.9(7) . . . . ?
O32 Mo20 O84 Mo23 -64.9(6) . . . . ?
O32 P7 O1 Mo4 63.6(6) . . . . ?
O32 P7 O1 Sr2 -125.2(3) . . . . ?
O32 P7 O5 Mo8 -60.9(6) . . . . ?
O32 P7 O5 Sr2 124.4(3) . . . . ?
O32 P7 O17 Mo23 -69.4(6) . . . . ?
O32 P7 O17 Mo30 70.7(5) . . . . ?
O33 Mo22 O35 Mo7 -70(3) . . . . ?
O33 Mo22 O101 Mo33 64.8(12) . . . . ?
O33 Mo31 O55 Mo36 -72.2(5) . . . . ?
O35 Mo7 O95 Mo28 101.0(11) . . . . ?
O35 Mo22 O101 Mo33 -102.7(12) . . . . ?
O36 Mo6 O50 Mo24 -138(2) . . . . ?
O36 P9 O10 Mo27 -168.7(4) . . . . ?
O36 P9 O10 Sr1 43.8(6) . . . . ?
O36 P9 O20 Mo12 -179.7(4) . . . . ?
O36 P9 O20 Mo14 25.9(7) . . . . ?
O37 Mo24 O50 Mo6 141(2) . . . . ?
O37 Mo24 O110 Mo35 -10.4(19) . . . . ?
O37 P11 O24 Mo16 167.4(4) . . . . ?
O37 P11 O24 Sr1 -49.8(6) . . . . ?
O37 P11 O45 Mo21 -14.5(7) . . . . ?
O37 P11 O45 Mo25 -176.3(4) . . . . ?
O38 Mo1 O21 Mo10 43.1(10) . . . . ?
O38 Mo3 O44 Mo32 27.2(10) . . . . ?
O38 Mo3 O62 Mo5 -29.5(8) . . . . ?
O38 P5 O19 Mo5 29.4(7) . . . . ?
O38 P5 O27 Mo10 70.3(6) . . . . ?
O38 P5 O27 Sr2 -71.5(5) . . . . ?
O38 P5 O57 Cu1 5.1(8) . . . . ?
O39 Mo16 O96 Mo27 -140.4(17) . . . . ?
O39 Mo16 O96 Sr1 38.1(2) . . . . ?
O39 P12 O60 Mo25 -63.5(5) . . . . ?
O39 P12 O60 Mo31 140.5(6) . . . . ?
O39 P12 O61 Mo22 -91.9(7) . . . . ?
O41 Mo23 O48 Mo30 11.3(10) . . . . ?
O42 Mo15 O83 Mo4 9.5(12) . . . . ?
O42 Mo15 O91 Mo20 80.0(5) . . . . ?
O42 Mo17 O40 Mo9 2.3(15) . . . . ?
O42 Mo19 O28 Mo8 -13.2(14) . . . . ?
O42 Mo19 O78 Mo20 -80.4(4) . . . . ?
O43 Mo18 O81 Mo30 45(3) . . . . ?
O43 Mo29 O67 Mo2 -15.7(11) . . . . ?
O43 P3 O2 Mo2 57.6(6) . . . . ?
O43 P3 O2 Sr2 -117.1(3) . . . . ?
O43 P3 O6 Mo3 116.3(5) . . . . ?
O43 P3 O6 Mo11 -116.5(5) . . . . ?
O43 P3 O6 Mo32 -1.7(5) . . . . ?
O43 P3 O13 Mo5 -55.5(6) . . . . ?
O43 P3 O13 Sr2 116.7(3) . . . . ?
O44 Mo3 O62 Mo5 129.1(8) . . . . ?
O44 Mo32 O74 Mo29 75.3(11) . . . . ?
O44 Mo32 O80 Mo18 -140.0(6) . . . . ?
O45 Mo21 O87 Mo24 32.4(8) . . . . ?
O45 Mo21 O124 Mo36 -29.8(12) . . . . ?
O45 Mo25 O53 Mo16 -42.9(11) . . . . ?
O45 P11 O24 Mo16 -67.7(6) . . . . ?
O45 P11 O24 Sr1 75.2(5) . . . . ?
O45 P11 O37 Mo24 -32.7(7) . . . . ?
O46 Mo12 O34 Mo27 -2.2(14) . . . . ?
O46 Mo13 O69 Mo26 -80.2(4) . . . . ?
O46 Mo13 O72 Mo7 -7.1(14) . . . . ?
O46 Mo14 O68 Mo6 14.4(12) . . . . ?
O46 Mo14 O79 Mo26 78.6(5) . . . . ?
O47 Mo21 O87 Mo24 -51.7(8) . . . . ?
O47 Mo21 O124 Mo36 -8.7(4) . . . . ?
O47 Mo31 O33 Mo22 53.1(9) . . . . ?
O47 Mo31 O55 Mo36 9.8(4) . . . . ?
O47 Mo36 O94 Mo33 -64.4(7) . . . . ?
O47 Mo36 O108 Mo35 64.9(7) . . . . ?
O47 P4 O11 Mo22 61.3(6) . . . . ?
O47 P4 O11 Sr1 -124.6(3) . . . . ?
O47 P4 O16 Mo24 -63.1(6) . . . . ?
O47 P4 O16 Sr1 124.8(3) . . . . ?
O47 P4 O22 Mo33 -71.2(5) . . . . ?
O47 P4 O22 Mo35 69.6(5) . . . . ?
O48 Mo23 O41 Mo4 3.9(17) . . . . ?
O48 Mo30 O54 Mo8 -7.0(17) . . . . ?
O48 Mo30 O81 Mo18 -118(3) . . . . ?
O49 P2 O8 Mo10 43.8(6) . . . . ?
O49 P2 O8 Sr2 -168.0(4) . . . . ?
O49 P2 O14 Mo2 -140.4(6) . . . . ?
O49 P2 O15 Mo1 -57.3(5) . . . . ?
O49 P2 O15 Mo11 95.5(6) . . . . ?
O50 Mo24 O110 Mo35 101.4(12) . . . . ?
O52 Mo5 O58 Mo18 -96.7(12) . . . . ?
O52 Mo8 O54 Mo30 104.5(11) . . . . ?
O53 Mo16 O96 Sr1 -1.2(8) . . . . ?
O54 Mo30 O81 Mo18 38(3) . . . . ?
O55 Mo31 O33 Mo22 126.7(9) . . . . ?
O55 Mo36 O94 Mo33 -134.5(7) . . . . ?
O55 Mo36 O108 Mo35 83.7(10) . . . . ?
O56 Mo21 O87 Mo24 -8.4(13) . . . . ?
O56 Mo21 O124 Mo36 -80.3(5) . . . . ?
O56 Mo25 O53 Mo16 -0.8(15) . . . . ?
O56 Mo31 O33 Mo22 12.9(15) . . . . ?
O56 Mo31 O55 Mo36 81.0(4) . . . . ?
O57 P5 O19 Mo5 148.6(6) . . . . ?
O57 P5 O27 Mo10 -49.0(6) . . . . ?
O57 P5 O27 Sr2 169.2(4) . . . . ?
O57 P5 O38 Mo1 58.9(5) . . . . ?
O57 P5 O38 Mo3 -99.8(6) . . . . ?
O58 Mo18 O81 Mo30 -39(3) . . . . ?
O59 Mo4 O41 Mo23 -101.1(11) . . . . ?
O60 Mo25 O53 Mo16 40.9(11) . . . . ?
O60 Mo31 O33 Mo22 -30.8(9) . . . . ?
O60 Mo31 O55 Mo36 30.9(10) . . . . ?
O60 P12 O39 Mo16 75.8(6) . . . . ?
O60 P12 O39 Sr1 -72.7(6) . . . . ?
O60 P12 O61 Mo22 24.0(8) . . . . ?
O61 Mo22 O35 Mo7 -136(2) . . . . ?
O61 Mo22 O101 Mo33 2.8(18) . . . . ?
O61 P12 O39 Mo16 -165.8(5) . . . . ?
O61 P12 O39 Sr1 45.8(6) . . . . ?
O61 P12 O60 Mo25 178.8(4) . . . . ?
O61 P12 O60 Mo31 22.9(7) . . . . ?
O62 Mo3 O44 Mo32 -74.7(4) . . . . ?
O62 Mo5 O58 Mo18 71.2(12) . . . . ?
O63 Mo15 O83 Mo4 -31.6(7) . . . . ?
O63 Mo15 O91 Mo20 30.5(11) . . . . ?
O63 Mo17 O40 Mo9 44.4(11) . . . . ?
O63 P6 O9 Mo4 34.3(7) . . . . ?
O63 P6 O26 Mo9 68.6(6) . . . . ?
O63 P6 O26 Sr2 -75.1(5) . . . . ?
O64 Mo8 O54 Mo30 2.6(18) . . . . ?
O64 P10 O7 Mo9 167.7(4) . . . . ?
O64 P10 O7 Sr2 -46.5(6) . . . . ?
O64 P10 O86 Mo17 -179.0(4) . . . . ?
O64 P10 O86 Mo19 -24.6(7) . . . . ?
O65 Mo28 O77 Mo33 -115(3) . . . . ?
O65 Mo28 O95 Mo7 -3.4(17) . . . . ?
O65 Mo34 O76 Mo6 -1.3(18) . . . . ?
O66 Mo20 O84 Mo23 22.1(7) . . . . ?
O66 Mo30 O54 Mo8 61.8(11) . . . . ?
O66 Mo30 O81 Mo18 -60(3) . . . . ?
O68 Mo6 O50 Mo24 -66(3) . . . . ?
O68 Mo14 O79 Mo26 -75.1(5) . . . . ?
O69 Mo13 O72 Mo7 -125.3(8) . . . . ?
O69 Mo26 O73 Mo34 -78.9(10) . . . . ?
O69 Mo26 O88 Mo28 133.6(7) . . . . ?
O70 Mo11 O30 Mo2 -125.4(8) . . . . ?
O70 Mo32 O74 Mo29 132.7(6) . . . . ?
O70 Mo32 O80 Mo18 -88.8(9) . . . . ?
O71 P9 O10 Mo27 -44.8(6) . . . . ?
O71 P9 O10 Sr1 167.7(4) . . . . ?
O71 P9 O20 Mo12 58.8(5) . . . . ?
O71 P9 O20 Mo14 -95.6(6) . . . . ?
O71 P9 O36 Mo6 140.8(6) . . . . ?
O72 Mo7 O35 Mo22 74(3) . . . . ?
O72 Mo7 O95 Mo28 -67.0(11) . . . . ?
O72 Mo13 O69 Mo26 74.8(5) . . . . ?
O73 Mo26 O88 Mo28 -23.2(7) . . . . ?
O73 Mo34 O76 Mo6 -66.4(12) . . . . ?
O74 Mo29 O67 Mo2 63.3(11) . . . . ?
O74 Mo32 O80 Mo18 18.2(6) . . . . ?
O75 P6 O9 Mo4 152.6(5) . . . . ?
O75 P6 O26 Mo9 -48.3(6) . . . . ?
O75 P6 O26 Sr2 168.0(4) . . . . ?
O75 P6 O63 Mo15 -105.0(6) . . . . ?
O75 P6 O63 Mo17 58.2(5) . . . . ?
O76 Mo6 O50 Mo24 22(2) . . . . ?
O77 Mo28 O95 Mo7 -102.2(11) . . . . ?
O77 Mo33 O101 Mo22 103.7(12) . . . . ?
O78 Mo19 O28 Mo8 -126.5(9) . . . . ?
O78 Mo20 O66 Mo30 133.0(7) . . . . ?
O78 Mo20 O84 Mo23 -83.2(10) . . . . ?
O79 Mo14 O68 Mo6 126.5(8) . . . . ?
O79 Mo26 O73 Mo34 -132.9(6) . . . . ?
O79 Mo26 O88 Mo28 78.1(11) . . . . ?
O80 Mo18 O81 Mo30 38(4) . . . . ?
O80 Mo32 O74 Mo29 -22.6(7) . . . . ?
O81 Mo30 O54 Mo8 -105.0(11) . . . . ?
O82 Mo33 O77 Mo28 116(3) . . . . ?
O82 Mo33 O101 Mo22 1.3(17) . . . . ?
O82 Mo35 O110 Mo24 -5.2(18) . . . . ?
O83 Mo4 O41 Mo23 66.4(11) . . . . ?
O83 Mo15 O91 Mo20 -73.0(5) . . . . ?
O84 Mo20 O66 Mo30 -23.4(7) . . . . ?
O84 Mo23 O41 Mo4 -65.1(11) . . . . ?
O84 Mo23 O48 Mo30 81.3(4) . . . . ?
O85 Mo23 O41 Mo4 102.1(11) . . . . ?
O85 Mo23 O48 Mo30 -86.0(5) . . . . ?
O85 Mo29 O67 Mo2 -102.8(11) . . . . ?
O86 Mo17 O40 Mo9 -39.2(11) . . . . ?
O86 Mo19 O28 Mo8 30.6(9) . . . . ?
O86 Mo19 O78 Mo20 -28.9(10) . . . . ?
O86 P10 O7 Mo9 -73.4(5) . . . . ?
O86 P10 O7 Sr2 72.4(5) . . . . ?
O86 P10 O64 Mo8 -21.5(8) . . . . ?
O87 Mo21 O124 Mo36 74.5(5) . . . . ?
O87 Mo24 O50 Mo6 81(3) . . . . ?
O87 Mo24 O110 Mo35 -66.0(12) . . . . ?
O88 Mo26 O73 Mo34 23.3(7) . . . . ?
O88 Mo28 O77 Mo33 -50(4) . . . . ?
O88 Mo28 O95 Mo7 65.3(11) . . . . ?
O89 Mo11 O30 Mo2 129.1(8) . . . . ?
O89 Mo11 O70 Mo32 -179.5(4) . . . . ?
O90 Mo1 O21 Mo10 -127.0(10) . . . . ?
O91 Mo15 O83 Mo4 126.8(7) . . . . ?
O91 Mo20 O66 Mo30 77.5(12) . . . . ?
O91 Mo20 O84 Mo23 -135.5(6) . . . . ?
O92 P8 O23 Mo27 47.7(6) . . . . ?
O92 P8 O23 Sr1 -169.5(4) . . . . ?
O92 P8 O25 Mo12 -56.9(5) . . . . ?
O92 P8 O25 Mo13 99.4(6) . . . . ?
O92 P8 O29 Mo7 -147.1(6) . . . . ?
O93 Mo3 O44 Mo32 178.3(4) . . . . ?
O93 Mo3 O62 Mo5 -125.3(8) . . . . ?
O94 Mo33 O77 Mo28 50(4) . . . . ?
O94 Mo33 O101 Mo22 -64.5(12) . . . . ?
O94 Mo36 O108 Mo35 -21.2(8) . . . . ?
O95 Mo7 O35 Mo22 -25(2) . . . . ?
O95 Mo28 O77 Mo33 41(3) . . . . ?
O97 Mo4 O41 Mo23 157.3(11) . . . . ?
O98 Mo18 O81 Mo30 117(3) . . . . ?
O98 Mo29 O67 Mo2 -4.0(16) . . . . ?
O99 Mo1 O21 Mo10 125.8(10) . . . . ?
O100 Mo12 O34 Mo27 -127.2(10) . . . . ?
O101 Mo22 O35 Mo7 25(2) . . . . ?
O101 Mo33 O77 Mo28 -41(3) . . . . ?
O102 Mo29 O67 Mo2 156.9(11) . . . . ?
O103 Mo5 O58 Mo18 161.7(11) . . . . ?
O104 Mo17 O40 Mo9 129.6(11) . . . . ?
O105 Mo13 O69 Mo26 -178.3(4) . . . . ?
O105 Mo13 O72 Mo7 129.8(8) . . . . ?
O106 Mo14 O68 Mo6 -128.8(8) . . . . ?
O106 Mo14 O79 Mo26 178.3(5) . . . . ?
O107 Mo15 O83 Mo4 -128.9(8) . . . . ?
O107 Mo15 O91 Mo20 179.5(5) . . . . ?
O108 Mo35 O110 Mo24 64.8(12) . . . . ?
O108 Mo36 O94 Mo33 21.7(8) . . . . ?
O109 Mo23 O41 Mo4 -156.7(11) . . . . ?
O109 Mo23 O48 Mo30 171.9(5) . . . . ?
O110 Mo24 O50 Mo6 -22(3) . . . . ?
O111 P12 O39 Mo16 -45.3(7) . . . . ?
O111 P12 O39 Sr1 166.3(5) . . . . ?
O111 P12 O60 Mo25 59.2(6) . . . . ?
O111 P12 O60 Mo31 -96.8(7) . . . . ?
O111 P12 O61 Mo22 144.8(6) . . . . ?
O113 Mo7 O35 Mo22 -128(2) . . . . ?
O113 Mo7 O95 Mo28 -158.0(11) . . . . ?
O115 Mo8 O54 Mo30 -156.4(11) . . . . ?
O116 P11 O24 Mo16 48.5(6) . . . . ?
O116 P11 O24 Sr1 -168.7(4) . . . . ?
O116 P11 O37 Mo24 -150.4(6) . . . . ?
O116 P11 O45 Mo21 103.5(6) . . . . ?
O116 P11 O45 Mo25 -58.3(6) . . . . ?
O117 Mo10 O51 Mo9 44.9(18) . . . . ?
O117 Mo10 O51 Sr2 -130.6(3) . . . . ?
O118 Mo22 O35 Mo7 126(2) . . . . ?
O118 Mo22 O101 Mo33 158.7(12) . . . . ?
O119 Mo24 O50 Mo6 -124(2) . . . . ?
O119 Mo24 O110 Mo35 -157.5(12) . . . . ?
O120 P10 O7 Mo9 47.6(6) . . . . ?
O120 P10 O7 Sr2 -166.5(4) . . . . ?
O120 P10 O64 Mo8 -143.8(6) . . . . ?
O120 P10 O86 Mo17 -58.0(6) . . . . ?
O120 P10 O86 Mo19 96.5(7) . . . . ?
O121 Mo20 O66 Mo30 -129.4(7) . . . . ?
O121 Mo20 O84 Mo23 127.5(6) . . . . ?
O122 Mo10 O51 Mo9 -58.7(18) . . . . ?
O122 Mo10 O51 Sr2 125.8(3) . . . . ?
O123 Mo34 O76 Mo6 101.7(13) . . . . ?
O123 Mo35 O110 Mo24 -101.9(12) . . . . ?
O124 Mo21 O87 Mo24 -126.1(8) . . . . ?
O124 Mo36 O94 Mo33 -78.9(12) . . . . ?
O124 Mo36 O108 Mo35 135.0(7) . . . . ?
O125 Mo17 O40 Mo9 -123.9(11) . . . . ?
O126 Mo31 O33 Mo22 -127.1(9) . . . . ?
O126 Mo31 O55 Mo36 179.8(4) . . . . ?
O127 Mo19 O28 Mo8 127.7(9) . . . . ?
O127 Mo19 O78 Mo20 -179.8(4) . . . . ?
O128 Mo25 O53 Mo16 -127.2(11) . . . . ?
O129 Mo25 O53 Mo16 125.9(11) . . . . ?
O131 Mo16 O96 Mo27 55.8(17) . . . . ?
O131 Mo16 O96 Sr1 -125.8(4) . . . . ?
O132 Mo28 O77 Mo33 144(3) . . . . ?
O132 Mo28 O95 Mo7 157.0(11) . . . . ?
O133 Mo12 O34 Mo27 125.0(11) . . . . ?
O135 Mo21 O87 Mo24 130.3(8) . . . . ?
O135 Mo21 O124 Mo36 -179.1(5) . . . . ?
O136 Mo6 O50 Mo24 123(2) . . . . ?
O137 Mo30 O54 Mo8 153.8(11) . . . . ?
O137 Mo30 O81 Mo18 142(3) . . . . ?
O139 Mo35 O110 Mo24 157.1(12) . . . . ?
O140 Mo16 O96 Mo27 -49.4(17) . . . . ?
O140 Mo16 O96 Sr1 129.1(3) . . . . ?
O141 Mo33 O77 Mo28 -142(3) . . . . ?
O141 Mo33 O101 Mo22 -156.0(12) . . . . ?
O142 Mo34 O76 Mo6 -157.2(12) . . . . ?
O143 Mo36 O94 Mo33 128.3(7) . . . . ?
O143 Mo36 O108 Mo35 -127.6(7) . . . . ?
O144 Mo26 O73 Mo34 130.2(6) . . . . ?
O144 Mo26 O88 Mo28 -130.0(7) . . . . ?
O145 Mo32 O74 Mo29 -129.8(6) . . . . ?
O145 Mo32 O80 Mo18 125.4(6) . . . . ?
O148 Mo18 O81 Mo30 -139(3) . . . . ?
N5 Cu2 N7 C3 155(2) . . . . ?
N5 Cu2 N7 C33 -21(4) . . . . ?
N7 Cu2 N5 C34 -149(3) . . . . ?
N7 Cu2 N5 C97 37(4) . . . . ?
N7 C33 C57 N11 0(2) . . . . ?
N7 C33 C57 C80 176(2) . . . . ?
N7 C33 C79 C101 -175(3) . . . . ?
N8 Cu3 N12 C36 157(3) . . . . ?
N8 Cu3 N12 C82 -21(4) . . . . ?
N8 C43 C51 N14 2(2) . . . . ?
N8 C43 C51 C66 -180(2) . . . . ?
N8 C43 C53 C60 -179(2) . . . . ?
N9 C14 C82 N12 3.0(16) . . . . ?
N9 C14 C82 C13 -177.9(14) . . . . ?
N9 C14 C83 C22 176.1(17) . . . . ?
N10 C20 C32 C105 179.4(17) . . . . ?
N10 C20 C37 N22 -0.5(18) . . . . ?
N10 C20 C37 C45 -179.8(15) . . . . ?
N11 C57 C80 C100 -179(3) . . . . ?
N12 Cu3 N8 C27 -153(3) . . . . ?
N12 Cu3 N8 C43 26(4) . . . . ?
N14 C51 C66 C69 -177(3) . . . . ?
N18 C7 C97 N5 1.5(18) . . . . ?
N18 C7 C97 C6 -178.6(15) . . . . ?
N18 C7 C99 C9 -179.6(18) . . . . ?
N22 Cu4 N24 C11 148(2) . . . . ?
N22 Cu4 N24 C113 -32(3) . . . . ?
N22 C37 C45 C41 179.7(17) . . . . ?
N24 C113 C114 C143 -179.6(7) . . . . ?
N24 C113 C145 N37 -0.3(6) . . . . ?
N24 C113 C145 C144 179.7(5) . . . . ?
C3 N7 C33 C57 1(2) . . . . ?
C3 N7 C33 C79 -179(2) . . . . ?
C3 N11 C57 C33 0(2) . . . . ?
C3 N11 C57 C80 -176(3) . . . . ?
C4 C6 C97 N5 176.9(16) . . . . ?
C4 C6 C97 C7 -3(2) . . . . ?
C4 C9 C99 C7 -1(3) . . . . ?
C6 C4 C9 C99 -1(3) . . . . ?
C7 N18 C34 N5 4(2) . . . . ?
C9 C4 C6 C97 3(2) . . . . ?
C11 N24 C113 C114 179.6(7) . . . . ?
C11 N24 C113 C145 0.3(5) . . . . ?
C11 N37 C145 C113 0.2(5) . . . . ?
C11 N37 C145 C144 -179.8(8) . . . . ?
C14 N9 C36 N12 2(2) . . . . ?
C20 N10 C44 N22 1.4(19) . . . . ?
C20 C32 C105 C41 1(3) . . . . ?
C20 C37 C45 C41 -1(3) . . . . ?
C27 N8 C43 C51 -2(2) . . . . ?
C27 N8 C43 C53 -178(2) . . . . ?
C27 N14 C51 C43 -1(2) . . . . ?
C27 N14 C51 C66 -180(3) . . . . ?
C32 C20 C37 N22 177.6(15) . . . . ?
C32 C20 C37 C45 -2(3) . . . . ?
C33 N7 C3 N11 -0.4(18) . . . . ?
C33 C57 C80 C100 5(5) . . . . ?
C33 C79 C101 C100 -10(6) . . . . ?
C34 N5 C97 C6 -178.9(18) . . . . ?
C34 N5 C97 C7 1.0(19) . . . . ?
C34 N18 C7 C97 -3(2) . . . . ?
C34 N18 C7 C99 177(2) . . . . ?
C36 N9 C14 C82 -2.8(18) . . . . ?
C36 N9 C14 C83 -178.8(18) . . . . ?
C36 N12 C82 C13 178.9(16) . . . . ?
C36 N12 C82 C14 -2.1(17) . . . . ?
C37 N22 C44 N10 -2(2) . . . . ?
C37 C20 C32 C105 2(3) . . . . ?
C43 N8 C27 N14 1(2) . . . . ?
C43 C51 C66 C69 5(5) . . . . ?
C43 C53 C60 C69 -10(5) . . . . ?
C44 N10 C20 C32 -178.3(18) . . . . ?
C44 N10 C20 C37 -0.5(18) . . . . ?
C44 N22 C37 C20 1.3(19) . . . . ?
C44 N22 C37 C45 -179.5(18) . . . . ?
C45 C41 C105 C32 -4(3) . . . . ?
C51 N14 C27 N8 0(2) . . . . ?
C51 C43 C53 C60 5(4) . . . . ?
C51 C66 C69 C60 -10(6) . . . . ?
C53 C43 C51 N14 178.3(19) . . . . ?
C53 C43 C51 C66 -3(4) . . . . ?
C53 C60 C69 C66 12(6) . . . . ?
C57 N11 C3 N7 0(2) . . . . ?
C57 C33 C79 C101 6(4) . . . . ?
C57 C80 C100 C101 -9(6) . . . . ?
C79 C33 C57 N11 179(2) . . . . ?
C79 C33 C57 C80 -4(4) . . . . ?
C80 C100 C101 C79 11(7) . . . . ?
C82 N12 C36 N9 0(2) . . . . ?
C82 C13 C84 C22 -3(2) . . . . ?
C82 C14 C83 C22 0(2) . . . . ?
C83 C14 C82 N12 179.7(14) . . . . ?
C83 C14 C82 C13 -1(2) . . . . ?
C83 C22 C84 C13 2(3) . . . . ?
C84 C13 C82 N12 -178.8(15) . . . . ?
C84 C13 C82 C14 2(2) . . . . ?
C84 C22 C83 C14 -1(2) . . . . ?
C97 N5 C34 N18 -3(2) . . . . ?
C97 C7 C99 C9 1(3) . . . . ?
C99 C7 C97 N5 -179.1(15) . . . . ?
C99 C7 C97 C6 1(2) . . . . ?
C105 C41 C45 C37 4(3) . . . . ?
C113 N24 C11 N37 -0.2(3) . . . . ?
C113 C114 C143 C146 0.2(11) . . . . ?
C114 C113 C145 N37 -179.7(6) . . . . ?
C114 C113 C145 C144 0.3(10) . . . . ?
C114 C143 C146 C144 0.1(11) . . . . ?
C145 N37 C11 N24 0.0(3) . . . . ?
C145 C113 C114 C143 -0.4(12) . . . . ?
C145 C144 C146 C143 -0.1(11) . . . . ?
C146 C144 C145 N37 179.9(7) . . . . ?
C146 C144 C145 C113 -0.1(10) . . . . ?
Cu5 N34 C94 C93 -7(4) . . . . ?
Cu5 N34 C94 C95 172.0(18) . . . . ?
Cu5 N34 C96 N32 -175(2) . . . . ?
Cu5 N45 C156 N46 -176.3(12) . . . . ?
Cu5 N45 C157 C158 175.9(13) . . . . ?
Cu5 N45 C157 C162 -3.9(16) . . . . ?
N34 Cu5 N45 C156 166(3) . . . . ?
N34 Cu5 N45 C157 -9(4) . . . . ?
N34 C94 C95 N32 4(2) . . . . ?
N34 C94 C95 C90 -179(2) . . . . ?
N45 Cu5 N34 C94 43(5) . . . . ?
N45 Cu5 N34 C96 -144(3) . . . . ?
N45 C157 C158 N46 0.0(6) . . . . ?
N45 C157 C158 C159 -179.9(5) . . . . ?
N45 C157 C162 C161 179.8(5) . . . . ?
N46 C158 C159 C160 -179.8(5) . . . . ?
C90 C91 C92 C93 0.0 . . . . ?
C91 C90 C95 N32 176(3) . . . . ?
C91 C90 C95 C94 0.0 . . . . ?
C91 C92 C93 C94 0.0 . . . . ?
C92 C93 C94 N34 179(3) . . . . ?
C92 C93 C94 C95 0.0 . . . . ?
C93 C94 C95 N32 -177(2) . . . . ?
C93 C94 C95 C90 0.0 . . . . ?
C94 N34 C96 N32 -1(4) . . . . ?
C95 N32 C96 N34 3(4) . . . . ?
C95 C90 C91 C92 0.0 . . . . ?
C96 N32 C95 C90 179(2) . . . . ?
C96 N32 C95 C94 -4(3) . . . . ?
C96 N34 C94 C93 179(2) . . . . ?
C96 N34 C94 C95 -2(3) . . . . ?
C156 N45 C157 C158 0.0(5) . . . . ?
C156 N45 C157 C162 -179.9(5) . . . . ?
C156 N46 C158 C157 0.1(5) . . . . ?
C156 N46 C158 C159 179.9(5) . . . . ?
C157 N45 C156 N46 0.1(3) . . . . ?
C157 C158 C159 C160 0.0(8) . . . . ?
C158 N46 C156 N45 -0.1(3) . . . . ?
C158 C157 C162 C161 0.0(8) . . . . ?
C158 C159 C160 C161 0.0(8) . . . . ?
C159 C160 C161 C162 0.0(8) . . . . ?
C160 C161 C162 C157 0.0(8) . . . . ?
C162 C157 C158 N46 179.8(5) . . . . ?
C162 C157 C158 C159 0.0(8) . . . . ?
Cu6 N19 C26 N17 -171.5(11) . . . . ?
Cu6 N19 C29 C10 170.1(12) . . . . ?
Cu6 N19 C29 C50 -10(3) . . . . ?
Cu6 N20 C56 N36 -173.7(19) . . . . ?
Cu6 N20 C110 C109 -4(2) . . . . ?
Cu6 N20 C110 C111 169.9(10) . . . . ?
N17 C10 C17 C52 179.2(17) . . . . ?
N17 C10 C29 N19 1.2(18) . . . . ?
N17 C10 C29 C50 -178.5(16) . . . . ?
N19 Cu6 N20 C56 -157(2) . . . . ?
N19 Cu6 N20 C110 33(3) . . . . ?
N19 C29 C50 C63 179.6(19) . . . . ?
N20 Cu6 N19 C26 145(2) . . . . ?
N20 Cu6 N19 C29 -24(4) . . . . ?
N20 C110 C111 N36 4.3(17) . . . . ?
N20 C110 C111 C106 -175.0(14) . . . . ?
C10 N17 C26 N19 0.5(19) . . . . ?
C10 C17 C52 C63 0(3) . . . . ?
C10 C29 C50 C63 -1(3) . . . . ?
C17 C10 C29 N19 -178.0(14) . . . . ?
C17 C10 C29 C50 2(2) . . . . ?
C17 C52 C63 C50 1(4) . . . . ?
C26 N17 C10 C17 177.9(16) . . . . ?
C26 N17 C10 C29 -1.0(17) . . . . ?
C26 N19 C29 C10 -0.8(19) . . . . ?
C26 N19 C29 C50 178.8(18) . . . . ?
C29 N19 C26 N17 0(2) . . . . ?
C29 C10 C17 C52 -2(2) . . . . ?
C29 C50 C63 C52 -1(3) . . . . ?
C56 N20 C110 C109 -175.8(16) . . . . ?
C56 N20 C110 C111 -1.7(18) . . . . ?
C56 N36 C111 C106 173.9(17) . . . . ?
C56 N36 C111 C110 -5(2) . . . . ?
C106 C107 C108 C109 0.0 . . . . ?
C107 C106 C111 N36 -179(2) . . . . ?
C107 C106 C111 C110 0.0 . . . . ?
C107 C108 C109 C110 0.0 . . . . ?
C108 C109 C110 N20 173.5(18) . . . . ?
C108 C109 C110 C111 0.0 . . . . ?
C109 C110 C111 N36 179.3(18) . . . . ?
C109 C110 C111 C106 0.0 . . . . ?
C110 N20 C56 N36 -2(3) . . . . ?
C111 N36 C56 N20 5(3) . . . . ?
C111 C106 C107 C108 0.0 . . . . ?
Cu7 N28 C58 C35 -170.1(14) . . . . ?
Cu7 N28 C58 C89 3(4) . . . . ?
Cu7 N28 C78 N27 170.6(15) . . . . ?
Cu7 N31 C68 N29 -177.3(18) . . . . ?
Cu7 N31 C124 C123 -176.7(13) . . . . ?
Cu7 N31 C124 C125 4(3) . . . . ?
N27 C35 C58 N28 -3(2) . . . . ?
N27 C35 C58 C89 -177(2) . . . . ?
N27 C35 C88 C70 177(2) . . . . ?
N28 C58 C89 C62 -177(2) . . . . ?
N29 C123 C124 N31 -5.6(17) . . . . ?
N29 C123 C124 C125 173.5(17) . . . . ?
N31 C124 C125 C126 179(2) . . . . ?
C35 N27 C78 N28 2(3) . . . . ?
C35 C58 C89 C62 -4(4) . . . . ?
C58 N28 C78 N27 -3(3) . . . . ?
C58 C35 C88 C70 2(3) . . . . ?
C62 C70 C88 C35 3(4) . . . . ?
C68 N29 C123 C122 -179.6(17) . . . . ?
C68 N29 C123 C124 8(2) . . . . ?
C68 N31 C124 C123 0(2) . . . . ?
C68 N31 C124 C125 -178.4(17) . . . . ?
C70 C62 C89 C58 9(4) . . . . ?
C78 N27 C35 C58 1(2) . . . . ?
C78 N27 C35 C88 -174(2) . . . . ?
C78 N28 C58 C35 4(3) . . . . ?
C78 N28 C58 C89 177(3) . . . . ?
C88 C35 C58 N28 173.0(19) . . . . ?
C88 C35 C58 C89 -1(3) . . . . ?
C89 C62 C70 C88 -8(5) . . . . ?
C122 C123 C124 N31 -179.0(18) . . . . ?
C122 C123 C124 C125 0.0 . . . . ?
C123 N29 C68 N31 -10(3) . . . . ?
C123 C122 C127 C126 0.0 . . . . ?
C123 C124 C125 C126 0.0 . . . . ?
C124 N31 C68 N29 6(3) . . . . ?
C124 C125 C126 C127 0.0 . . . . ?
C125 C126 C127 C122 0.0 . . . . ?
C127 C122 C123 N29 -171(2) . . . . ?
C127 C122 C123 C124 0.0 . . . . ?
Cu8 N13 C15 C21 -179.7(10) . . . . ?
Cu8 N13 C15 C47 -1(2) . . . . ?
Cu8 N13 C86 N21 177.7(12) . . . . ?
Cu8 N33 C2 N23 168.3(12) . . . . ?
Cu8 N33 C147 C23 -168.0(12) . . . . ?
Cu8 N33 C147 C148 13(3) . . . . ?
N13 Cu8 N33 C2 176(2) . . . . ?
N13 Cu8 N33 C147 -13(4) . . . . ?
N13 C15 C21 N21 1.8(18) . . . . ?
N13 C15 C21 C38 177.6(15) . . . . ?
N13 C15 C47 C87 -176.7(17) . . . . ?
N21 C21 C38 C85 175.6(18) . . . . ?
N23 C23 C42 C67 -177(2) . . . . ?
N23 C23 C147 N33 -3.0(19) . . . . ?
N23 C23 C147 C148 176.1(18) . . . . ?
N33 Cu8 N13 C15 -2(3) . . . . ?
N33 C147 C148 C59 -176.2(19) . . . . ?
C2 N23 C23 C42 179.5(19) . . . . ?
C2 N23 C23 C147 0.5(19) . . . . ?
C2 N33 C147 C23 4.4(19) . . . . ?
C2 N33 C147 C148 -175(2) . . . . ?
C15 N13 C86 N21 -2(2) . . . . ?
C15 C21 C38 C85 1(3) . . . . ?
C15 C47 C87 C85 -3(3) . . . . ?
C21 N21 C86 N13 3(2) . . . . ?
C21 C15 C47 C87 2(2) . . . . ?
C21 C38 C85 C87 -1(3) . . . . ?
C23 N23 C2 N33 2(2) . . . . ?
C23 C42 C67 C59 -4(4) . . . . ?
C23 C147 C148 C59 5(3) . . . . ?
C38 C85 C87 C47 2(3) . . . . ?
C42 C23 C147 N33 177.9(16) . . . . ?
C42 C23 C147 C148 -3(3) . . . . ?
C47 C15 C21 N21 -177.5(15) . . . . ?
C47 C15 C21 C38 -2(2) . . . . ?
C67 C59 C148 C147 -6(4) . . . . ?
C86 N13 C15 C21 0.1(18) . . . . ?
C86 N13 C15 C47 179.2(18) . . . . ?
C86 N21 C21 C15 -3.0(19) . . . . ?
C86 N21 C21 C38 -178.4(18) . . . . ?
C147 N33 C2 N23 -4(2) . . . . ?
C147 C23 C42 C67 2(3) . . . . ?
C148 C59 C67 C42 6(4) . . . . ?
Cu9 N38 C54 C65 -174.2(13) . . . . ?
Cu9 N38 C54 C115 8(3) . . . . ?
Cu9 N38 C64 N26 174.5(14) . . . . ?
Cu9 N43 C149 N44 -176.7(18) . . . . ?
Cu9 N43 C150 C151 2(4) . . . . ?
Cu9 N43 C150 C152 -177.9(16) . . . . ?
N26 C65 C116 C77 -177(2) . . . . ?
N38 C54 C65 N26 0(2) . . . . ?
N38 C54 C65 C116 -177.7(19) . . . . ?
N38 C54 C115 C117 174(2) . . . . ?
N43 C150 C151 C155 180(3) . . . . ?
N43 C150 C152 N44 -15(2) . . . . ?
N43 C150 C152 C153 180(2) . . . . ?
N44 C152 C153 C154 -158(3) . . . . ?
C54 N38 C64 N26 2(2) . . . . ?
C54 C65 C116 C77 1(3) . . . . ?
C54 C115 C117 C77 5(5) . . . . ?
C64 N26 C65 C54 1(2) . . . . ?
C64 N26 C65 C116 179(2) . . . . ?
C64 N38 C54 C65 -2(2) . . . . ?
C64 N38 C54 C115 -179(2) . . . . ?
C65 N26 C64 N38 -2(2) . . . . ?
C65 C54 C115 C117 -3(3) . . . . ?
C115 C54 C65 N26 178.2(19) . . . . ?
C115 C54 C65 C116 0(3) . . . . ?
C116 C77 C117 C115 -5(5) . . . . ?
C117 C77 C116 C65 2(4) . . . . ?
C149 N43 C150 C151 -166(2) . . . . ?
C149 N43 C150 C152 14(3) . . . . ?
C149 N44 C152 C150 10(3) . . . . ?
C149 N44 C152 C153 169(2) . . . . ?
C150 N43 C149 N44 -8(3) . . . . ?
C150 C151 C155 C154 0.3(7) . . . . ?
C150 C152 C153 C154 0.0(7) . . . . ?
C151 C150 C152 N44 165(2) . . . . ?
C151 C150 C152 C153 0.0(3) . . . . ?
C152 N44 C149 N43 -2(3) . . . . ?
C152 C150 C151 C155 -0.1(3) . . . . ?
C152 C153 C154 C155 0.2(9) . . . . ?
C153 C154 C155 C151 -0.3(8) . . . . ?
N1 C18 C40 N16 -0.5(17) . . . . ?
N1 C18 C40 C61 177.6(19) . . . . ?
N1 C18 C55 C81 -180(2) . . . . ?
N16 C40 C61 C112 -178(2) . . . . ?
C18 N1 C24 N16 -1(2) . . . . ?
C18 C40 C61 C112 5(3) . . . . ?
C18 C55 C81 C112 1(5) . . . . ?
C24 N1 C18 C40 0.9(18) . . . . ?
C24 N1 C18 C55 179(2) . . . . ?
C24 N16 C40 C18 -0.1(18) . . . . ?
C24 N16 C40 C61 -178(2) . . . . ?
C40 N16 C24 N1 1(2) . . . . ?
C40 C18 C55 C81 -2(4) . . . . ?
C40 C61 C112 C81 -6(4) . . . . ?
C55 C18 C40 N16 -178.7(19) . . . . ?
C55 C18 C40 C61 -1(3) . . . . ?
C55 C81 C112 C61 4(6) . . . . ?
N2 C1 C8 N3 -0.9(15) . . . . ?
N2 C1 C8 C12 179.9(14) . . . . ?
N2 C1 C28 C103 179.1(15) . . . . ?
N3 C8 C12 C104 -178.3(16) . . . . ?
C1 N2 C102 N3 2.0(18) . . . . ?
C1 C8 C12 C104 1(2) . . . . ?
C1 C28 C103 C104 2(2) . . . . ?
C8 N3 C102 N2 -2.6(19) . . . . ?
C8 C1 C28 C103 -2(2) . . . . ?
C8 C12 C104 C103 -1(3) . . . . ?
C28 C1 C8 N3 179.8(13) . . . . ?
C28 C1 C8 C12 1(2) . . . . ?
C28 C103 C104 C12 -1(3) . . . . ?
C102 N2 C1 C8 -0.6(16) . . . . ?
C102 N2 C1 C28 178.6(16) . . . . ?
C102 N3 C8 C1 2.1(17) . . . . ?
C102 N3 C8 C12 -178.8(18) . . . . ?
N4 C25 C30 N6 1.8(17) . . . . ?
N4 C25 C30 C19 -179.6(16) . . . . ?
N4 C25 C31 C128 -179.0(15) . . . . ?
C16 N4 C25 C30 -2.9(17) . . . . ?
C16 N4 C25 C31 179.0(16) . . . . ?
C16 N6 C30 C19 -179(2) . . . . ?
C16 N6 C30 C25 -0.2(19) . . . . ?
C19 C46 C128 C31 2(3) . . . . ?
C25 N4 C16 N6 2.8(19) . . . . ?
C25 C31 C128 C46 -3(3) . . . . ?
C30 N6 C16 N4 -2(2) . . . . ?
C30 C19 C46 C128 0(3) . . . . ?
C30 C25 C31 C128 3(2) . . . . ?
C31 C25 C30 N6 -179.9(15) . . . . ?
C31 C25 C30 C19 -1(3) . . . . ?
C46 C19 C30 N6 177.7(18) . . . . ?
C46 C19 C30 C25 0(3) . . . . ?
N15 C39 C49 N25 0(2) . . . . ?
N15 C39 C49 C118 176.9(19) . . . . ?
N15 C39 C120 C119 -174(3) . . . . ?
N25 C49 C118 C121 174(2) . . . . ?
C39 N15 C48 N25 0(3) . . . . ?
C39 C49 C118 C121 -2(3) . . . . ?
C48 N15 C39 C49 0(2) . . . . ?
C48 N15 C39 C120 -177(2) . . . . ?
C48 N25 C49 C39 0(2) . . . . ?
C48 N25 C49 C118 -176(2) . . . . ?
C49 N25 C48 N15 0(3) . . . . ?
C49 C39 C120 C119 9(4) . . . . ?
C49 C118 C121 C119 6(4) . . . . ?
C120 C39 C49 N25 177(2) . . . . ?
C120 C39 C49 C118 -6(3) . . . . ?
C120 C119 C121 C118 -2(5) . . . . ?
C121 C119 C120 C39 -6(5) . . . . ?
N30 C72 C73 C74 -178(3) . . . . ?
N35 C71 C72 N30 -4(3) . . . . ?
N35 C71 C72 C73 177(3) . . . . ?
N35 C71 C76 C75 -177(3) . . . . ?
C71 N35 C98 N30 -3(5) . . . . ?
C71 C72 C73 C74 0.0 . . . . ?
C72 N30 C98 N35 1(5) . . . . ?
C72 C71 C76 C75 0.0 . . . . ?
C72 C73 C74 C75 0.0 . . . . ?
C73 C74 C75 C76 0.0 . . . . ?
C74 C75 C76 C71 0.0 . . . . ?
C76 C71 C72 N30 178(2) . . . . ?
C76 C71 C72 C73 0.0 . . . . ?
C98 N30 C72 C71 2(3) . . . . ?
C98 N30 C72 C73 -180(3) . . . . ?
C98 N35 C71 C72 4(4) . . . . ?
C98 N35 C71 C76 -178(3) . . . . ?
N39 C134 C135 C130 178(9) . . . . ?
N40 C129 C131 C133 -159(9) . . . . ?
N40 C129 C134 N39 -19(10) . . . . ?
N40 C129 C134 C135 170(7) . . . . ?
C129 N40 C132 N39 4(19) . . . . ?
C129 C131 C133 C130 0(11) . . . . ?
C129 C134 C135 C130 -16(9) . . . . ?
C131 C129 C134 N39 -174(7) . . . . ?
C131 C129 C134 C135 15(11) . . . . ?
C132 N39 C134 C129 17(8) . . . . ?
C132 N39 C134 C135 -175(10) . . . . ?
C132 N40 C129 C131 164(12) . . . . ?
C132 N40 C129 C134 9(17) . . . . ?
C133 C130 C135 C134 9(9) . . . . ?
C134 N39 C132 N40 -16(15) . . . . ?
C134 C129 C131 C133 -7(11) . . . . ?
C135 C130 C133 C131 -1(11) . . . . ?
N41 C136 C138 N42 5(3) . . . . ?
N41 C136 C138 C142 -170(3) . . . . ?
N41 C136 C140 C139 165(3) . . . . ?
N42 C138 C142 C141 -170(3) . . . . ?
C136 N41 C137 N42 4(3) . . . . ?
C136 C138 C142 C141 4(5) . . . . ?
C137 N41 C136 C138 -6(4) . . . . ?
C137 N41 C136 C140 -170(3) . . . . ?
C137 N42 C138 C136 -3(4) . . . . ?
C137 N42 C138 C142 171(3) . . . . ?
C138 N42 C137 N41 0(3) . . . . ?
C138 C136 C140 C139 3(5) . . . . ?
C139 C141 C142 C138 -6(4) . . . . ?
C140 C136 C138 N42 171(3) . . . . ?
C140 C136 C138 C142 -3(6) . . . . ?
C140 C139 C141 C142 7(5) . . . . ?
C141 C139 C140 C136 -5(4) . . . . ?

loop_
_smtbx_masks_void_nr
_smtbx_masks_void_average_x
_smtbx_masks_void_average_y
_smtbx_masks_void_average_z
_smtbx_masks_void_volume
_smtbx_masks_void_count_electrons
_smtbx_masks_void_content
1 0.500 0.000 0.500 2277.6 618.0 '62 H2O'
2 0.235 0.221 0.243 15.3 0.0 ?
3 0.582 0.874 0.037 200.0 38.7 '4 H2O'
4 0.418 0.126 0.963 200.0 40.4 '4 H2O'
5 0.765 0.779 0.757 15.3 0.0 ?
